data_4123149
loop_
_publ_author_name
'Peng, Jun-Bo'
'Kong, Xiang-Jian'
'Zhang, Qian-Chong'
'Orend\'a\<c, Martin'
'Prokle\<ska, Jan'
'Ren, Yan-Ping'
'Long, La-Sheng'
'Zheng, Zhiping'
'Zheng, Lan-Sun'

_publ_section_title
;
 Beauty, Symmetry, and Magnetocaloric Effect-Four-Shell Keplerates with
 104 Lanthanide Atoms.
;
_journal_name_full 'Journal of the American Chemical Society'
_journal_page_first 141218121523002
_journal_paper_doi 10.1021/ja5107749
_journal_year 2014
_chemical_formula_sum 'C116 H852 Cl28 Gd104 O676'
_chemical_formula_weight 30414.58
_chemical_name_systematic
; 
 ? 
;
_space_group_IT_number 2
_symmetry_cell_setting triclinic
_symmetry_space_group_name_Hall '-P 1'
_symmetry_space_group_name_H-M 'P -1'
_atom_sites_solution_hydrogens geom
_atom_sites_solution_primary direct
_atom_sites_solution_secondary difmap
_audit_creation_method SHELXL-97
_cell_angle_alpha 64.603(2)
_cell_angle_beta 65.165(2)
_cell_angle_gamma 60.816(2)
_cell_formula_units_Z 1
_cell_length_a 28.065(4)
_cell_length_b 28.197(4)
_cell_length_c 28.503(4)
_cell_measurement_reflns_used 6850
_cell_measurement_temperature 173(2)
_cell_measurement_theta_max 23.757
_cell_measurement_theta_min 2.188
_cell_volume 17142(4)
_computing_cell_refinement 'Bruker SMART'
_computing_data_collection 'Bruker SMART'
_computing_data_reduction 'Bruker SAINT'
_computing_molecular_graphics 'Bruker SHELXTL'
_computing_publication_material 'Bruker SHELXTL'
_computing_structure_refinement 'SHELXL-97 (Sheldrick, 1997)'
_computing_structure_solution 'SHELXS-97 (Sheldrick, 1990)'
_diffrn_ambient_temperature 173(2)
_diffrn_measured_fraction_theta_full 0.989
_diffrn_measured_fraction_theta_max 0.989
_diffrn_measurement_device_type 'CCD area detector'
_diffrn_measurement_method 'phi and omega scans'
_diffrn_radiation_monochromator graphite
_diffrn_radiation_source 'fine-focus sealed tube'
_diffrn_radiation_type MoK\a
_diffrn_radiation_wavelength 0.71073
_diffrn_reflns_av_R_equivalents 0.1871
_diffrn_reflns_av_sigmaI/netI 0.3843
_diffrn_reflns_limit_h_max 33
_diffrn_reflns_limit_h_min -33
_diffrn_reflns_limit_k_max 33
_diffrn_reflns_limit_k_min -33
_diffrn_reflns_limit_l_max 33
_diffrn_reflns_limit_l_min -33
_diffrn_reflns_number 124282
_diffrn_reflns_theta_full 25.00
_diffrn_reflns_theta_max 25.00
_diffrn_reflns_theta_min 1.35
_exptl_absorpt_coefficient_mu 10.139
_exptl_absorpt_correction_T_max 0.4304
_exptl_absorpt_correction_T_min 0.2363
_exptl_absorpt_correction_type multi-scan
_exptl_absorpt_process_details sadabs
_exptl_crystal_colour colorless
_exptl_crystal_density_diffrn 2.946
_exptl_crystal_density_meas ?
_exptl_crystal_density_method 'not measured'
_exptl_crystal_description block
_exptl_crystal_F_000 14088
_exptl_crystal_size_max 0.20
_exptl_crystal_size_mid 0.12
_exptl_crystal_size_min 0.10
_refine_diff_density_max 3.432
_refine_diff_density_min -2.742
_refine_diff_density_rms 0.452
_refine_ls_extinction_method none
_refine_ls_goodness_of_fit_ref 0.904
_refine_ls_hydrogen_treatment constr
_refine_ls_matrix_type full
_refine_ls_number_parameters 3398
_refine_ls_number_reflns 59746
_refine_ls_number_restraints 1459
_refine_ls_restrained_S_all 0.896
_refine_ls_R_factor_all 0.2056
_refine_ls_R_factor_gt 0.0986
_refine_ls_shift/su_max 0.180
_refine_ls_shift/su_mean 0.003
_refine_ls_structure_factor_coef Fsqd
_refine_ls_weighting_details 'calc w=1/[\s^2^(Fo^2^)+(0.0410P)^2^+0.0000P] where P=(Fo^2^+2Fc^2^)/3'
_refine_ls_weighting_scheme calc
_refine_ls_wR_factor_gt 0.2066
_refine_ls_wR_factor_ref 0.2281
_reflns_number_gt 19418
_reflns_number_total 59746
_reflns_threshold_expression >2sigma(I)
_cod_data_source_file ja5107749_si_002.cif
_cod_data_source_block Gd104
_cod_depositor_comments
;
The following automatic conversions were performed:

'_exptl_crystal_density_meas' value 'not measured' was changed to '?'
- the value is perceived as not measured.

Automatic conversion script
Id: cif_fix_values 3008 2015-01-20 13:52:24Z robertas 
;
_cod_original_cell_volume 17142(5)
_cod_original_sg_symbol_H-M p-1
_cod_database_code 4123149
_platon_gd104_details
;
SQUEEZE removed 2 disordered ethanol moleculesa and 140 disordered 
water molecules per formula unit. This valueis calculated 
based upon elemental analysis data.
;

loop_
_symmetry_equiv_pos_as_xyz
'x, y, z'
'-x, -y, -z'

loop_
_atom_site_label
_atom_site_type_symbol
_atom_site_fract_x
_atom_site_fract_y
_atom_site_fract_z
_atom_site_U_iso_or_equiv
_atom_site_adp_type
_atom_site_occupancy
_atom_site_symmetry_multiplicity
_atom_site_calc_flag
_atom_site_refinement_flags
Gd1 Gd 1.11101(4) 0.47113(5) 0.16670(5) 0.0367(3) Uani 1 1 d .
Gd2 Gd 0.75084(4) 0.84939(5) 0.51798(5) 0.0371(3) Uani 1 1 d .
Gd3 Gd 0.88908(4) 0.70591(5) 0.19420(5) 0.0379(4) Uani 1 1 d .
Gd4 Gd 1.20916(4) 0.32079(5) 0.24562(5) 0.0373(4) Uani 1 1 d .
Gd5 Gd 0.65706(4) 0.70971(4) 0.43472(5) 0.0332(3) Uani 1 1 d .
Gd6 Gd 0.63094(4) 0.66252(5) 0.65329(5) 0.0352(3) Uani 1 1 d .
Gd7 Gd 0.62968(4) 0.58883(5) 0.56081(5) 0.0349(3) Uani 1 1 d .
Gd8 Gd 0.67172(4) 0.84941(4) 0.38116(5) 0.0355(3) Uani 1 1 d .
Gd9 Gd 0.65796(4) 0.78296(4) 0.52828(5) 0.0334(3) Uani 1 1 d .
Gd10 Gd 0.95526(4) 0.55387(5) 0.18393(5) 0.0366(3) Uani 1 1 d .
Gd11 Gd 0.74961(4) 0.67836(5) 0.30232(5) 0.0332(3) Uani 1 1 d .
Gd12 Gd 1.21184(4) 0.59110(4) 0.58442(5) 0.0343(3) Uani 1 1 d .
Gd13 Gd 0.62069(4) 0.93956(5) 0.46682(5) 0.0393(4) Uani 1 1 d .
Gd14 Gd 0.89139(5) 0.87597(5) 0.41114(6) 0.0420(4) Uani 1 1 d .
Gd15 Gd 0.62092(4) 0.81203(5) 0.30612(5) 0.0398(4) Uani 1 1 d .
Gd16 Gd 1.14218(5) 0.76248(5) 0.25855(5) 0.0415(4) Uani 1 1 d .
Gd17 Gd 0.98200(5) 0.84642(5) 0.27875(6) 0.0418(4) Uani 1 1 d .
Gd18 Gd 1.20795(4) 0.71036(5) 0.37044(5) 0.0395(4) Uani 1 1 d .
Gd19 Gd 0.95838(5) 0.82341(5) 0.52590(5) 0.0411(4) Uani 1 1 d .
Gd20 Gd 1.09026(5) 0.33844(5) 0.20686(5) 0.0408(4) Uani 1 1 d .
Gd21 Gd 0.76472(4) 0.91336(5) 0.37195(5) 0.0384(4) Uani 1 1 d .
Gd22 Gd 0.76210(4) 0.81874(5) 0.25051(5) 0.0367(4) Uani 1 1 d .
Gd23 Gd 1.27426(5) 0.66548(5) 0.18742(6) 0.0442(4) Uani 1 1 d .
Gd24 Gd 0.98160(5) 0.77303(5) 0.18466(5) 0.0411(4) Uani 1 1 d .
Gd25 Gd 1.11417(5) 0.74103(5) 0.50660(5) 0.0400(4) Uani 1 1 d .
Gd26 Gd 1.30256(4) 0.39014(5) 0.23480(5) 0.0362(4) Uani 1 1 d .
Gd27 Gd 0.93776(5) 0.77636(5) 0.67306(6) 0.0423(4) Uani 1 1 d .
Gd28 Gd 0.81581(4) 0.52561(5) 0.29239(5) 0.0358(4) Uani 1 1 d .
Gd29 Gd 0.93582(4) 0.41866(5) 0.22384(5) 0.0368(3) Uani 1 1 d .
Gd30 Gd 0.59880(4) 0.53254(5) 0.71068(5) 0.0390(4) Uani 1 1 d .
Gd31 Gd 0.69456(4) 0.44016(5) 0.55131(5) 0.0354(3) Uani 1 1 d .
Gd32 Gd 0.85412(5) 0.88393(5) 0.24086(6) 0.0425(4) Uani 1 1 d .
Gd33 Gd 0.86167(5) 0.98677(5) 0.28212(6) 0.0498(4) Uani 1 1 d .
Gd34 Gd 1.20213(5) 0.19842(5) 0.23017(6) 0.0461(4) Uani 1 1 d .
Gd35 Gd 1.03431(5) 0.45653(5) 0.09548(5) 0.0400(4) Uani 1 1 d .
Gd36 Gd 0.81757(4) 0.79727(5) 0.63266(5) 0.0370(3) Uani 1 1 d .
Gd37 Gd 1.09158(5) 0.69570(5) 0.65480(5) 0.0403(4) Uani 1 1 d .
Gd38 Gd 1.33695(4) 0.51893(5) 0.17870(5) 0.0405(4) Uani 1 1 d .
Gd39 Gd 1.33809(5) 0.61455(5) 0.29902(5) 0.0396(4) Uani 1 1 d .
Gd40 Gd 0.54819(4) 0.49343(5) 0.63932(5) 0.0416(4) Uani 1 1 d .
Gd41 Gd 1.20559(5) 0.54052(5) 0.15589(5) 0.0394(4) Uani 1 1 d .
Gd42 Gd 1.20682(5) 0.58948(5) 0.71833(5) 0.0428(4) Uani 1 1 d .
Gd43 Gd 0.54855(5) 0.62289(5) 0.79762(6) 0.0447(4) Uani 1 1 d .
Gd44 Gd 0.86115(5) 0.85966(5) 0.12081(6) 0.0488(4) Uani 1 1 d .
Gd45 Gd 1.14143(5) 0.68947(5) 0.16524(5) 0.0417(4) Uani 1 1 d .
Gd46 Gd 1.28210(5) 0.63968(6) 0.06808(6) 0.0498(4) Uani 1 1 d .
Gd47 Gd 1.28387(5) 0.76715(5) 0.22812(6) 0.0485(4) Uani 1 1 d .
Gd48 Gd 0.75178(5) 0.70742(5) 0.62726(6) 0.0487(4) Uani 1 1 d .
Gd49 Gd 1.03877(5) 0.84725(5) 0.58518(6) 0.0461(4) Uani 1 1 d .
Gd50 Gd 1.04424(5) 0.76364(5) 0.40250(6) 0.0556(4) Uani 1 1 d .
Gd51 Gd 1.04219(5) 0.61071(5) 0.20712(6) 0.0545(4) Uani 1 1 d .
Gd52 Gd 0.74990(5) 0.55367(5) 0.43327(6) 0.0553(4) Uani 1 1 d .
Cl1 Cl 0.5900(2) 0.5828(3) 0.3932(3) 0.061(2) Uani 1 1 d .
Cl2 Cl 1.4059(3) 0.1629(3) 0.2855(3) 0.075(3) Uani 1 1 d .
Cl3 Cl 1.0712(3) 0.6821(3) 0.0199(3) 0.069(2) Uani 1 1 d .
Cl4 Cl 1.0729(3) 0.9326(3) 0.3426(4) 0.091(3) Uani 1 1 d .
Cl5 Cl 0.8046(2) 0.5743(3) 0.0913(3) 0.063(2) Uani 1 1 d .
Cl6 Cl 0.4512(3) 0.8707(3) 0.4816(4) 0.100(3) Uani 1 1 d .
Cl7 Cl 0.99948(18) 0.59780(19) 0.6252(2) 0.0606(19) Uani 1 1 d D
Cl8 Cl 0.3813(3) 0.7185(3) 0.3902(5) 0.122(4) Uani 1 1 d .
Cl9 Cl 1.1857(2) 0.5372(3) 0.3555(3) 0.063(2) Uani 1 1 d .
Cl10 Cl 0.4287(2) 0.7264(2) 0.6434(2) 0.049(4) Uani 0.50 1 d PD
Cl11 Cl 0.9958(2) 0.7628(2) 0.8256(2) 0.035(2) Uani 0.50 1 d PDU
Cl12 Cl 0.6579(5) 1.0328(5) 0.2267(5) 0.054(3) Uani 0.50 1 d PU
Cl13 Cl 0.86843(18) 0.70232(19) 0.3951(2) 0.058(2) Uani 1 1 d D
Cl14 Cl 0.8048(6) 1.1274(5) -0.0497(6) 0.073(5) Uani 0.50 1 d P
Cl15 Cl 0.7272(5) 0.7714(5) 0.1024(5) 0.046(3) Uani 0.50 1 d PU
Cl16 Cl 1.2722(8) 0.3521(7) 0.0482(8) 0.173(7) Uani 0.50 1 d P
Cl17 Cl 0.9868(6) 0.9759(8) 0.0831(9) 0.147(7) Uani 0.50 1 d P
Cl18 Cl 1.2588(10) 0.7602(11) 0.5574(8) 0.198(15) Uani 0.50 1 d P
C1 C 0.9221(4) 0.3909(5) 0.0759(6) 0.055(4) Uani 1 1 d DU
H1A H 0.8939 0.3754 0.1040 0.083 Uiso 1 1 calc R
H1B H 0.9558 0.3603 0.0630 0.083 Uiso 1 1 calc R
H1C H 0.9061 0.4191 0.0459 0.083 Uiso 1 1 calc R
C2 C 0.9382(6) 0.4185(7) 0.0989(7) 0.031(3) Uani 1 1 d DU
C3 C 1.1728(5) 0.2451(7) 0.0725(5) 0.081(4) Uani 1 1 d DU
H3A H 1.1346 0.2741 0.0734 0.122 Uiso 1 1 calc R
H3B H 1.1723 0.2082 0.0796 0.122 Uiso 1 1 calc R
H3C H 1.1985 0.2547 0.0369 0.122 Uiso 1 1 calc R
C4 C 1.1931(8) 0.2428(11) 0.1149(8) 0.090(4) Uani 1 1 d DU
C5 C 0.5020(8) 1.0149(9) 0.3526(9) 0.039(3) Uani 1 1 d U
H5A H 0.5048 0.9968 0.3283 0.059 Uiso 1 1 calc R
H5B H 0.5124 1.0480 0.3313 0.059 Uiso 1 1 calc R
H5C H 0.4630 1.0268 0.3752 0.059 Uiso 1 1 calc R
C6 C 0.5419(8) 0.9729(10) 0.3882(11) 0.054(8) Uani 1 1 d .
C7 C 0.6491(9) 0.6480(11) 0.2149(10) 0.067(4) Uani 1 1 d U
H7A H 0.6544 0.6145 0.2078 0.101 Uiso 1 1 calc R
H7B H 0.6484 0.6793 0.1816 0.101 Uiso 1 1 calc R
H7C H 0.6132 0.6590 0.2423 0.101 Uiso 1 1 calc R
C8 C 0.6991(11) 0.6343(11) 0.2359(11) 0.065(4) Uani 1 1 d U
C9 C 1.2293(12) 0.5272(12) -0.0181(4) 0.110(4) Uani 1 1 d DU
H9A H 1.2647 0.4952 -0.0259 0.165 Uiso 1 1 calc R
H9B H 1.2370 0.5621 -0.0338 0.165 Uiso 1 1 calc R
H9C H 1.2022 0.5311 -0.0339 0.165 Uiso 1 1 calc R
C10 C 1.2050(9) 0.5170(10) 0.0420(4) 0.058(4) Uani 1 1 d DU
C11 C 0.9099(7) 0.6980(10) 0.0235(4) 0.052(9) Uani 1 1 d D
H11K H 0.8739 0.7015 0.0222 0.078 Uiso 1 1 calc R
H11L H 0.9414 0.6743 0.0008 0.078 Uiso 1 1 calc R
H11M H 0.9115 0.7356 0.0103 0.078 Uiso 1 1 calc R
C12 C 0.9142(7) 0.6712(9) 0.0806(4) 0.036(3) Uani 1 1 d DU
C13 C 0.6476(17) 0.9534(7) 0.1109(7) 0.216(4) Uani 1 1 d DU
H13A H 0.6859 0.9539 0.0939 0.324 Uiso 1 1 calc R
H13B H 0.6214 0.9891 0.1199 0.324 Uiso 1 1 calc R
H13C H 0.6355 0.9489 0.0859 0.324 Uiso 1 1 calc R
C14 C 0.6476(19) 0.9047(10) 0.1616(9) 0.202(4) Uani 1 1 d DU
C15 C 0.4722(3) 0.7063(8) 0.4857(9) 0.077(10) Uani 1 1 d D
H15A H 0.4609 0.7433 0.4593 0.115 Uiso 1 1 calc R
H15B H 0.4457 0.7084 0.5213 0.115 Uiso 1 1 calc R
H15C H 0.4717 0.6778 0.4752 0.115 Uiso 1 1 calc R
C16 C 0.5313(4) 0.6901(8) 0.4880(8) 0.024(3) Uani 1 1 d DU
C17 C 0.4733(9) 0.8389(10) 0.6566(10) 0.055(4) Uani 1 1 d U
H17A H 0.4623 0.8779 0.6332 0.083 Uiso 1 1 calc R
H17B H 0.4765 0.8383 0.6898 0.083 Uiso 1 1 calc R
H17C H 0.4445 0.8240 0.6655 0.083 Uiso 1 1 calc R
C18 C 0.5322(7) 0.8010(7) 0.6262(8) 0.017(3) Uani 1 1 d U
C19 C 0.9083(12) 0.5750(12) 0.3423(11) 0.097(4) Uani 1 1 d U
H19A H 0.9473 0.5705 0.3357 0.145 Uiso 1 1 calc R
H19B H 0.9037 0.5388 0.3639 0.145 Uiso 1 1 calc R
H19C H 0.8820 0.6036 0.3617 0.145 Uiso 1 1 calc R
C20 C 0.8956(10) 0.5939(11) 0.2887(11) 0.065(4) Uani 1 1 d U
C21 C 1.0948(9) 0.8285(9) 0.0065(4) 0.082(9) Uani 1 1 d D
H21A H 1.0620 0.8585 -0.0066 0.123 Uiso 1 1 calc R
H21B H 1.1126 0.7991 -0.0119 0.123 Uiso 1 1 calc R
H21C H 1.1222 0.8445 -0.0009 0.123 Uiso 1 1 calc R
C22 C 1.0756(8) 0.8029(9) 0.0665(4) 0.038(3) Uani 1 1 d DU
C23 C 0.6774(6) 1.1130(7) 0.3207(14) 0.185(4) Uani 1 1 d DU
H23A H 0.6417 1.1075 0.3427 0.278 Uiso 1 1 calc R
H23B H 0.6789 1.1255 0.2824 0.278 Uiso 1 1 calc R
H23C H 0.6797 1.1417 0.3294 0.278 Uiso 1 1 calc R
C24 C 0.7265(7) 1.0578(7) 0.3322(10) 0.054(4) Uani 1 1 d DU
C25 C 0.6602(8) 0.9709(5) 0.6309(6) 0.056(4) Uani 1 1 d DU
H25A H 0.6301 0.9954 0.6125 0.084 Uiso 1 1 calc R
H25B H 0.6779 0.9937 0.6305 0.084 Uiso 1 1 calc R
H25C H 0.6442 0.9523 0.6683 0.084 Uiso 1 1 calc R
C26 C 0.7043(7) 0.9264(6) 0.6023(7) 0.029(3) Uani 1 1 d DU
C27 C 0.9130(7) 1.0218(4) 0.4322(16) 0.182(4) Uani 1 1 d DU
H27A H 0.8927 1.0456 0.4042 0.273 Uiso 1 1 calc R
H27B H 0.9525 1.0189 0.4171 0.273 Uiso 1 1 calc R
H27C H 0.8949 1.0389 0.4620 0.273 Uiso 1 1 calc R
C28 C 0.9112(6) 0.9633(5) 0.4529(8) 0.018(3) Uani 1 1 d DU
C29 C 1.2232(5) 0.8578(4) 0.3979(11) 0.105(11) Uani 1 1 d D
H29A H 1.2070 0.8746 0.4276 0.158 Uiso 1 1 calc R
H29B H 1.2102 0.8866 0.3664 0.158 Uiso 1 1 calc R
H29C H 1.2646 0.8433 0.3888 0.158 Uiso 1 1 calc R
C30 C 1.2041(6) 0.8096(5) 0.4148(9) 0.033(3) Uani 1 1 d DU
C31 C 0.3950(6) 0.5647(10) 0.7849(7) 0.116(4) Uani 1 1 d DU
H31A H 0.4037 0.5690 0.8124 0.174 Uiso 1 1 calc R
H31B H 0.3767 0.5371 0.8019 0.174 Uiso 1 1 calc R
H31C H 0.3695 0.6013 0.7675 0.174 Uiso 1 1 calc R
C32 C 0.4492(9) 0.5440(12) 0.7430(9) 0.116(4) Uani 1 1 d DU
C33 C 1.3954(3) 0.5968(7) 0.5332(7) 0.088(11) Uani 1 1 d D
H33A H 1.3803 0.6070 0.5668 0.132 Uiso 1 1 calc R
H33B H 1.4073 0.6265 0.5032 0.132 Uiso 1 1 calc R
H33C H 1.4281 0.5608 0.5359 0.132 Uiso 1 1 calc R
C34 C 1.3502(5) 0.5907(7) 0.5233(7) 0.019(3) Uani 1 1 d DU
C35 C 1.0893(12) 0.9694(12) 0.1741(12) 0.101(4) Uani 1 1 d U
H35A H 1.1288 0.9616 0.1524 0.151 Uiso 1 1 calc R
H35B H 1.0827 0.9830 0.2034 0.151 Uiso 1 1 calc R
H35C H 1.0640 0.9983 0.1512 0.151 Uiso 1 1 calc R
C36 C 1.0758(11) 0.9078(11) 0.2008(11) 0.070(4) Uani 1 1 d U
C37 C 1.0340(9) 0.6639(6) 0.3284(8) 0.119(4) Uani 1 1 d DU
H37A H 1.0279 0.6704 0.3620 0.179 Uiso 1 1 calc R
H37B H 1.0668 0.6288 0.3244 0.179 Uiso 1 1 calc R
H37C H 1.0003 0.6607 0.3295 0.179 Uiso 1 1 calc R
C38 C 1.0447(9) 0.7128(7) 0.2815(8) 0.059(4) Uani 1 1 d DU
C39 C 0.7788(5) 0.6136(8) 0.5235(10) 0.111(4) Uani 1 1 d DU
H39A H 0.7780 0.5971 0.4999 0.166 Uiso 1 1 calc R
H39B H 0.7940 0.5832 0.5533 0.166 Uiso 1 1 calc R
H39C H 0.8030 0.6358 0.5028 0.166 Uiso 1 1 calc R
C40 C 0.7194(7) 0.6517(9) 0.5459(10) 0.081(4) Uani 1 1 d DU
C41 C 1.4000(6) 0.2599(6) 0.1229(6) 0.064(4) Uani 1 1 d DU
H41A H 1.3887 0.2580 0.0957 0.096 Uiso 1 1 calc R
H41B H 1.4171 0.2215 0.1449 0.096 Uiso 1 1 calc R
H41C H 1.4276 0.2783 0.1050 0.096 Uiso 1 1 calc R
C42 C 1.3483(7) 0.2938(7) 0.1587(7) 0.034(3) Uani 1 1 d DU
C43 C 0.9138(15) 0.7083(4) 0.5036(8) 0.168(4) Uani 1 1 d DU
H43A H 0.9509 0.7074 0.4787 0.252 Uiso 1 1 calc R
H43B H 0.8925 0.7042 0.4867 0.252 Uiso 1 1 calc R
H43C H 0.9189 0.6771 0.5367 0.252 Uiso 1 1 calc R
C44 C 0.8815(11) 0.7639(6) 0.5174(9) 0.078(4) Uani 1 1 d DU
C45 C 1.3709(4) 0.7748(6) 0.0437(13) 0.214(4) Uani 1 1 d DU
H45A H 1.3965 0.7751 0.0074 0.321 Uiso 1 1 calc R
H45B H 1.3930 0.7532 0.0703 0.321 Uiso 1 1 calc R
H45C H 1.3491 0.8137 0.0462 0.321 Uiso 1 1 calc R
C46 C 1.3308(8) 0.7476(11) 0.055(2) 0.363(4) Uani 1 1 d DU
C47 C 0.8782(5) 0.9234(5) 0.7717(7) 0.201(4) Uani 1 1 d DU
H47A H 0.8441 0.9347 0.8005 0.301 Uiso 1 1 calc R
H47B H 0.8858 0.9570 0.7454 0.301 Uiso 1 1 calc R
H47C H 0.9105 0.8974 0.7871 0.301 Uiso 1 1 calc R
C49 C 1.1260(4) 0.5861(6) 0.4880(10) 0.131(4) Uani 1 1 d DU
H49A H 1.1392 0.5452 0.5055 0.196 Uiso 1 1 calc R
H49B H 1.1254 0.5933 0.4514 0.196 Uiso 1 1 calc R
H49C H 1.0878 0.6046 0.5088 0.196 Uiso 1 1 calc R
C50 C 1.1657(7) 0.6095(9) 0.4854(11) 0.095(4) Uani 1 1 d DU
C51 C 0.4869(4) 0.3374(6) 0.7660(11) 0.107(11) Uani 1 1 d D
H51A H 0.4475 0.3614 0.7652 0.160 Uiso 1 1 calc R
H51B H 0.4898 0.3237 0.8030 0.160 Uiso 1 1 calc R
H51C H 0.4995 0.3051 0.7530 0.160 Uiso 1 1 calc R
C52 C 0.5238(7) 0.3714(8) 0.7303(11) 0.095(4) Uani 1 1 d DU
C56 C 1.1461(12) 0.4556(13) 0.2776(13) 0.099(4) Uani 1 1 d U
O1 O 0.9126(5) 0.4176(6) 0.1476(6) 0.040(5) Uani 1 1 d .
O2 O 0.9761(6) 0.4402(6) 0.0656(6) 0.051(3) Uani 1 1 d U
O3 O 1.1373(7) 0.2982(7) 0.1227(6) 0.074(6) Uani 1 1 d .
O4 O 1.2034(7) 0.2112(7) 0.1413(7) 0.067(3) Uani 1 1 d U
O5 O 0.5752(5) 0.9283(5) 0.3693(6) 0.032(3) Uani 1 1 d U
O6 O 0.5504(5) 0.9819(6) 0.4226(6) 0.031(3) Uani 1 1 d U
O7 O 0.7399(6) 0.5808(6) 0.2498(6) 0.048(5) Uani 1 1 d .
O8 O 0.6992(5) 0.6687(6) 0.2577(6) 0.040(3) Uani 1 1 d U
O9 O 1.1707(5) 0.4901(6) 0.0747(6) 0.034(3) Uani 1 1 d U
O10 O 1.2194(6) 0.5334(6) 0.0734(6) 0.047(3) Uani 1 1 d U
O11 O 0.9306(6) 0.6186(6) 0.1053(6) 0.042(5) Uani 1 1 d .
O12 O 0.8918(6) 0.7054(6) 0.1076(6) 0.047(3) Uani 1 1 d U
O13 O 0.7064(6) 0.8870(6) 0.1751(6) 0.053(3) Uani 1 1 d U
O14 O 0.6187(7) 0.8756(7) 0.2150(7) 0.067(3) Uani 1 1 d U
O15 O 0.5614(5) 0.7169(5) 0.4563(6) 0.028(4) Uani 1 1 d .
O16 O 0.5473(6) 0.6484(6) 0.5254(6) 0.051(5) Uani 1 1 d .
O17 O 0.5492(5) 0.7470(5) 0.6557(6) 0.030(4) Uani 1 1 d .
O18 O 0.5641(5) 0.8190(5) 0.5816(5) 0.020(3) Uani 1 1 d U
O19 O 0.8354(5) 0.5919(5) 0.3101(6) 0.034(3) Uani 1 1 d U
O20 O 0.9113(5) 0.6097(5) 0.2443(5) 0.021(3) Uani 1 1 d U
O21 O 1.1229(6) 0.7620(6) 0.0848(8) 0.069(6) Uani 1 1 d .
O22 O 1.0282(7) 0.8060(7) 0.0976(7) 0.071(6) Uani 1 1 d .
O23 O 0.7741(7) 1.0646(7) 0.2976(7) 0.070(3) Uani 1 1 d U
O24 O 0.7079(5) 1.0231(5) 0.3539(7) 0.046(5) Uani 1 1 d .
O25 O 0.7422(7) 0.8906(7) 0.6315(7) 0.064(3) Uani 1 1 d U
O26 O 0.7052(5) 0.9186(5) 0.5671(5) 0.030(3) Uani 1 1 d U
O27 O 0.8923(5) 0.9548(6) 0.4217(6) 0.037(3) Uani 1 1 d U
O28 O 0.9357(6) 0.9230(5) 0.4894(6) 0.040(5) Uani 1 1 d .
O29 O 1.2240(5) 0.7813(6) 0.3782(6) 0.039(3) Uani 1 1 d U
O30 O 1.1674(5) 0.8012(6) 0.4585(6) 0.034(3) Uani 1 1 d U
O31 O 0.4626(6) 0.5338(6) 0.6979(6) 0.049(3) Uani 1 1 d U
O32 O 0.4869(6) 0.5587(7) 0.7530(8) 0.073(6) Uani 1 1 d .
O33 O 1.3572(6) 0.5766(6) 0.4837(6) 0.044(3) Uani 1 1 d U
O34 O 1.3014(5) 0.5955(5) 0.5620(5) 0.031(3) Uani 1 1 d U
O35 O 1.1235(7) 0.8623(7) 0.2104(7) 0.067(8) Uani 1 1 d .
O36 O 1.0287(6) 0.9074(7) 0.2261(7) 0.062(3) Uani 1 1 d U
O37 O 1.0540(5) 0.7539(6) 0.2845(6) 0.038(3) Uani 1 1 d U
O38 O 1.0539(5) 0.7114(6) 0.2335(6) 0.048(4) Uani 1 1 d .
O39 O 0.6948(6) 0.6382(6) 0.5097(6) 0.053(3) Uani 1 1 d U
O41 O 1.2982(5) 0.2886(5) 0.1837(5) 0.026(3) Uani 1 1 d U
O42 O 1.3527(6) 0.3303(6) 0.1769(7) 0.055(5) Uani 1 1 d .
O43 O 0.9146(5) 0.7999(5) 0.4852(5) 0.020(3) Uani 1 1 d U
O44 O 0.8303(5) 0.7829(5) 0.5531(5) 0.029(3) Uani 1 1 d U
O45 O 1.3230(7) 0.7244(7) 0.1075(7) 0.069(3) Uani 1 1 d U
O46 O 1.3308(7) 0.7877(8) 0.1342(9) 0.092(8) Uani 1 1 d .
O47 O 1.1822(8) 0.1216(8) 0.2322(8) 0.088(3) Uani 1 1 d U
O48 O 0.9095(7) 0.8625(8) 0.7043(8) 0.086(3) Uani 1 1 d U
O49 O 1.1548(5) 0.6722(5) 0.4596(5) 0.023(3) Uani 1 1 d U
O50 O 1.2116(5) 0.5864(6) 0.5040(6) 0.034(3) Uani 1 1 d U
O51 O 0.5792(7) 0.3511(8) 0.7349(8) 0.096(7) Uani 1 1 d .
O52 O 0.5142(5) 0.4217(6) 0.6913(6) 0.045(5) Uani 1 1 d .
O53 O 1.1894(5) 0.6535(6) 0.6338(6) 0.036(3) Uani 1 1 d U
O54 O 1.1179(5) 0.6587(6) 0.5769(6) 0.035(3) Uani 1 1 d U
H54A H 1.0921 0.6414 0.5810 0.042 Uiso 1 1 calc R
O55 O 1.1165(6) 0.7638(6) 0.5770(6) 0.042(3) Uani 1 1 d U
H55A H 1.1533 0.7654 0.5717 0.051 Uiso 1 1 calc R
O56 O 1.0184(5) 0.7806(5) 0.6720(6) 0.030(3) Uani 1 1 d U
H56A H 1.0159 0.7892 0.7035 0.036 Uiso 1 1 d R
O57 O 0.9488(5) 0.8526(5) 0.5993(5) 0.032(3) Uani 1 1 d U
H57A H 0.9174 0.8895 0.6019 0.039 Uiso 1 1 d R
O58 O 1.0431(5) 0.8315(5) 0.5049(5) 0.026(3) Uani 1 1 d U
H58A H 1.0505 0.8614 0.4707 0.031 Uiso 1 1 calc R
O59 O 1.0317(6) 0.7436(6) 0.4961(6) 0.044(3) Uani 1 1 d U
H59A H 1.0243 0.7079 0.5180 0.053 Uiso 1 1 calc R
O60 O 1.1159(6) 0.7724(7) 0.4156(7) 0.075(5) Uani 1 1 d .
H60A H 1.1131 0.8126 0.3998 0.090 Uiso 1 1 calc R
O61 O 0.9183(5) 0.7633(5) 0.6024(5) 0.027(3) Uani 1 1 d U
H61A H 0.9361 0.7232 0.6012 0.033 Uiso 1 1 calc R
O62 O 0.7404(6) 0.7999(6) 0.6112(6) 0.052(3) Uani 1 1 d U
H62A H 0.7029 0.8202 0.6334 0.062 Uiso 1 1 calc R
O63 O 0.6593(5) 0.7435(5) 0.6229(5) 0.028(3) Uani 1 1 d U
H63A H 0.6329 0.7715 0.6441 0.034 Uiso 1 1 calc R
O64 O 0.7492(5) 0.7610(5) 0.5360(6) 0.035(3) Uani 1 1 d U
H64A H 0.7807 0.7400 0.5099 0.042 Uiso 1 1 calc R
O65 O 0.6571(5) 0.8601(5) 0.5394(5) 0.026(3) Uani 1 1 d U
H65A H 0.6346 0.8657 0.5760 0.032 Uiso 1 1 calc R
O66 O 0.7122(4) 0.9320(4) 0.4555(5) 0.009(3) Uani 1 1 d U
H66A H 0.7125 0.9663 0.4578 0.011 Uiso 1 1 calc R
O67 O 0.6710(5) 0.9346(5) 0.3788(6) 0.031(3) Uani 1 1 d U
H67A H 0.6549 0.9686 0.3503 0.038 Uiso 1 1 calc R
O68 O 0.8252(5) 0.4833(6) 0.3804(6) 0.036(3) Uani 1 1 d U
H68A H 0.8644 0.4699 0.3832 0.043 Uiso 1 1 calc R
O69 O 0.6132(5) 0.8609(5) 0.4648(5) 0.023(3) Uani 1 1 d U
H69A H 0.5734 0.8660 0.4707 0.028 Uiso 1 1 calc R
O70 O 0.8206(5) 0.8355(6) 0.4396(5) 0.033(3) Uani 1 1 d U
H70A H 0.8362 0.7965 0.4359 0.040 Uiso 1 1 calc R
O71 O 1.0576(5) 0.8199(6) 0.3163(5) 0.033(3) Uani 1 1 d U
H71A H 1.0622 0.8541 0.3137 0.039 Uiso 1 1 calc R
O72 O 0.9854(6) 0.8445(7) 0.4273(7) 0.060(3) Uani 1 1 d U
H72A H 1.0017 0.8746 0.4084 0.072 Uiso 1 1 calc R
O73 O 1.1348(5) 0.7096(6) 0.3474(6) 0.037(3) Uani 1 1 d U
H73A H 1.1383 0.6705 0.3536 0.044 Uiso 1 1 calc R
O74 O 0.9372(6) 0.9134(6) 0.3270(6) 0.041(3) Uani 1 1 d U
H74A H 0.9635 0.9283 0.3262 0.050 Uiso 1 1 calc R
O75 O 1.2959(5) 0.7057(6) 0.3146(6) 0.035(3) Uani 1 1 d U
H75A H 1.3188 0.7124 0.3285 0.042 Uiso 1 1 calc R
O76 O 1.3376(5) 0.6751(5) 0.2152(6) 0.035(3) Uani 1 1 d U
H76A H 1.3759 0.6703 0.1892 0.042 Uiso 1 1 calc R
O77 O 1.1909(5) 0.7844(5) 0.2928(5) 0.030(4) Uani 1 1 d .
H77A H 1.1715 0.8231 0.2980 0.036 Uiso 1 1 calc R
O78 O 1.2263(6) 0.7658(6) 0.1889(7) 0.057(5) Uani 1 1 d .
H78A H 1.2212 0.7950 0.1537 0.068 Uiso 1 1 calc R
O79 O 1.1719(4) 0.6779(5) 0.2347(5) 0.018(3) Uani 1 1 d U
H79A H 1.1670 0.6451 0.2666 0.021 Uiso 1 1 calc R
O80 O 1.3401(5) 0.6122(6) 0.1285(5) 0.037(3) Uani 1 1 d U
H80A H 1.3768 0.6152 0.1115 0.044 Uiso 1 1 d R
O81 O 1.2272(5) 0.7043(6) 0.1194(5) 0.031(3) Uani 1 1 d U
H81A H 1.2227 0.7445 0.0983 0.037 Uiso 1 1 calc R
O82 O 1.1914(5) 0.6351(5) 0.1039(5) 0.021(3) Uani 1 1 d U
H82A H 1.1720 0.6480 0.0756 0.025 Uiso 1 1 calc R
O83 O 1.2951(5) 0.5432(5) 0.1095(5) 0.028(4) Uani 1 1 d .
H83A H 1.3181 0.5190 0.0843 0.034 Uiso 1 1 calc R
O84 O 1.2497(5) 0.4909(6) 0.2251(6) 0.041(5) Uani 1 1 d .
H84A H 1.2261 0.5008 0.2598 0.049 Uiso 1 1 calc R
O85 O 1.1328(5) 0.5985(5) 0.2116(5) 0.032(5) Uani 1 1 d .
H85A H 1.1362 0.5834 0.2494 0.039 Uiso 1 1 calc R
O86 O 1.1122(5) 0.5678(6) 0.1452(6) 0.041(3) Uani 1 1 d U
H86A H 1.1093 0.5913 0.1077 0.049 Uiso 1 1 calc R
O87 O 1.0573(6) 0.6931(6) 0.1488(6) 0.046(3) Uani 1 1 d U
H87A H 1.0618 0.6990 0.1102 0.055 Uiso 1 1 calc R
O88 O 0.9580(5) 0.6881(5) 0.2354(5) 0.027(3) Uani 1 1 d U
H88A H 0.9439 0.6826 0.2748 0.032 Uiso 1 1 d R
O89 O 0.9375(5) 0.7685(5) 0.1356(5) 0.020(3) Uani 1 1 d U
H89A H 0.9642 0.7583 0.1019 0.024 Uiso 1 1 d R
O90 O 0.9210(6) 0.8653(6) 0.1547(6) 0.046(3) Uani 1 1 d U
H90A H 0.9394 0.8933 0.1306 0.055 Uiso 1 1 calc R
O91 O 0.7938(5) 0.8941(5) 0.1966(5) 0.029(3) Uani 1 1 d U
H91A H 0.7637 0.9325 0.1881 0.035 Uiso 1 1 calc R
O92 O 0.8212(5) 0.7924(5) 0.1659(5) 0.029(3) Uani 1 1 d U
H92A H 0.7997 0.7918 0.1459 0.035 Uiso 1 1 calc R
O93 O 0.9400(5) 0.7973(6) 0.2672(6) 0.036(3) Uani 1 1 d U
H93A H 0.9307 0.7668 0.2998 0.043 Uiso 1 1 calc R
O94 O 0.8226(5) 0.9543(6) 0.3720(6) 0.035(3) Uani 1 1 d U
H94A H 0.8011 0.9843 0.3912 0.042 Uiso 1 1 calc R
O95 O 0.9223(5) 0.9232(5) 0.2279(5) 0.026(3) Uani 1 1 d U
H95A H 0.9409 0.9400 0.1898 0.031 Uiso 1 1 calc R
O96 O 0.9629(6) 0.8005(6) 0.3676(6) 0.050(3) Uani 1 1 d U
H96A H 0.9489 0.7704 0.3760 0.060 Uiso 1 1 calc R
O97 O 0.7943(6) 0.9574(6) 0.2802(6) 0.050(3) Uani 1 1 d U
H97A H 0.7636 0.9880 0.2628 0.060 Uiso 1 1 calc R
O98 O 0.9845(5) 0.6344(5) 0.1540(5) 0.027(3) Uani 1 1 d U
H98A H 1.0007 0.6477 0.1143 0.033 Uiso 1 1 calc R
O99 O 1.0278(5) 0.5249(5) 0.2262(6) 0.035(5) Uani 1 1 d .
H99A H 1.0201 0.5031 0.2651 0.042 Uiso 1 1 calc R
O100 O 1.0368(5) 0.5253(5) 0.1228(5) 0.029(3) Uani 1 1 d U
H10A H 1.0441 0.5577 0.0915 0.035 Uiso 1 1 calc R
O101 O 0.9474(5) 0.4973(5) 0.1510(5) 0.022(3) Uani 1 1 d U
H10B H 0.9162 0.5179 0.1329 0.026 Uiso 1 1 calc R
O102 O 1.0194(5) 0.3751(6) 0.1643(6) 0.036(3) Uani 1 1 d U
H10C H 1.0177 0.3478 0.1520 0.044 Uiso 1 1 calc R
O103 O 0.9162(5) 0.4950(5) 0.2604(6) 0.029(3) Uani 1 1 d U
H10D H 0.9345 0.4799 0.2900 0.035 Uiso 1 1 calc R
O104 O 0.7026(5) 0.7559(6) 0.4470(6) 0.038(3) Uani 1 1 d U
H10E H 0.7447 0.7360 0.4399 0.046 Uiso 1 1 calc R
O105 O 0.6131(5) 0.8062(5) 0.3917(5) 0.025(3) Uani 1 1 d U
H10F H 0.5731 0.8236 0.4122 0.030 Uiso 1 1 calc R
O106 O 0.6680(4) 0.8701(5) 0.2935(5) 0.013(3) Uani 1 1 d U
H10G H 0.6515 0.9111 0.2743 0.015 Uiso 1 1 calc R
O107 O 0.6535(5) 0.7136(5) 0.3534(5) 0.018(3) Uani 1 1 d U
H10H H 0.6302 0.6937 0.3574 0.022 Uiso 1 1 calc R
O108 O 0.7091(5) 0.7714(5) 0.2512(5) 0.022(3) Uani 1 1 d U
H10I H 0.7088 0.7751 0.2148 0.027 Uiso 1 1 calc R
O109 O 0.8192(5) 0.7151(5) 0.2796(6) 0.030(3) Uani 1 1 d U
H10J H 0.8354 0.7042 0.3086 0.036 Uiso 1 1 d R
O110 O 1.1149(5) 0.4074(6) 0.1335(6) 0.037(3) Uani 1 1 d U
H11A H 1.1520 0.3925 0.1076 0.044 Uiso 1 1 calc R
O111 O 1.1175(5) 0.3906(5) 0.2386(6) 0.031(3) Uani 1 1 d U
H11B H 1.0915 0.3986 0.2736 0.037 Uiso 1 1 calc R
O112 O 1.1892(5) 0.2957(6) 0.1872(6) 0.043(3) Uani 1 1 d U
H11C H 1.2102 0.3052 0.1483 0.051 Uiso 1 1 calc R
O113 O 0.7341(5) 0.5864(5) 0.3491(5) 0.034(3) Uani 1 1 d U
H11D H 0.6964 0.5896 0.3507 0.041 Uiso 1 1 calc R
O114 O 0.7483(5) 0.6539(5) 0.3907(5) 0.026(3) Uani 1 1 d U
H11E H 0.7798 0.6579 0.3946 0.032 Uiso 1 1 calc R
O115 O 0.6560(6) 0.6099(6) 0.4659(6) 0.043(3) Uani 1 1 d U
H11F H 0.6291 0.6087 0.4524 0.051 Uiso 1 1 calc R
O116 O 0.7203(5) 0.5188(5) 0.5291(6) 0.033(3) Uani 1 1 d U
H11G H 0.7492 0.5091 0.5469 0.040 Uiso 1 1 calc R
O117 O 0.6095(5) 0.5212(5) 0.5522(5) 0.028(3) Uani 1 1 d U
H11H H 0.5937 0.5347 0.5212 0.033 Uiso 1 1 calc R
O118 O 0.5589(6) 0.5725(6) 0.6388(6) 0.043(3) Uani 1 1 d U
H11I H 0.5229 0.6064 0.6423 0.052 Uiso 1 1 calc R
O119 O 0.6630(5) 0.5774(5) 0.6296(5) 0.024(3) Uani 1 1 d U
H11J H 0.7043 0.5541 0.6256 0.029 Uiso 1 1 calc R
O120 O 0.5595(6) 0.6307(5) 0.7065(6) 0.038(3) Uani 1 1 d U
H12A H 0.5237 0.6533 0.6949 0.045 Uiso 1 1 calc R
O121 O 0.5746(6) 0.4593(6) 0.7249(6) 0.049(3) Uani 1 1 d U
H12C H 0.5466 0.4492 0.7595 0.059 Uiso 1 1 calc R
O122 O 0.5738(5) 0.5265(5) 0.8019(6) 0.032(3) Uani 1 1 d U
H12E H 0.5450 0.5092 0.8267 0.039 Uiso 1 1 calc R
O123 O 1.2771(5) 0.3745(5) 0.3290(5) 0.027(3) Uani 1 1 d U
H12F H 1.2487 0.4088 0.3413 0.032 Uiso 1 1 calc R
O124 O 1.3720(5) 0.4268(5) 0.1662(5) 0.024(3) Uani 1 1 d U
H12G H 1.3793 0.4263 0.1289 0.029 Uiso 1 1 calc R
O125 O 1.3865(5) 0.3277(6) 0.2639(5) 0.033(3) Uani 1 1 d U
H12H H 1.4005 0.2878 0.2634 0.039 Uiso 1 1 calc R
O126 O 1.1017(5) 0.2428(5) 0.2365(6) 0.033(3) Uani 1 1 d U
H12M H 1.0889 0.2316 0.2164 0.039 Uiso 1 1 calc R
O127 O 0.7638(5) 0.7819(5) 0.7165(5) 0.031(3) Uani 1 1 d U
H12N H 0.7223 0.8030 0.7196 0.038 Uiso 1 1 calc R
O128 O 0.8411(5) 0.8312(6) 0.6759(5) 0.037(3) Uani 1 1 d U
H12O H 0.8322 0.8729 0.6612 0.044 Uiso 1 1 calc R
O129 O 1.2808(5) 0.3052(5) 0.2829(5) 0.031(3) Uani 1 1 d U
H12P H 1.3153 0.2714 0.2748 0.038 Uiso 1 1 calc R
O130 O 1.2399(4) 0.5285(5) 0.6640(5) 0.013(3) Uani 1 1 d U
O131 O 1.1642(6) 0.5216(6) 0.7670(6) 0.043(3) Uani 1 1 d U
O132 O 0.8947(5) 0.3508(6) 0.2611(6) 0.033(3) Uani 1 1 d U
H13D H 0.9069 0.3260 0.2382 0.039 Uiso 1 1 calc R
O133 O 1.2851(6) 0.5165(6) 0.5442(6) 0.042(3) Uani 1 1 d U
H13G H 1.3197 0.4999 0.5569 0.050 Uiso 1 1 calc R
O134 O 1.3697(5) 0.5894(5) 0.3750(5) 0.032(3) Uani 1 1 d U
H13I H 1.3775 0.6196 0.3767 0.038 Uiso 1 1 calc R
O135 O 1.2581(6) 0.6102(6) 0.3804(6) 0.041(3) Uani 1 1 d U
H13J H 1.2353 0.5916 0.3809 0.049 Uiso 1 1 calc R
O136 O 0.8218(5) 0.6991(5) 0.6638(6) 0.050(5) Uani 1 1 d .
H13O H 0.8605 0.6717 0.6511 0.060 Uiso 1 1 calc R
O137 O 0.8600(5) 0.7976(5) 0.2331(6) 0.039(5) Uani 1 1 d .
O138 O 0.7756(5) 0.8487(5) 0.3178(5) 0.030(3) Uani 1 1 d U
O139 O 1.2454(6) 0.6744(6) 0.2766(6) 0.041(3) Uani 1 1 d U
O140 O 0.7180(5) 0.7687(5) 0.3423(7) 0.049(5) Uani 1 1 d .
O141 O 1.3461(6) 0.5184(6) 0.3591(6) 0.043(3) Uani 1 1 d U
O142 O 0.7236(5) 0.8432(5) 0.4344(6) 0.043(5) Uani 1 1 d .
O143 O 1.0163(6) 0.4361(6) 0.2095(6) 0.042(3) Uani 1 1 d U
O144 O 1.2411(7) 0.5982(7) 0.1880(7) 0.068(3) Uani 1 1 d U
O145 O 1.0201(5) 0.7478(6) 0.6043(6) 0.034(3) Uani 1 1 d U
O146 O 0.8670(6) 0.8707(5) 0.3289(6) 0.037(5) Uani 1 1 d .
O147 O 0.6765(5) 0.4377(6) 0.7528(6) 0.040(5) Uani 1 1 d .
O148 O 1.3431(6) 0.4427(7) 0.2656(7) 0.059(3) Uani 1 1 d U
O149 O 0.9990(6) 0.6725(6) 0.7132(6) 0.045(3) Uani 1 1 d U
O150 O 0.8840(6) 0.7184(7) 0.7074(7) 0.063(7) Uani 1 1 d .
O151 O 1.1247(6) 0.5904(6) 0.6803(6) 0.048(3) Uani 1 1 d U
O152 O 0.8545(6) 0.8675(6) 0.5636(6) 0.045(3) Uani 1 1 d U
O153 O 1.1198(5) 0.7801(6) 0.1743(6) 0.039(3) Uani 1 1 d U
O154 O 0.8513(6) 0.5845(6) 0.2051(8) 0.070(6) Uani 1 1 d .
O155 O 1.2062(5) 0.3997(6) 0.1631(6) 0.035(3) Uani 1 1 d U
O156 O 1.2097(6) 0.6822(6) 0.5168(6) 0.048(3) Uani 1 1 d U
O157 O 1.2625(6) 0.4427(6) 0.1583(6) 0.053(3) Uani 1 1 d U
O158 O 0.5979(6) 0.7512(6) 0.5150(6) 0.043(3) Uani 1 1 d U
O159 O 0.8100(5) 0.6790(6) 0.2125(6) 0.043(3) Uani 1 1 d U
O160 O 1.0186(6) 0.8341(6) 0.1900(7) 0.071(5) Uani 1 1 d .
O161 O 0.6887(5) 0.6845(5) 0.5667(5) 0.017(3) Uani 1 1 d U
O162 O 0.8094(5) 0.9041(6) 0.4885(6) 0.039(3) Uani 1 1 d U
O163 O 0.5862(5) 0.6732(5) 0.5911(6) 0.033(3) Uani 1 1 d U
O165 O 0.5475(6) 0.5938(7) 0.3696(7) 0.064(3) Uani 1 1 d U
O166 O 0.6409(12) 0.5442(13) 0.3647(13) 0.194(4) Uani 1 1 d U
O167 O 0.5787(8) 0.5585(11) 0.4480(8) 0.136(10) Uani 1 1 d .
O168 O 0.5897(11) 0.6349(11) 0.3818(11) 0.183(10) Uani 1 1 d .
O169 O 1.4564(7) 0.1252(8) 0.2597(8) 0.080(3) Uani 1 1 d U
O170 O 1.3545(12) 0.1611(13) 0.2845(12) 0.184(4) Uani 1 1 d U
O171 O 1.3914(11) 0.1471(11) 0.3379(11) 0.145(4) Uani 1 1 d U
O172 O 1.4017(9) 0.2222(10) 0.2583(10) 0.124(4) Uani 1 1 d U
O173 O 1.0384(10) 0.7152(10) 0.0490(10) 0.126(4) Uani 1 1 d U
O174 O 1.0524(12) 0.6325(13) 0.0491(12) 0.179(4) Uani 1 1 d U
O175 O 1.0798(7) 0.7064(8) -0.0364(7) 0.083(7) Uani 1 1 d .
O176 O 1.1182(10) 0.6784(10) 0.0247(10) 0.132(4) Uani 1 1 d U
O177 O 1.0858(7) 0.9838(7) 0.3209(10) 0.119(8) Uani 1 1 d .
O178 O 1.1233(9) 0.8948(8) 0.3146(11) 0.143(12) Uani 1 1 d .
O179 O 1.0214(12) 0.9471(12) 0.3329(12) 0.175(4) Uani 1 1 d U
O180 O 1.0705(12) 0.9106(13) 0.3904(13) 0.178(4) Uani 1 1 d U
O181 O 0.8308(6) 0.5577(7) 0.1331(7) 0.059(3) Uani 1 1 d U
O182 O 0.7408(9) 0.5959(10) 0.1190(10) 0.131(10) Uani 1 1 d .
O183 O 0.8178(8) 0.6178(8) 0.0452(8) 0.095(4) Uani 1 1 d U
O184 O 0.8210(7) 0.5217(9) 0.0772(10) 0.152(8) Uani 1 1 d .
O185 O 0.4430(9) 0.9229(9) 0.4359(9) 0.109(4) Uani 1 1 d U
O186 O 0.4397(10) 0.8370(11) 0.4626(16) 0.256(15) Uani 1 1 d .
O187 O 0.5044(10) 0.8462(11) 0.4826(11) 0.141(4) Uani 1 1 d U
O188 O 0.4161(10) 0.8810(10) 0.5334(10) 0.135(4) Uani 1 1 d U
O189 O 0.9428(4) 0.6201(7) 0.6579(6) 0.730(4) Uani 1 1 d DU
O190 O 1.0000(5) 0.5725(4) 0.5905(4) 0.191(15) Uani 1 1 d D
O191 O 1.0349(4) 0.5557(7) 0.6605(4) 0.800(4) Uani 1 1 d DU
O192 O 1.0205(4) 0.6426(4) 0.5923(7) 0.419(16) Uani 1 1 d D
O193 O 0.3338(12) 0.7066(13) 0.4358(18) 0.254(19) Uani 1 1 d .
O194 O 0.4294(10) 0.6815(14) 0.4000(13) 0.199(18) Uani 1 1 d .
O195 O 0.3645(11) 0.7101(14) 0.3563(13) 0.270(13) Uani 1 1 d .
O196 O 0.3859(13) 0.7695(14) 0.3671(13) 0.197(4) Uani 1 1 d U
O201 O 0.3996(7) 0.7494(4) 0.6886(4) 0.131(4) Uani 0.50 1 d PDU
O202 O 0.4539(5) 0.7638(5) 0.5982(5) 0.129(4) Uani 0.50 1 d PDU
O203 O 0.3888(3) 0.7199(6) 0.6299(6) 0.187(4) Uani 0.50 1 d PDU
O204 O 0.4723(5) 0.6721(4) 0.6573(7) 0.047(4) Uani 0.50 1 d PDU
O205 O 1.0133(8) 0.7025(3) 0.8466(8) 0.222(4) Uani 0.50 1 d PDU
O206 O 1.0303(5) 0.7792(8) 0.7727(4) 0.171(4) Uani 0.50 1 d PDU
O207 O 0.9375(3) 0.7863(7) 0.8248(7) 0.097(4) Uani 0.50 1 d PDU
O208 O 0.9987(5) 0.7848(5) 0.8612(4) 0.026(4) Uani 0.50 1 d PDU
O213 O 0.9018(4) 0.7361(4) 0.3600(7) 0.368(4) Uani 1 1 d DU
O214 O 0.8215(5) 0.7315(5) 0.4332(4) 0.24(2) Uani 1 1 d D
O215 O 0.8459(4) 0.6957(5) 0.3622(4) 0.399(12) Uani 1 1 d D
O216 O 0.8992(5) 0.6481(4) 0.4256(5) 0.217(4) Uani 1 1 d DU
O1W O 0.4570(6) 0.6244(6) 0.8068(7) 0.056(6) Uani 1 1 d .
O2W O 0.4990(8) 0.5869(8) 0.8976(8) 0.097(3) Uani 1 1 d U
O3W O 0.4892(7) 0.7217(7) 0.7592(7) 0.069(3) Uani 1 1 d U
O4W O 0.5393(6) 0.6805(6) 0.8479(6) 0.050(5) Uani 1 1 d .
O5W O 1.0243(8) 0.6791(8) 0.4374(8) 0.095(3) Uani 1 1 d U
O6W O 0.5368(5) 0.4621(5) 0.5800(6) 0.033(3) Uani 1 1 d U
O7W O 0.4862(5) 0.5794(5) 0.5858(5) 0.027(3) Uani 1 1 d U
O9W O 0.5331(5) 0.7939(5) 0.3584(5) 0.026(3) Uani 1 1 d U
O10W O 0.6049(5) 0.7683(6) 0.2606(6) 0.037(3) Uani 1 1 d U
O11W O 1.2033(5) 0.4002(6) 0.2653(6) 0.035(3) Uani 1 1 d U
O12W O 0.5423(6) 0.9007(5) 0.3169(6) 0.042(5) Uani 1 1 d .
O13W O 0.6121(6) 1.0341(7) 0.4225(6) 0.055(6) Uani 1 1 d .
O14W O 0.6077(5) 0.9813(5) 0.5318(5) 0.029(3) Uani 1 1 d U
O15W O 0.5343(5) 0.9349(5) 0.5332(5) 0.031(3) Uani 1 1 d U
O16W O 0.8718(6) 0.8193(6) 0.0554(7) 0.053(5) Uani 1 1 d .
O17W O 0.8437(7) 0.9592(8) 0.0899(7) 0.073(8) Uani 1 1 d .
O18W O 0.9449(6) 0.8716(7) 0.0450(6) 0.056(3) Uani 1 1 d U
O19W O 1.0914(6) 0.3840(6) 0.0504(6) 0.056(3) Uani 1 1 d U
O20W O 1.2769(6) 0.6077(7) 0.0014(7) 0.062(3) Uani 1 1 d U
O21W O 1.3740(7) 0.5961(8) 0.0141(7) 0.088(6) Uani 1 1 d .
O22W O 1.2264(6) 0.7226(7) 0.0105(7) 0.058(3) Uani 1 1 d U
O23W O 1.3292(6) 0.7098(6) 0.0249(7) 0.061(6) Uani 1 1 d .
O24W O 1.1534(5) 0.4817(6) 0.2168(6) 0.038(3) Uani 1 1 d U
O25W O 1.2754(5) 0.8269(5) 0.2762(6) 0.032(3) Uani 1 1 d U
O26W O 1.3805(6) 0.7563(7) 0.2119(8) 0.073(6) Uani 1 1 d .
O27W O 1.2303(6) 0.8630(7) 0.1889(7) 0.062(3) Uani 1 1 d U
O28W O 0.7742(6) 0.9072(6) 0.0947(8) 0.087(6) Uani 1 1 d .
O29W O 0.9773(7) 0.9082(6) 0.6429(6) 0.058(6) Uani 1 1 d .
O30W O 1.0994(6) 0.8414(6) 0.6301(7) 0.053(5) Uani 1 1 d .
O31W O 1.1167(5) 0.8763(6) 0.5175(6) 0.048(5) Uani 1 1 d .
O32W O 0.9959(6) 0.9394(6) 0.5279(6) 0.043(3) Uani 1 1 d U
O33W O 1.1913(6) 0.5879(6) 0.8082(6) 0.051(3) Uani 1 1 d U
O34W O 1.2095(6) 0.6800(6) 0.7122(6) 0.053(3) Uani 1 1 d U
O35W O 1.2803(6) 0.5031(7) 0.7581(7) 0.079(6) Uani 1 1 d .
O36W O 1.2982(6) 0.5930(6) 0.6666(6) 0.047(5) Uani 1 1 d .
O37W O 1.2952(6) 0.1962(7) 0.1708(7) 0.070(6) Uani 1 1 d .
O38W O 0.8306(9) 0.6428(9) 0.5820(9) 0.113(4) Uani 1 1 d U
O39W O 0.8275(9) 0.5390(10) 0.4619(10) 0.126(4) Uani 1 1 d U
O40W O 1.2736(7) 0.1058(7) 0.2712(7) 0.066(3) Uani 1 1 d U
O41W O 0.9425(6) 1.0111(6) 0.2275(6) 0.056(6) Uani 1 1 d .
O42W O 0.8665(7) 1.0399(7) 0.3308(7) 0.073(3) Uani 1 1 d U
O43W O 0.8412(8) 1.0457(9) 0.1941(9) 0.104(4) Uani 1 1 d U
O44W O 1.1373(8) 0.7502(9) 0.6751(8) 0.101(8) Uani 1 1 d .
O45W O 0.9884(5) 0.5444(5) 0.0356(5) 0.023(3) Uani 1 1 d U
O47W O 1.0385(12) 0.5678(13) 0.2934(13) 0.193(4) Uani 1 1 d U
O48W O 1.2674(6) 0.6635(6) 0.4341(6) 0.045(5) Uani 1 1 d .
O49W O 1.4150(6) 0.5133(6) 0.0913(6) 0.053(3) Uani 1 1 d U
O50W O 1.1101(6) 0.4849(6) 0.0232(6) 0.047(5) Uani 1 1 d .
O51W O 0.8385(6) 0.9798(7) 0.1635(8) 0.078(6) Uani 1 1 d .
C48 C 0.8694(10) 0.8940(10) 0.7440(10) 0.125(15) Uiso 1 1 d D

loop_
_atom_site_aniso_label
_atom_site_aniso_U_11
_atom_site_aniso_U_22
_atom_site_aniso_U_33
_atom_site_aniso_U_23
_atom_site_aniso_U_13
_atom_site_aniso_U_12
Gd1 0.0266(5) 0.0374(6) 0.0577(7) -0.0254(5) -0.0201(5) -0.0028(5)
Gd2 0.0257(5) 0.0253(5) 0.0698(8) -0.0212(5) -0.0259(5) 0.0011(5)
Gd3 0.0267(5) 0.0350(6) 0.0596(8) -0.0208(6) -0.0181(6) -0.0054(5)
Gd4 0.0264(5) 0.0344(6) 0.0599(8) -0.0241(6) -0.0209(5) -0.0009(5)
Gd5 0.0249(5) 0.0256(5) 0.0594(7) -0.0229(5) -0.0221(5) 0.0013(5)
Gd6 0.0220(5) 0.0337(6) 0.0612(8) -0.0234(5) -0.0178(5) -0.0045(5)
Gd7 0.0225(5) 0.0326(5) 0.0624(8) -0.0241(5) -0.0183(5) -0.0048(5)
Gd8 0.0272(5) 0.0265(5) 0.0644(8) -0.0223(5) -0.0233(5) -0.0014(5)
Gd9 0.0246(5) 0.0233(5) 0.0615(7) -0.0211(5) -0.0229(5) 0.0018(5)
Gd10 0.0255(5) 0.0350(6) 0.0598(8) -0.0267(5) -0.0175(5) -0.0027(5)
Gd11 0.0237(5) 0.0269(5) 0.0535(7) -0.0188(5) -0.0176(5) -0.0003(5)
Gd12 0.0250(5) 0.0272(5) 0.0601(8) -0.0205(5) -0.0202(5) -0.0023(5)
Gd13 0.0253(5) 0.0257(5) 0.0732(8) -0.0271(6) -0.0262(6) 0.0077(5)
Gd14 0.0308(5) 0.0287(6) 0.0765(8) -0.0222(6) -0.0268(6) -0.0019(5)
Gd15 0.0288(5) 0.0304(6) 0.0686(8) -0.0238(6) -0.0295(6) 0.0048(5)
Gd16 0.0317(5) 0.0360(6) 0.0676(8) -0.0218(6) -0.0218(6) -0.0072(5)
Gd17 0.0368(6) 0.0278(6) 0.0734(8) -0.0201(6) -0.0302(6) -0.0035(5)
Gd18 0.0280(5) 0.0316(6) 0.0671(8) -0.0208(6) -0.0207(6) -0.0046(5)
Gd19 0.0300(5) 0.0329(6) 0.0741(8) -0.0266(6) -0.0217(6) -0.0055(5)
Gd20 0.0305(5) 0.0352(6) 0.0662(8) -0.0223(6) -0.0275(6) -0.0002(5)
Gd21 0.0294(5) 0.0280(6) 0.0669(8) -0.0191(6) -0.0230(6) -0.0041(5)
Gd22 0.0278(5) 0.0326(6) 0.0574(8) -0.0214(6) -0.0187(6) -0.0035(5)
Gd23 0.0352(6) 0.0420(6) 0.0681(8) -0.0247(6) -0.0231(6) -0.0081(5)
Gd24 0.0353(6) 0.0361(6) 0.0626(8) -0.0213(6) -0.0240(6) -0.0060(5)
Gd25 0.0339(5) 0.0293(6) 0.0686(8) -0.0203(6) -0.0270(6) -0.0038(5)
Gd26 0.0218(5) 0.0359(6) 0.0552(8) -0.0207(6) -0.0164(5) -0.0024(5)
Gd27 0.0284(5) 0.0361(6) 0.0732(8) -0.0267(6) -0.0231(6) -0.0024(5)
Gd28 0.0233(5) 0.0340(6) 0.0580(8) -0.0226(6) -0.0173(5) -0.0030(5)
Gd29 0.0263(5) 0.0344(6) 0.0592(8) -0.0233(6) -0.0186(5) -0.0037(5)
Gd30 0.0294(5) 0.0372(6) 0.0647(8) -0.0239(6) -0.0219(6) -0.0069(5)
Gd31 0.0241(5) 0.0294(5) 0.0639(8) -0.0210(5) -0.0227(5) -0.0025(5)
Gd32 0.0369(6) 0.0324(6) 0.0701(8) -0.0216(6) -0.0271(6) -0.0051(5)
Gd33 0.0449(6) 0.0274(6) 0.0881(9) -0.0212(6) -0.0348(7) -0.0031(6)
Gd34 0.0349(6) 0.0384(6) 0.0791(8) -0.0356(6) -0.0273(6) 0.0023(5)
Gd35 0.0324(6) 0.0415(6) 0.0565(7) -0.0276(6) -0.0217(6) -0.0015(5)
Gd36 0.0264(5) 0.0300(5) 0.0680(8) -0.0264(5) -0.0231(5) -0.0009(5)
Gd37 0.0294(6) 0.0317(6) 0.0629(8) -0.0231(6) -0.0194(6) 0.0005(5)
Gd38 0.0269(5) 0.0394(6) 0.0634(8) -0.0216(6) -0.0218(6) -0.0042(5)
Gd39 0.0318(5) 0.0375(6) 0.0604(8) -0.0203(6) -0.0230(6) -0.0065(5)
Gd40 0.0267(5) 0.0419(6) 0.0716(8) -0.0268(6) -0.0209(6) -0.0082(5)
Gd41 0.0261(5) 0.0397(6) 0.0580(8) -0.0228(6) -0.0180(6) -0.0031(5)
Gd42 0.0322(5) 0.0408(6) 0.0713(8) -0.0266(6) -0.0252(6) -0.0068(5)
Gd43 0.0245(5) 0.0503(7) 0.0687(8) -0.0319(6) -0.0150(6) -0.0059(5)
Gd44 0.0446(6) 0.0408(7) 0.0650(9) -0.0158(6) -0.0291(6) -0.0063(6)
Gd45 0.0327(6) 0.0423(6) 0.0626(8) -0.0232(6) -0.0204(6) -0.0095(5)
Gd46 0.0401(6) 0.0529(7) 0.0607(9) -0.0217(7) -0.0151(7) -0.0143(6)
Gd47 0.0414(6) 0.0408(7) 0.0713(9) -0.0155(7) -0.0221(7) -0.0157(6)
Gd48 0.0361(6) 0.0391(6) 0.0825(9) -0.0260(6) -0.0281(6) -0.0048(6)
Gd49 0.0400(6) 0.0331(6) 0.0824(9) -0.0278(6) -0.0262(6) -0.0083(5)
Gd50 0.0430(6) 0.0467(7) 0.0903(9) -0.0330(7) -0.0317(7) -0.0031(6)
Gd51 0.0348(6) 0.0517(7) 0.0943(9) -0.0391(7) -0.0250(7) -0.0066(6)
Gd52 0.0421(7) 0.0467(7) 0.0869(10) -0.0337(7) -0.0241(7) -0.0056(6)
Cl1 0.048(3) 0.050(3) 0.100(5) -0.034(3) -0.035(3) -0.005(3)
Cl2 0.044(4) 0.063(4) 0.094(6) -0.036(4) -0.006(4) -0.002(4)
Cl3 0.080(4) 0.084(4) 0.061(4) -0.034(4) -0.034(4) -0.021(4)
Cl4 0.111(5) 0.055(4) 0.138(6) -0.014(4) -0.063(5) -0.040(4)
Cl5 0.035(3) 0.078(4) 0.078(4) -0.040(4) -0.028(3) 0.004(3)
Cl6 0.084(5) 0.080(5) 0.159(7) -0.045(5) -0.059(5) -0.016(4)
Cl7 0.050(3) 0.061(3) 0.109(4) -0.054(3) -0.029(3) -0.015(3)
Cl8 0.081(4) 0.073(5) 0.243(9) -0.056(6) -0.082(6) -0.009(4)
Cl9 0.044(3) 0.066(3) 0.104(5) -0.057(3) -0.027(3) -0.005(3)
Cl10 0.062(6) 0.024(6) 0.073(8) -0.006(6) -0.050(6) -0.003(5)
Cl11 0.045(3) 0.034(3) 0.038(3) -0.019(3) -0.014(3) -0.013(3)
Cl12 0.055(4) 0.050(4) 0.055(4) -0.013(3) -0.018(3) -0.016(3)
Cl13 0.050(3) 0.036(3) 0.098(5) -0.020(3) -0.045(3) -0.002(3)
Cl14 0.096(9) 0.055(7) 0.086(10) -0.037(7) -0.031(8) -0.021(7)
Cl15 0.050(3) 0.053(3) 0.044(4) -0.020(3) -0.015(3) -0.018(3)
Cl16 0.289(14) 0.066(9) 0.218(11) -0.084(8) -0.217(10) 0.055(11)
Cl17 0.039(7) 0.185(14) 0.275(17) -0.143(13) -0.070(10) 0.005(10)
Cl18 0.165(19) 0.18(2) 0.069(13) -0.055(14) -0.044(13) 0.095(17)
C1 0.056(4) 0.056(4) 0.055(4) -0.018(3) -0.016(3) -0.019(3)
C2 0.031(4) 0.033(4) 0.029(4) -0.006(3) -0.010(3) -0.011(3)
C3 0.081(4) 0.079(4) 0.083(4) -0.023(3) -0.023(3) -0.030(3)
C4 0.093(4) 0.089(4) 0.088(4) -0.028(3) -0.024(3) -0.033(3)
C5 0.038(4) 0.037(4) 0.042(4) -0.012(3) -0.010(3) -0.013(3)
C6 0.021(11) 0.060(15) 0.089(18) -0.030(14) -0.023(12) -0.006(11)
C7 0.067(4) 0.069(4) 0.067(4) -0.019(3) -0.020(3) -0.024(3)
C8 0.066(4) 0.065(4) 0.066(4) -0.019(3) -0.015(3) -0.026(3)
C9 0.111(4) 0.111(4) 0.109(4) -0.031(3) -0.029(3) -0.041(3)
C10 0.057(4) 0.059(4) 0.058(4) -0.017(3) -0.018(3) -0.020(3)
C11 0.037(12) 0.081(16) 0.030(16) -0.012(14) 0.014(12) -0.038(12)
C12 0.037(4) 0.038(4) 0.040(4) -0.013(3) -0.009(3) -0.018(3)
C13 0.217(4) 0.217(4) 0.216(5) -0.062(3) -0.059(3) -0.081(3)
C14 0.202(4) 0.201(4) 0.203(5) -0.058(3) -0.053(3) -0.076(3)
C15 0.092(18) 0.028(12) 0.13(2) -0.040(14) -0.041(17) -0.010(13)
C16 0.025(4) 0.025(4) 0.023(4) -0.009(3) -0.006(3) -0.008(3)
C17 0.054(4) 0.055(4) 0.057(4) -0.014(3) -0.016(3) -0.021(3)
C18 0.017(4) 0.017(4) 0.019(4) -0.008(3) -0.004(3) -0.007(3)
C19 0.100(4) 0.095(4) 0.096(4) -0.029(3) -0.025(3) -0.036(3)
C20 0.066(4) 0.064(4) 0.066(4) -0.019(3) -0.019(3) -0.024(3)
C21 0.097(14) 0.041(12) 0.16(2) -0.028(14) -0.083(15) -0.024(12)
C22 0.040(4) 0.037(4) 0.038(4) -0.012(3) -0.011(3) -0.014(3)
C23 0.184(4) 0.185(4) 0.185(5) -0.052(3) -0.049(3) -0.069(3)
C24 0.053(4) 0.053(4) 0.054(4) -0.015(3) -0.013(3) -0.019(3)
C25 0.058(4) 0.057(4) 0.058(4) -0.018(3) -0.018(3) -0.021(3)
C26 0.030(4) 0.029(4) 0.031(4) -0.010(3) -0.010(3) -0.010(3)
C27 0.183(4) 0.181(4) 0.183(5) -0.052(3) -0.049(3) -0.067(3)
C28 0.017(4) 0.018(4) 0.017(4) -0.006(3) -0.003(3) -0.005(3)
C29 0.145(19) 0.089(17) 0.14(2) -0.034(17) -0.069(19) -0.062(17)
C30 0.031(4) 0.035(4) 0.032(4) -0.008(3) -0.012(3) -0.010(3)
C31 0.116(4) 0.118(4) 0.117(5) -0.034(3) -0.031(3) -0.044(3)
C32 0.115(4) 0.116(4) 0.116(5) -0.033(3) -0.031(3) -0.044(3)
C33 0.054(17) 0.16(2) 0.062(18) -0.072(17) 0.008(15) -0.030(18)
C34 0.020(4) 0.019(4) 0.020(4) -0.007(3) -0.006(3) -0.006(3)
C35 0.100(4) 0.100(4) 0.100(4) -0.028(3) -0.026(3) -0.037(3)
C36 0.071(4) 0.069(4) 0.068(4) -0.020(3) -0.017(3) -0.025(3)
C37 0.120(4) 0.119(4) 0.119(5) -0.035(3) -0.032(3) -0.044(3)
C38 0.055(4) 0.060(4) 0.059(4) -0.014(3) -0.014(3) -0.023(3)
C39 0.110(4) 0.109(4) 0.111(5) -0.030(3) -0.028(3) -0.042(3)
C40 0.077(4) 0.081(4) 0.082(4) -0.018(3) -0.022(3) -0.032(3)
C41 0.065(4) 0.062(4) 0.066(4) -0.020(3) -0.016(3) -0.023(3)
C42 0.034(4) 0.037(4) 0.036(4) -0.010(3) -0.012(3) -0.014(3)
C43 0.168(4) 0.168(4) 0.169(5) -0.048(3) -0.046(3) -0.063(3)
C44 0.080(4) 0.077(4) 0.077(4) -0.024(3) -0.023(3) -0.027(3)
C45 0.213(4) 0.213(4) 0.214(5) -0.060(3) -0.057(3) -0.080(3)
C46 0.363(4) 0.362(4) 0.363(5) -0.102(3) -0.097(3) -0.136(3)
C47 0.202(4) 0.200(4) 0.202(5) -0.058(3) -0.054(3) -0.076(3)
C49 0.131(4) 0.131(4) 0.131(5) -0.038(3) -0.035(3) -0.049(3)
C50 0.095(4) 0.096(4) 0.093(4) -0.028(3) -0.023(3) -0.035(3)
C51 0.144(17) 0.088(16) 0.15(3) -0.017(17) -0.06(2) -0.087(15)
C52 0.094(4) 0.096(4) 0.094(4) -0.027(3) -0.027(3) -0.034(3)
C56 0.099(4) 0.099(4) 0.101(4) -0.027(3) -0.027(3) -0.040(3)
O1 0.037(8) 0.023(8) 0.051(10) 0.004(8) -0.022(8) -0.008(7)
O2 0.048(4) 0.054(4) 0.055(4) -0.019(3) -0.016(3) -0.018(3)
O3 0.120(10) 0.060(11) 0.068(10) 0.015(9) -0.083(9) -0.032(9)
O4 0.067(4) 0.064(4) 0.070(4) -0.021(3) -0.018(3) -0.024(3)
O5 0.031(4) 0.032(4) 0.038(4) -0.011(3) -0.010(3) -0.013(3)
O6 0.031(4) 0.030(4) 0.031(4) -0.009(3) -0.012(3) -0.007(3)
O7 0.052(8) 0.054(8) 0.055(9) -0.025(8) -0.028(8) -0.014(8)
O8 0.038(4) 0.042(4) 0.043(4) -0.011(3) -0.017(3) -0.012(3)
O9 0.033(4) 0.036(4) 0.035(4) -0.013(3) -0.008(3) -0.013(3)
O10 0.046(4) 0.045(4) 0.051(4) -0.017(3) -0.010(3) -0.017(3)
O11 0.045(8) 0.023(7) 0.064(10) -0.013(7) -0.019(8) -0.011(7)
O12 0.047(4) 0.046(4) 0.048(4) -0.018(3) -0.013(3) -0.013(3)
O13 0.057(4) 0.048(4) 0.053(4) -0.020(3) -0.015(3) -0.014(3)
O14 0.068(4) 0.064(4) 0.071(4) -0.021(3) -0.021(3) -0.023(3)
O15 0.017(6) 0.020(6) 0.057(9) -0.019(6) -0.012(6) -0.005(6)
O16 0.072(9) 0.034(8) 0.051(10) -0.006(8) -0.041(8) -0.007(8)
O17 0.013(6) 0.021(6) 0.061(9) -0.028(6) -0.003(7) -0.003(6)
O18 0.022(3) 0.021(3) 0.017(4) -0.006(3) -0.006(3) -0.006(3)
O19 0.038(4) 0.026(4) 0.036(4) -0.015(3) -0.005(3) -0.008(3)
O20 0.019(4) 0.016(3) 0.015(4) -0.003(3) 0.003(3) -0.006(3)
O21 0.066(9) 0.040(8) 0.104(14) 0.002(9) -0.023(10) -0.042(8)
O22 0.086(11) 0.051(9) 0.092(12) -0.032(9) -0.044(10) -0.009(9)
O23 0.067(4) 0.069(4) 0.074(4) -0.018(3) -0.018(3) -0.028(3)
O24 0.032(7) 0.014(7) 0.085(12) 0.011(8) -0.028(8) -0.015(6)
O25 0.066(4) 0.063(4) 0.067(4) -0.023(3) -0.020(3) -0.023(3)
O26 0.032(4) 0.032(4) 0.029(4) -0.013(3) -0.012(3) -0.007(3)
O27 0.037(4) 0.035(4) 0.046(4) -0.012(3) -0.014(3) -0.016(3)
O28 0.066(8) 0.021(7) 0.045(9) -0.005(7) -0.025(8) -0.020(7)
O29 0.042(4) 0.038(4) 0.043(4) -0.014(3) -0.013(3) -0.015(3)
O30 0.037(4) 0.037(4) 0.034(4) -0.009(3) -0.014(3) -0.014(3)
O31 0.052(4) 0.050(4) 0.049(4) -0.018(3) -0.012(3) -0.020(3)
O32 0.073(9) 0.054(9) 0.117(14) -0.017(10) -0.046(10) -0.030(8)
O33 0.047(4) 0.047(4) 0.043(4) -0.016(3) -0.016(3) -0.015(3)
O34 0.029(4) 0.033(4) 0.031(4) -0.009(3) -0.008(3) -0.011(3)
O35 0.037(10) 0.043(10) 0.053(12) -0.007(10) 0.015(10) 0.008(9)
O36 0.057(4) 0.063(4) 0.065(4) -0.016(3) -0.018(3) -0.023(3)
O37 0.034(4) 0.040(4) 0.039(4) -0.012(3) -0.013(3) -0.010(3)
O38 0.038(7) 0.070(8) 0.068(9) -0.046(7) -0.028(7) -0.008(7)
O39 0.052(4) 0.049(4) 0.051(4) -0.010(3) -0.011(3) -0.020(3)
O41 0.028(4) 0.027(4) 0.028(4) -0.012(3) -0.007(3) -0.010(3)
O42 0.043(8) 0.028(8) 0.093(11) -0.036(8) -0.039(8) 0.020(7)
O43 0.017(3) 0.026(4) 0.018(4) -0.004(3) -0.013(3) -0.005(3)
O44 0.026(4) 0.033(4) 0.028(4) -0.004(3) -0.014(3) -0.009(3)
O45 0.066(4) 0.070(4) 0.072(4) -0.020(3) -0.020(3) -0.024(3)
O46 0.048(10) 0.068(12) 0.159(18) -0.034(12) -0.039(11) -0.009(9)
O47 0.089(4) 0.086(4) 0.091(4) -0.026(3) -0.026(3) -0.033(3)
O48 0.085(4) 0.088(4) 0.091(4) -0.027(3) -0.026(3) -0.033(3)
O49 0.019(4) 0.027(4) 0.018(4) -0.010(3) -0.008(3) 0.002(3)
O50 0.035(4) 0.034(4) 0.030(4) -0.012(3) -0.007(3) -0.008(3)
O51 0.072(10) 0.094(11) 0.168(15) -0.066(11) -0.065(11) -0.012(10)
O52 0.051(7) 0.030(7) 0.075(10) -0.014(7) -0.037(8) -0.015(7)
O53 0.033(4) 0.039(4) 0.043(4) -0.013(3) -0.011(3) -0.016(3)
O54 0.031(4) 0.034(4) 0.036(4) -0.007(3) -0.010(3) -0.010(3)
O55 0.041(4) 0.044(4) 0.051(4) -0.015(3) -0.016(3) -0.018(3)
O56 0.027(4) 0.029(4) 0.038(4) -0.013(3) -0.011(3) -0.008(3)
O57 0.034(4) 0.032(4) 0.037(4) -0.010(3) -0.012(3) -0.014(3)
O58 0.023(4) 0.026(4) 0.028(4) -0.010(3) -0.008(3) -0.006(3)
O59 0.040(4) 0.042(4) 0.051(4) -0.015(3) -0.012(3) -0.013(3)
O60 0.047(8) 0.120(9) 0.108(12) -0.085(9) 0.021(9) -0.058(8)
O61 0.024(3) 0.024(3) 0.037(4) -0.005(3) -0.005(3) -0.017(3)
O62 0.049(4) 0.052(4) 0.062(4) -0.015(3) -0.018(3) -0.021(3)
O63 0.027(4) 0.031(4) 0.034(4) -0.013(3) -0.013(3) -0.009(3)
O64 0.033(4) 0.036(4) 0.043(4) -0.006(3) -0.013(3) -0.020(3)
O65 0.025(4) 0.022(3) 0.031(4) -0.009(3) -0.004(3) -0.011(3)
O66 0.008(3) 0.004(3) 0.012(4) -0.004(3) 0.001(3) -0.002(3)
O67 0.032(4) 0.027(4) 0.038(4) -0.008(3) -0.009(3) -0.015(3)
O68 0.034(4) 0.037(4) 0.034(4) -0.007(3) -0.011(3) -0.013(3)
O69 0.021(3) 0.024(4) 0.027(4) -0.008(3) -0.009(3) -0.007(3)
O70 0.033(4) 0.033(4) 0.040(4) -0.012(3) -0.007(3) -0.017(3)
O71 0.035(4) 0.034(4) 0.036(4) -0.010(3) -0.014(3) -0.014(3)
O72 0.058(4) 0.057(4) 0.068(4) -0.019(3) -0.020(3) -0.019(3)
O73 0.038(4) 0.039(4) 0.039(4) -0.012(3) -0.016(3) -0.012(3)
O74 0.043(4) 0.043(4) 0.044(4) -0.017(3) -0.014(3) -0.015(3)
O75 0.035(4) 0.037(4) 0.036(4) -0.010(3) -0.014(3) -0.012(3)
O76 0.039(4) 0.037(4) 0.041(4) -0.015(3) -0.014(3) -0.018(3)
O77 0.036(7) 0.038(7) 0.034(8) -0.025(6) -0.011(6) -0.014(6)
O78 0.058(8) 0.026(8) 0.093(11) -0.021(8) -0.058(8) 0.014(8)
O79 0.016(3) 0.017(3) 0.017(4) -0.001(3) -0.004(3) -0.007(3)
O80 0.036(4) 0.040(4) 0.031(4) -0.009(3) -0.011(3) -0.011(3)
O81 0.030(4) 0.032(4) 0.026(4) -0.010(3) -0.006(3) -0.008(3)
O82 0.022(4) 0.019(3) 0.013(4) -0.007(3) -0.001(3) -0.003(3)
O83 0.028(7) 0.030(7) 0.024(8) -0.016(6) -0.008(6) -0.002(6)
O84 0.050(8) 0.037(8) 0.037(9) 0.004(7) -0.030(7) -0.014(7)
O85 0.049(8) 0.028(7) 0.015(8) 0.007(7) -0.010(7) -0.021(7)
O86 0.040(4) 0.042(4) 0.040(4) -0.008(3) -0.012(3) -0.016(3)
O87 0.046(4) 0.045(4) 0.044(4) -0.018(3) -0.010(3) -0.014(3)
O88 0.033(4) 0.027(3) 0.032(4) -0.015(3) -0.012(3) -0.011(3)
O89 0.023(3) 0.020(3) 0.015(4) -0.005(3) -0.010(3) -0.004(3)
O90 0.049(4) 0.046(4) 0.048(4) -0.012(3) -0.017(3) -0.020(3)
O91 0.030(4) 0.026(4) 0.028(4) -0.007(3) -0.012(3) -0.005(3)
O92 0.030(4) 0.028(4) 0.028(4) -0.008(3) -0.015(3) -0.005(3)
O93 0.038(4) 0.037(4) 0.042(4) -0.014(3) -0.013(3) -0.017(3)
O94 0.037(4) 0.034(4) 0.040(4) -0.014(3) -0.014(3) -0.011(3)
O95 0.030(4) 0.028(4) 0.018(4) -0.006(3) -0.008(3) -0.008(3)
O96 0.053(4) 0.052(4) 0.052(4) -0.020(3) -0.013(3) -0.021(3)
O97 0.050(4) 0.050(4) 0.057(4) -0.019(3) -0.016(3) -0.020(3)
O98 0.027(4) 0.030(4) 0.022(4) -0.006(3) -0.010(3) -0.007(3)
O99 0.029(7) 0.036(8) 0.036(9) -0.013(7) -0.005(7) -0.009(7)
O100 0.034(4) 0.035(4) 0.025(4) -0.015(3) -0.017(3) -0.004(3)
O101 0.024(4) 0.024(3) 0.015(4) -0.009(3) -0.005(3) -0.005(3)
O102 0.038(4) 0.039(4) 0.032(4) -0.011(3) -0.011(3) -0.013(3)
O103 0.025(4) 0.030(4) 0.034(4) -0.008(3) -0.007(3) -0.012(3)
O104 0.036(4) 0.041(4) 0.045(4) -0.014(3) -0.013(3) -0.017(3)
O105 0.024(3) 0.021(3) 0.034(4) -0.007(3) -0.002(3) -0.015(3)
O106 0.010(3) 0.008(3) 0.016(4) -0.004(3) 0.002(3) -0.004(3)
O107 0.021(3) 0.019(3) 0.014(4) -0.007(3) -0.006(3) -0.005(3)
O108 0.022(3) 0.021(3) 0.023(4) -0.004(3) -0.002(3) -0.012(3)
O109 0.025(4) 0.033(4) 0.032(4) -0.005(3) -0.009(3) -0.013(3)
O110 0.034(4) 0.038(4) 0.040(4) -0.013(3) -0.010(3) -0.014(3)
O111 0.029(4) 0.034(4) 0.032(4) -0.009(3) -0.015(3) -0.009(3)
O112 0.040(4) 0.045(4) 0.042(4) -0.013(3) -0.009(3) -0.015(3)
O113 0.035(4) 0.034(4) 0.031(4) -0.008(3) -0.007(3) -0.013(3)
O114 0.028(4) 0.025(3) 0.029(4) -0.011(3) -0.002(3) -0.013(3)
O115 0.042(4) 0.042(4) 0.047(4) -0.016(3) -0.010(3) -0.016(3)
O116 0.032(4) 0.031(4) 0.040(4) -0.015(3) -0.011(3) -0.010(3)
O117 0.026(4) 0.026(4) 0.031(4) -0.011(3) -0.010(3) -0.006(3)
O118 0.043(4) 0.043(4) 0.047(4) -0.014(3) -0.018(3) -0.014(3)
O119 0.023(3) 0.025(3) 0.030(4) -0.010(3) -0.009(3) -0.011(3)
O120 0.040(4) 0.037(4) 0.040(4) -0.015(3) -0.010(3) -0.015(3)
O121 0.050(4) 0.042(4) 0.058(4) -0.018(3) -0.012(3) -0.018(3)
O122 0.026(4) 0.032(4) 0.038(4) -0.009(3) -0.008(3) -0.013(3)
O123 0.023(4) 0.023(4) 0.032(4) -0.007(3) -0.009(3) -0.007(3)
O124 0.026(3) 0.027(4) 0.028(4) -0.013(3) -0.014(3) -0.005(3)
O125 0.034(4) 0.035(4) 0.035(4) -0.012(3) -0.014(3) -0.011(3)
O126 0.033(4) 0.033(4) 0.037(4) -0.016(3) -0.011(3) -0.010(3)
O127 0.030(4) 0.033(4) 0.035(4) -0.012(3) -0.012(3) -0.010(3)
O128 0.039(4) 0.041(4) 0.037(4) -0.018(3) -0.015(3) -0.010(3)
O129 0.028(4) 0.032(4) 0.035(4) -0.007(3) -0.017(3) -0.007(3)
O130 0.011(3) 0.014(3) 0.017(4) -0.005(3) -0.003(3) -0.007(3)
O131 0.042(4) 0.047(4) 0.045(4) -0.018(3) -0.018(3) -0.012(3)
O132 0.031(4) 0.033(4) 0.034(4) -0.009(3) -0.008(3) -0.013(3)
O133 0.041(4) 0.047(4) 0.050(4) -0.017(3) -0.017(3) -0.019(3)
O134 0.033(4) 0.030(4) 0.037(4) -0.014(3) -0.014(3) -0.007(3)
O135 0.040(4) 0.036(4) 0.047(4) -0.011(3) -0.013(3) -0.013(3)
O136 0.035(7) 0.019(7) 0.110(12) -0.014(8) -0.049(8) 0.001(6)
O137 0.015(6) 0.035(7) 0.080(10) -0.029(7) -0.019(7) -0.003(6)
O138 0.028(4) 0.031(4) 0.034(4) -0.010(3) -0.011(3) -0.011(3)
O139 0.042(4) 0.041(4) 0.045(4) -0.013(3) -0.016(3) -0.014(3)
O140 0.031(7) 0.024(7) 0.110(11) -0.042(7) -0.033(8) 0.007(6)
O141 0.041(4) 0.044(4) 0.045(4) -0.014(3) -0.014(3) -0.012(3)
O142 0.053(7) 0.020(7) 0.071(10) 0.009(7) -0.045(7) -0.019(6)
O143 0.042(4) 0.042(4) 0.043(4) -0.010(3) -0.016(3) -0.016(3)
O144 0.068(4) 0.067(4) 0.073(4) -0.021(3) -0.022(3) -0.024(3)
O145 0.026(4) 0.036(4) 0.037(4) -0.006(3) -0.013(3) -0.010(3)
O146 0.050(8) 0.016(7) 0.034(10) 0.012(7) -0.011(8) -0.020(7)
O147 0.030(7) 0.064(8) 0.037(9) -0.039(7) 0.012(7) -0.022(7)
O148 0.057(4) 0.065(4) 0.063(4) -0.017(3) -0.024(3) -0.022(3)
O149 0.048(4) 0.046(4) 0.047(4) -0.021(3) -0.013(3) -0.015(3)
O150 0.036(8) 0.045(10) 0.069(13) 0.031(10) -0.022(9) -0.019(8)
O151 0.046(4) 0.047(4) 0.052(4) -0.013(3) -0.016(3) -0.016(3)
O152 0.040(4) 0.041(4) 0.048(4) -0.012(3) -0.013(3) -0.011(3)
O153 0.037(4) 0.037(4) 0.046(4) -0.010(3) -0.012(3) -0.016(3)
O154 0.027(8) 0.036(8) 0.165(15) -0.056(9) -0.029(9) 0.001(7)
O155 0.033(4) 0.036(4) 0.044(4) -0.011(3) -0.012(3) -0.016(3)
O156 0.046(4) 0.048(4) 0.054(4) -0.017(3) -0.017(3) -0.016(3)
O157 0.053(4) 0.051(4) 0.059(4) -0.019(3) -0.015(3) -0.020(3)
O158 0.042(4) 0.047(4) 0.050(4) -0.015(3) -0.016(3) -0.019(3)
O159 0.040(4) 0.045(4) 0.050(4) -0.011(3) -0.016(3) -0.019(3)
O160 0.051(7) 0.065(9) 0.140(13) -0.042(9) -0.056(9) -0.016(8)
O161 0.020(3) 0.016(3) 0.015(4) -0.005(3) -0.005(3) -0.005(3)
O162 0.038(4) 0.043(4) 0.042(4) -0.013(3) -0.013(3) -0.017(3)
O163 0.036(4) 0.033(4) 0.039(4) -0.016(3) -0.012(3) -0.013(3)
O165 0.063(4) 0.069(4) 0.069(4) -0.019(3) -0.022(3) -0.027(3)
O166 0.194(4) 0.195(4) 0.197(5) -0.057(3) -0.053(3) -0.074(3)
O167 0.129(12) 0.25(2) 0.073(13) -0.031(15) -0.057(11) -0.093(15)
O168 0.22(2) 0.190(17) 0.24(2) -0.134(16) -0.105(18) -0.061(18)
O169 0.077(4) 0.080(4) 0.081(4) -0.024(3) -0.021(3) -0.027(3)
O170 0.183(4) 0.187(4) 0.184(4) -0.054(3) -0.053(3) -0.067(3)
O171 0.145(4) 0.144(4) 0.141(4) -0.042(3) -0.038(3) -0.050(3)
O172 0.123(4) 0.121(4) 0.126(4) -0.033(3) -0.032(3) -0.046(3)
O173 0.129(4) 0.127(4) 0.122(4) -0.039(3) -0.034(3) -0.043(3)
O174 0.181(4) 0.179(4) 0.177(4) -0.051(3) -0.048(3) -0.067(3)
O175 0.124(12) 0.091(13) 0.047(11) 0.027(10) -0.054(10) -0.061(11)
O176 0.129(4) 0.135(4) 0.133(4) -0.036(3) -0.038(3) -0.050(3)
O177 0.105(10) 0.045(10) 0.25(2) -0.006(12) -0.109(13) -0.040(9)
O178 0.110(17) 0.074(12) 0.21(3) -0.072(15) 0.024(19) -0.041(13)
O179 0.175(4) 0.175(4) 0.180(4) -0.050(3) -0.047(3) -0.069(3)
O180 0.179(4) 0.178(4) 0.176(5) -0.050(3) -0.048(3) -0.067(3)
O181 0.061(4) 0.063(4) 0.059(4) -0.020(3) -0.022(3) -0.020(3)
O182 0.107(15) 0.142(16) 0.17(2) -0.091(15) -0.023(16) -0.039(14)
O183 0.096(4) 0.093(4) 0.093(4) -0.024(3) -0.024(3) -0.035(3)
O184 0.036(10) 0.221(14) 0.291(19) -0.227(13) -0.021(13) -0.001(12)
O185 0.107(4) 0.108(4) 0.109(4) -0.030(3) -0.031(3) -0.038(3)
O186 0.159(14) 0.115(19) 0.58(4) -0.09(2) -0.261(19) 0.010(16)
O187 0.140(4) 0.139(4) 0.144(4) -0.039(3) -0.038(3) -0.053(3)
O188 0.136(4) 0.134(4) 0.134(4) -0.041(3) -0.034(3) -0.050(3)
O189 0.730(4) 0.731(4) 0.730(5) -0.207(3) -0.196(3) -0.274(3)
O190 0.27(3) 0.042(13) 0.25(3) -0.009(18) -0.12(3) -0.036(17)
O191 0.800(4) 0.799(4) 0.800(5) -0.226(3) -0.214(3) -0.300(3)
O192 0.44(2) 0.66(2) 0.43(4) -0.43(2) 0.31(3) -0.511(17)
O193 0.17(2) 0.22(2) 0.46(5) -0.14(3) -0.08(3) -0.10(2)
O194 0.103(18) 0.20(3) 0.21(3) 0.02(3) -0.05(2) -0.05(2)
O195 0.064(16) 0.50(3) 0.36(2) -0.395(19) -0.040(17) 0.03(2)
O196 0.196(4) 0.195(4) 0.199(5) -0.055(3) -0.050(3) -0.076(3)
O201 0.132(4) 0.130(4) 0.131(5) -0.037(3) -0.034(3) -0.050(3)
O202 0.130(4) 0.130(4) 0.129(5) -0.038(3) -0.036(3) -0.047(3)
O203 0.186(4) 0.187(4) 0.187(5) -0.053(3) -0.050(3) -0.071(3)
O204 0.047(4) 0.049(4) 0.047(4) -0.014(3) -0.013(3) -0.019(3)
O205 0.223(4) 0.224(4) 0.223(5) -0.064(3) -0.061(3) -0.083(3)
O206 0.172(4) 0.172(4) 0.172(5) -0.050(3) -0.047(3) -0.064(3)
O207 0.099(4) 0.098(4) 0.098(5) -0.028(3) -0.027(3) -0.037(3)
O208 0.026(4) 0.028(4) 0.025(4) -0.008(3) -0.010(3) -0.009(3)
O213 0.366(4) 0.368(4) 0.368(5) -0.102(3) -0.099(3) -0.138(3)
O214 0.09(2) 0.17(2) 0.35(4) -0.15(3) 0.02(3) 0.04(2)
O215 0.94(3) 0.106(16) 0.43(2) 0.047(17) -0.56(2) -0.19(2)
O216 0.217(4) 0.217(4) 0.220(5) -0.063(3) -0.058(3) -0.083(3)
O1W 0.044(9) 0.039(8) 0.073(12) -0.034(8) 0.002(9) -0.007(8)
O2W 0.099(4) 0.100(4) 0.098(4) -0.031(3) -0.030(3) -0.035(3)
O3W 0.068(4) 0.071(4) 0.073(4) -0.022(3) -0.025(3) -0.024(3)
O4W 0.063(7) 0.072(9) 0.041(10) 0.004(8) -0.017(8) -0.058(7)
O5W 0.099(4) 0.092(4) 0.098(4) -0.027(3) -0.027(3) -0.037(3)
O6W 0.034(4) 0.036(4) 0.037(4) -0.012(3) -0.012(3) -0.015(3)
O7W 0.025(4) 0.029(4) 0.029(4) -0.008(3) -0.010(3) -0.008(3)
O9W 0.027(4) 0.028(4) 0.024(4) -0.010(3) -0.007(3) -0.010(3)
O10W 0.035(4) 0.040(4) 0.041(4) -0.014(3) -0.012(3) -0.014(3)
O11W 0.036(4) 0.037(4) 0.041(4) -0.012(3) -0.012(3) -0.017(3)
O12W 0.051(8) 0.029(7) 0.059(9) -0.029(7) -0.036(7) 0.008(7)
O13W 0.047(9) 0.065(10) 0.025(9) -0.023(8) -0.005(8) 0.004(9)
O14W 0.030(4) 0.028(4) 0.032(4) -0.012(3) -0.009(3) -0.010(3)
O15W 0.031(4) 0.032(4) 0.028(4) -0.010(3) -0.010(3) -0.008(3)
O16W 0.041(8) 0.030(7) 0.101(11) -0.042(8) -0.046(8) 0.020(7)
O17W 0.046(10) 0.071(12) 0.053(13) 0.002(11) -0.001(10) -0.014(10)
O18W 0.055(4) 0.058(4) 0.058(4) -0.017(3) -0.019(3) -0.020(3)
O19W 0.058(4) 0.058(4) 0.057(4) -0.021(3) -0.019(3) -0.017(3)
O20W 0.062(4) 0.063(4) 0.067(4) -0.019(3) -0.017(3) -0.027(3)
O21W 0.123(10) 0.115(12) 0.078(11) -0.014(10) -0.066(9) -0.062(10)
O22W 0.058(4) 0.059(4) 0.055(4) -0.020(3) -0.014(3) -0.017(3)
O23W 0.056(9) 0.048(9) 0.085(13) -0.016(9) -0.016(9) -0.028(8)
O24W 0.037(4) 0.043(4) 0.042(4) -0.011(3) -0.016(3) -0.015(3)
O25W 0.032(4) 0.032(4) 0.035(4) -0.008(3) -0.008(3) -0.017(3)
O26W 0.064(10) 0.048(9) 0.124(14) -0.031(10) -0.042(10) -0.012(9)
O27W 0.061(4) 0.058(4) 0.064(4) -0.016(3) -0.016(3) -0.022(3)
O28W 0.070(9) 0.033(8) 0.190(15) -0.047(10) -0.090(10) 0.016(8)
O29W 0.093(11) 0.029(8) 0.041(9) -0.018(8) -0.032(9) 0.003(9)
O30W 0.059(8) 0.046(8) 0.085(11) -0.020(8) -0.041(8) -0.023(7)
O31W 0.031(7) 0.057(8) 0.079(10) -0.045(8) -0.011(8) -0.015(7)
O32W 0.042(4) 0.042(4) 0.048(4) -0.013(3) -0.011(3) -0.019(3)
O33W 0.051(4) 0.050(4) 0.056(4) -0.019(3) -0.016(3) -0.018(3)
O34W 0.054(4) 0.054(4) 0.058(4) -0.017(3) -0.016(3) -0.023(3)
O35W 0.056(9) 0.078(10) 0.131(12) -0.068(9) -0.058(9) 0.015(9)
O36W 0.053(7) 0.052(7) 0.065(10) -0.030(7) -0.004(8) -0.040(7)
O37W 0.082(9) 0.055(10) 0.098(12) -0.014(9) -0.057(9) -0.023(9)
O38W 0.112(4) 0.112(4) 0.108(4) -0.035(3) -0.028(3) -0.036(3)
O39W 0.123(4) 0.129(4) 0.126(4) -0.033(3) -0.038(3) -0.047(3)
O40W 0.064(4) 0.065(4) 0.070(4) -0.019(3) -0.019(3) -0.024(3)
O41W 0.055(9) 0.046(9) 0.062(10) -0.038(8) -0.025(8) 0.011(8)
O42W 0.075(4) 0.069(4) 0.082(4) -0.024(3) -0.018(3) -0.032(3)
O43W 0.103(4) 0.101(4) 0.107(4) -0.030(3) -0.027(3) -0.038(3)
O44W 0.070(12) 0.147(14) 0.107(15) -0.076(12) 0.017(12) -0.054(11)
O45W 0.024(4) 0.025(4) 0.019(4) -0.007(3) -0.006(3) -0.006(3)
O47W 0.194(4) 0.195(4) 0.191(5) -0.055(3) -0.054(3) -0.072(3)
O48W 0.053(8) 0.039(8) 0.056(10) -0.010(8) -0.023(8) -0.021(7)
O49W 0.052(4) 0.055(4) 0.056(4) -0.015(3) -0.018(3) -0.020(3)
O50W 0.038(8) 0.059(9) 0.055(9) -0.036(8) -0.019(7) -0.005(8)
O51W 0.028(7) 0.091(11) 0.137(14) -0.053(11) -0.040(9) -0.007(9)

loop_
_atom_type_symbol
_atom_type_description
_atom_type_scat_dispersion_real
_atom_type_scat_dispersion_imag
_atom_type_scat_source
C C 0.0033 0.0016 'International Tables Vol C Tables 4.2.6.8 and 6.1.1.4'
H H 0.0000 0.0000 'International Tables Vol C Tables 4.2.6.8 and 6.1.1.4'
O O 0.0106 0.0060 'International Tables Vol C Tables 4.2.6.8 and 6.1.1.4'
Cl Cl 0.1484 0.1585 'International Tables Vol C Tables 4.2.6.8 and 6.1.1.4'
Gd Gd -0.1653 3.9035 'International Tables Vol C Tables 4.2.6.8 and 6.1.1.4'

loop_
_geom_angle_atom_site_label_1
_geom_angle_atom_site_label_2
_geom_angle_atom_site_label_3
_geom_angle
_geom_angle_site_symmetry_1
_geom_angle_site_symmetry_3
O111 Gd1 O110 76.4(5) . .
O111 Gd1 O24W 77.6(5) . .
O110 Gd1 O24W 143.4(5) . .
O111 Gd1 O100 126.9(5) . .
O110 Gd1 O100 77.1(5) . .
O24W Gd1 O100 139.6(5) . .
O111 Gd1 O155 65.4(4) . .
O110 Gd1 O155 75.7(5) . .
O24W Gd1 O155 70.2(5) . .
O100 Gd1 O155 145.6(5) . .
O111 Gd1 O9 132.9(4) . .
O110 Gd1 O9 76.8(5) . .
O24W Gd1 O9 103.4(5) . .
O100 Gd1 O9 82.9(4) . .
O155 Gd1 O9 70.8(4) . .
O111 Gd1 O99 88.7(4) . .
O110 Gd1 O99 126.5(5) . .
O24W Gd1 O99 77.9(5) . .
O100 Gd1 O99 71.9(5) . .
O155 Gd1 O99 142.2(5) . .
O9 Gd1 O99 138.1(4) . .
O111 Gd1 O86 136.8(5) . .
O110 Gd1 O86 146.4(5) . .
O24W Gd1 O86 61.7(5) . .
O100 Gd1 O86 82.7(5) . .
O155 Gd1 O86 109.8(5) . .
O9 Gd1 O86 74.2(5) . .
O99 Gd1 O86 69.9(4) . .
O111 Gd1 O143 64.5(4) . .
O110 Gd1 O143 61.5(5) . .
O24W Gd1 O143 126.7(5) . .
O100 Gd1 O143 62.4(4) . .
O155 Gd1 O143 119.4(4) . .
O9 Gd1 O143 129.8(5) . .
O99 Gd1 O143 65.7(5) . .
O86 Gd1 O143 129.8(4) . .
O111 Gd1 Gd20 42.7(4) . .
O110 Gd1 Gd20 36.6(3) . .
O24W Gd1 Gd20 119.7(3) . .
O100 Gd1 Gd20 93.3(4) . .
O155 Gd1 Gd20 76.8(4) . .
O9 Gd1 Gd20 111.4(4) . .
O99 Gd1 Gd20 103.1(3) . .
O86 Gd1 Gd20 172.8(3) . .
O143 Gd1 Gd20 43.1(3) . .
O111 Gd1 Gd10 104.7(3) . .
O110 Gd1 Gd10 95.0(3) . .
O24W Gd1 Gd10 116.4(3) . .
O100 Gd1 Gd10 34.4(3) . .
O155 Gd1 Gd10 167.5(3) . .
O9 Gd1 Gd10 115.6(3) . .
O99 Gd1 Gd10 39.5(4) . .
O86 Gd1 Gd10 82.6(3) . .
O143 Gd1 Gd10 48.1(3) . .
Gd20 Gd1 Gd10 90.72(4) . .
O111 Gd1 Gd35 101.0(4) . .
O110 Gd1 Gd35 38.6(3) . .
O24W Gd1 Gd35 175.9(3) . .
O100 Gd1 Gd35 38.7(4) . .
O155 Gd1 Gd35 112.9(4) . .
O9 Gd1 Gd35 80.4(4) . .
O99 Gd1 Gd35 98.2(4) . .
O86 Gd1 Gd35 118.5(4) . .
O143 Gd1 Gd35 49.7(3) . .
Gd20 Gd1 Gd35 59.50(3) . .
Gd10 Gd1 Gd35 60.02(3) . .
O70 Gd2 O66 79.3(4) . .
O70 Gd2 O65 127.5(5) . .
O66 Gd2 O65 75.1(4) . .
O70 Gd2 O64 88.6(5) . .
O66 Gd2 O64 126.0(5) . .
O65 Gd2 O64 71.7(4) . .
O70 Gd2 O62 135.2(5) . .
O66 Gd2 O62 145.2(4) . .
O65 Gd2 O62 82.9(5) . .
O64 Gd2 O62 69.2(6) . .
O70 Gd2 O44 79.5(4) . .
O66 Gd2 O44 149.0(4) . .
O65 Gd2 O44 135.9(4) . .
O64 Gd2 O44 75.5(5) . .
O62 Gd2 O44 58.0(4) . .
O70 Gd2 O26 136.8(5) . .
O66 Gd2 O26 77.7(4) . .
O65 Gd2 O26 80.3(5) . .
O64 Gd2 O26 134.4(5) . .
O62 Gd2 O26 72.2(5) . .
O44 Gd2 O26 103.5(5) . .
O70 Gd2 O162 68.4(5) . .
O66 Gd2 O162 74.7(4) . .
O65 Gd2 O162 141.6(4) . .
O64 Gd2 O162 146.6(4) . .
O62 Gd2 O162 110.1(6) . .
O44 Gd2 O162 76.6(5) . .
O26 Gd2 O162 70.5(5) . .
O70 Gd2 O142 61.2(5) . .
O66 Gd2 O142 60.4(4) . .
O65 Gd2 O142 66.3(5) . .
O64 Gd2 O142 67.6(4) . .
O62 Gd2 O142 132.8(5) . .
O44 Gd2 O142 125.3(4) . .
O26 Gd2 O142 131.2(4) . .
O162 Gd2 O142 116.3(5) . .
O70 Gd2 Gd21 43.3(3) . .
O66 Gd2 Gd21 37.9(3) . .
O65 Gd2 Gd21 94.3(3) . .
O64 Gd2 Gd21 104.5(4) . .
O62 Gd2 Gd21 173.6(4) . .
O44 Gd2 Gd21 122.2(3) . .
O26 Gd2 Gd21 113.1(3) . .
O162 Gd2 Gd21 75.6(4) . .
O142 Gd2 Gd21 41.1(3) . .
O70 Gd2 Gd9 102.6(4) . .
O66 Gd2 Gd9 93.2(3) . .
O65 Gd2 Gd9 36.1(3) . .
O64 Gd2 Gd9 38.5(3) . .
O62 Gd2 Gd9 84.0(4) . .
O44 Gd2 Gd9 113.2(4) . .
O26 Gd2 Gd9 114.8(3) . .
O162 Gd2 Gd9 165.9(4) . .
O142 Gd2 Gd9 50.0(3) . .
Gd21 Gd2 Gd9 90.36(4) . .
O70 Gd2 Gd13 101.5(3) . .
O66 Gd2 Gd13 36.8(3) . .
O65 Gd2 Gd13 38.7(3) . .
O64 Gd2 Gd13 97.7(3) . .
O62 Gd2 Gd13 119.2(3) . .
O44 Gd2 Gd13 173.1(4) . .
O26 Gd2 Gd13 80.6(3) . .
O162 Gd2 Gd13 110.1(3) . .
O142 Gd2 Gd13 51.0(2) . .
Gd21 Gd2 Gd13 59.81(3) . .
Gd9 Gd2 Gd13 59.90(3) . .
O92 Gd3 O20 148.2(5) . .
O92 Gd3 O89 73.5(4) . .
O20 Gd3 O89 138.3(4) . .
O92 Gd3 O88 126.2(5) . .
O20 Gd3 O88 76.5(5) . .
O89 Gd3 O88 73.1(4) . .
O92 Gd3 O109 79.6(4) . .
O20 Gd3 O109 79.8(4) . .
O89 Gd3 O109 125.8(5) . .
O88 Gd3 O109 87.3(5) . .
O92 Gd3 O12 76.8(5) . .
O20 Gd3 O12 102.8(5) . .
O89 Gd3 O12 80.7(5) . .
O88 Gd3 O12 135.6(5) . .
O109 Gd3 O12 136.8(5) . .
O92 Gd3 O159 78.2(5) . .
O20 Gd3 O159 71.4(4) . .
O89 Gd3 O159 145.5(4) . .
O88 Gd3 O159 141.0(5) . .
O109 Gd3 O159 66.0(5) . .
O12 Gd3 O159 74.1(5) . .
O92 Gd3 O98 139.6(4) . .
O20 Gd3 O98 63.1(4) . .
O89 Gd3 O98 80.6(4) . .
O88 Gd3 O98 72.1(4) . .
O109 Gd3 O98 140.6(4) . .
O12 Gd3 O98 68.7(4) . .
O159 Gd3 O98 110.6(5) . .
O92 Gd3 O137 60.5(5) . .
O20 Gd3 O137 126.1(5) . .
O89 Gd3 O137 65.7(4) . .
O88 Gd3 O137 67.7(4) . .
O109 Gd3 O137 60.1(4) . .
O12 Gd3 O137 131.0(5) . .
O159 Gd3 O137 115.6(4) . .
O98 Gd3 O137 133.3(4) . .
O92 Gd3 Gd22 40.2(3) . .
O20 Gd3 Gd22 120.9(3) . .
O89 Gd3 Gd22 93.3(3) . .
O88 Gd3 Gd22 102.4(3) . .
O109 Gd3 Gd22 41.6(3) . .
O12 Gd3 Gd22 114.4(3) . .
O159 Gd3 Gd22 76.7(3) . .
O98 Gd3 Gd22 172.8(3) . .
O137 Gd3 Gd22 39.6(2) . .
O92 Gd3 Gd44 35.3(4) . .
O20 Gd3 Gd44 174.9(4) . .
O89 Gd3 Gd44 38.9(3) . .
O88 Gd3 Gd44 98.4(3) . .
O109 Gd3 Gd44 99.3(3) . .
O12 Gd3 Gd44 81.4(4) . .
O159 Gd3 Gd44 112.9(3) . .
O98 Gd3 Gd44 116.4(3) . .
O137 Gd3 Gd44 50.0(3) . .
Gd22 Gd3 Gd44 58.98(3) . .
O92 Gd3 Gd24 92.5(4) . .
O20 Gd3 Gd24 115.4(4) . .
O89 Gd3 Gd24 35.6(3) . .
O88 Gd3 Gd24 39.9(3) . .
O109 Gd3 Gd24 102.2(4) . .
O12 Gd3 Gd24 114.5(4) . .
O159 Gd3 Gd24 165.9(4) . .
O98 Gd3 Gd24 83.4(3) . .
O137 Gd3 Gd24 50.3(2) . .
Gd22 Gd3 Gd24 89.35(4) . .
Gd44 Gd3 Gd24 59.76(3) . .
O136 Gd4 O41 134.4(4) 2_766 .
O136 Gd4 O111 90.1(4) 2_766 .
O41 Gd4 O111 135.5(5) . .
O136 Gd4 O112 128.2(5) 2_766 .
O41 Gd4 O112 75.6(5) . .
O111 Gd4 O112 77.6(5) . .
O136 Gd4 O129 69.3(5) 2_766 .
O41 Gd4 O129 73.2(5) . .
O111 Gd4 O129 135.8(5) . .
O112 Gd4 O129 145.8(4) . .
O136 Gd4 O155 142.3(5) 2_766 .
O41 Gd4 O155 75.1(4) . .
O111 Gd4 O155 63.9(4) . .
O112 Gd4 O155 74.8(5) . .
O129 Gd4 O155 109.7(5) . .
O136 Gd4 O11W 75.3(5) 2_766 .
O41 Gd4 O11W 108.4(5) . .
O111 Gd4 O11W 75.7(5) . .
O112 Gd4 O11W 144.2(5) . .
O129 Gd4 O11W 61.6(4) . .
O155 Gd4 O11W 72.2(5) . .
O136 Gd4 O127 71.7(5) 2_766 2_766
O41 Gd4 O127 79.2(4) . 2_766
O111 Gd4 O127 127.8(5) . 2_766
O112 Gd4 O127 77.1(5) . 2_766
O129 Gd4 O127 83.5(5) . 2_766
O155 Gd4 O127 145.7(5) . 2_766
O11W Gd4 O127 138.6(5) . 2_766
O136 Gd4 O150 66.1(6) 2_766 2_766
O41 Gd4 O150 129.9(5) . 2_766
O111 Gd4 O150 62.9(4) . 2_766
O112 Gd4 O150 63.5(5) . 2_766
O129 Gd4 O150 131.3(5) . 2_766
O155 Gd4 O150 117.2(5) . 2_766
O11W Gd4 O150 121.8(5) . 2_766
O127 Gd4 O150 65.0(4) 2_766 2_766
O136 Gd4 Gd20 103.4(4) 2_766 .
O41 Gd4 Gd20 112.8(4) . .
O111 Gd4 Gd20 42.8(4) . .
O112 Gd4 Gd20 38.4(3) . .
O129 Gd4 Gd20 172.7(3) . .
O155 Gd4 Gd20 76.5(4) . .
O11W Gd4 Gd20 118.3(3) . .
O127 Gd4 Gd20 93.4(3) 2_766 .
O150 Gd4 Gd20 41.7(3) 2_766 .
O136 Gd4 Gd36 39.8(4) 2_766 2_766
O41 Gd4 Gd36 112.0(3) . 2_766
O111 Gd4 Gd36 105.2(3) . 2_766
O112 Gd4 Gd36 95.1(3) . 2_766
O129 Gd4 Gd36 83.9(3) . 2_766
O155 Gd4 Gd36 166.2(3) . 2_766
O11W Gd4 Gd36 114.6(3) . 2_766
O127 Gd4 Gd36 34.4(3) 2_766 2_766
O150 Gd4 Gd36 49.0(3) 2_766 2_766
Gd20 Gd4 Gd36 89.79(4) . 2_766
O136 Gd4 Gd34 98.7(4) 2_766 .
O41 Gd4 Gd34 78.6(4) . .
O111 Gd4 Gd34 100.5(4) . .
O112 Gd4 Gd34 37.9(3) . .
O129 Gd4 Gd34 120.5(3) . .
O155 Gd4 Gd34 111.9(4) . .
O11W Gd4 Gd34 172.8(3) . .
O127 Gd4 Gd34 39.7(4) 2_766 .
O150 Gd4 Gd34 51.3(4) 2_766 .
Gd20 Gd4 Gd34 58.57(3) . .
Gd36 Gd4 Gd34 60.08(4) 2_766 .
O107 Gd5 O105 73.5(5) . .
O107 Gd5 O114 71.4(4) . .
O105 Gd5 O114 120.7(4) . .
O107 Gd5 O15 78.4(5) . .
O105 Gd5 O15 78.9(4) . .
O114 Gd5 O15 135.5(5) . .
O107 Gd5 O104 126.5(5) . .
O105 Gd5 O104 76.4(5) . .
O114 Gd5 O104 88.1(5) . .
O15 Gd5 O104 136.4(4) . .
O107 Gd5 O39 137.6(5) . .
O105 Gd5 O39 148.8(6) . .
O114 Gd5 O39 77.4(5) . .
O15 Gd5 O39 106.7(5) . .
O104 Gd5 O39 79.3(5) . .
O107 Gd5 O158 142.2(4) . .
O105 Gd5 O158 78.1(4) . .
O114 Gd5 O158 146.1(5) . .
O15 Gd5 O158 72.1(5) . .
O104 Gd5 O158 68.1(5) . .
O39 Gd5 O158 74.8(5) . .
O107 Gd5 O115 84.2(5) . .
O105 Gd5 O115 145.2(5) . .
O114 Gd5 O115 74.5(4) . .
O15 Gd5 O115 70.6(4) . .
O104 Gd5 O115 137.9(5) . .
O39 Gd5 O115 59.8(6) . .
O158 Gd5 O115 106.8(5) . .
O107 Gd5 O140 64.5(5) . .
O105 Gd5 O140 58.6(4) . .
O114 Gd5 O140 63.5(4) . .
O15 Gd5 O140 129.1(4) . .
O104 Gd5 O140 62.1(5) . .
O39 Gd5 O140 124.3(5) . .
O158 Gd5 O140 119.2(5) . .
O115 Gd5 O140 133.4(4) . .
O107 Gd5 Gd8 93.7(3) . .
O105 Gd5 Gd8 37.4(3) . .
O114 Gd5 Gd8 100.3(3) . .
O15 Gd5 Gd8 113.8(3) . .
O104 Gd5 Gd8 40.9(3) . .
O39 Gd5 Gd8 120.0(5) . .
O158 Gd5 Gd8 77.7(3) . .
O115 Gd5 Gd8 174.7(3) . .
O140 Gd5 Gd8 41.7(3) . .
O107 Gd5 Gd15 38.0(3) . .
O105 Gd5 Gd15 36.0(4) . .
O114 Gd5 Gd15 94.1(3) . .
O15 Gd5 Gd15 80.5(3) . .
O104 Gd5 Gd15 98.9(3) . .
O39 Gd5 Gd15 171.4(3) . .
O158 Gd5 Gd15 112.5(3) . .
O115 Gd5 Gd15 119.9(4) . .
O140 Gd5 Gd15 48.7(3) . .
Gd8 Gd5 Gd15 59.36(3) . .
O107 Gd5 Gd11 37.6(3) . .
O105 Gd5 Gd11 92.1(3) . .
O114 Gd5 Gd11 35.7(3) . .
O15 Gd5 Gd11 114.0(4) . .
O104 Gd5 Gd11 102.3(3) . .
O39 Gd5 Gd11 112.1(4) . .
O158 Gd5 Gd11 167.5(3) . .
O115 Gd5 Gd11 85.6(3) . .
O140 Gd5 Gd11 48.4(3) . .
Gd8 Gd5 Gd11 89.81(4) . .
Gd15 Gd5 Gd11 59.84(3) . .
O120 Gd6 O125 76.4(5) . 2_766
O120 Gd6 O161 146.3(5) . .
O125 Gd6 O161 137.0(5) 2_766 .
O120 Gd6 O17 76.6(4) . .
O125 Gd6 O17 77.4(5) 2_766 .
O161 Gd6 O17 103.6(4) . .
O120 Gd6 O119 78.2(5) . .
O125 Gd6 O119 128.6(4) 2_766 .
O161 Gd6 O119 79.9(4) . .
O17 Gd6 O119 137.1(5) . .
O120 Gd6 O163 75.4(5) . .
O125 Gd6 O163 143.8(4) 2_766 .
O161 Gd6 O163 72.5(5) . .
O17 Gd6 O163 74.3(5) . .
O119 Gd6 O163 66.0(4) . .
O120 Gd6 O123 125.5(5) . 2_766
O125 Gd6 O123 72.6(4) 2_766 2_766
O161 Gd6 O123 78.4(4) . 2_766
O17 Gd6 O123 135.3(5) . 2_766
O119 Gd6 O123 87.6(5) . 2_766
O163 Gd6 O123 143.4(4) . 2_766
O120 Gd6 O63 143.1(4) . .
O125 Gd6 O63 80.6(5) 2_766 .
O161 Gd6 O63 60.6(5) . .
O17 Gd6 O63 70.4(4) . .
O119 Gd6 O63 138.2(4) . .
O163 Gd6 O63 110.0(5) . .
O123 Gd6 O63 72.6(4) 2_766 .
O120 Gd6 O148 62.5(5) . 2_766
O125 Gd6 O148 66.6(5) 2_766 2_766
O161 Gd6 O148 126.2(4) . 2_766
O17 Gd6 O148 130.1(4) . 2_766
O119 Gd6 O148 62.1(5) . 2_766
O163 Gd6 O148 117.6(5) . 2_766
O123 Gd6 O148 64.3(4) 2_766 2_766
O63 Gd6 O148 131.5(5) . 2_766
O120 Gd6 C40 136.1(7) . .
O125 Gd6 C40 144.0(7) 2_766 .
O161 Gd6 C40 17.9(5) . .
O17 Gd6 C40 119.1(5) . .
O119 Gd6 C40 62.7(6) . .
O163 Gd6 C40 71.2(6) . .
O123 Gd6 C40 74.2(6) 2_766 .
O63 Gd6 C40 76.5(6) . .
O148 Gd6 C40 110.2(5) 2_766 .
O120 Gd6 Gd30 38.5(3) . .
O125 Gd6 Gd30 94.7(4) 2_766 .
O161 Gd6 Gd30 122.0(3) . .
O17 Gd6 Gd30 113.7(3) . .
O119 Gd6 Gd30 42.5(3) . .
O163 Gd6 Gd30 76.8(3) . .
O123 Gd6 Gd30 101.2(3) 2_766 .
O63 Gd6 Gd30 173.1(3) . .
O148 Gd6 Gd30 41.5(4) 2_766 .
C40 Gd6 Gd30 105.2(5) . .
O120 Gd6 Gd26 94.2(4) . 2_766
O125 Gd6 Gd26 37.6(3) 2_766 2_766
O161 Gd6 Gd26 115.3(3) . 2_766
O17 Gd6 Gd26 113.7(4) . 2_766
O119 Gd6 Gd26 102.3(3) . 2_766
O163 Gd6 Gd26 165.4(3) . 2_766
O123 Gd6 Gd26 37.9(3) 2_766 2_766
O63 Gd6 Gd26 84.4(3) . 2_766
O148 Gd6 Gd26 47.8(4) 2_766 2_766
C40 Gd6 Gd26 112.0(5) . 2_766
Gd30 Gd6 Gd26 88.72(4) . 2_766
O118 Gd7 O119 76.3(5) . .
O118 Gd7 O117 75.9(5) . .
O119 Gd7 O117 126.5(4) . .
O118 Gd7 O115 144.1(6) . .
O119 Gd7 O115 139.6(5) . .
O117 Gd7 O115 79.9(5) . .
O118 Gd7 O116 126.9(5) . .
O119 Gd7 O116 88.5(5) . .
O117 Gd7 O116 73.6(5) . .
O115 Gd7 O116 68.9(5) . .
O118 Gd7 O39 146.9(6) . .
O119 Gd7 O39 79.3(5) . .
O117 Gd7 O39 137.2(5) . .
O115 Gd7 O39 62.7(6) . .
O116 Gd7 O39 73.9(5) . .
O118 Gd7 O16 80.3(5) . .
O119 Gd7 O16 138.9(5) . .
O117 Gd7 O16 78.3(5) . .
O115 Gd7 O16 68.9(5) . .
O116 Gd7 O16 132.4(5) . .
O39 Gd7 O16 104.8(5) . .
O118 Gd7 O163 75.1(5) . .
O119 Gd7 O163 66.6(4) . .
O117 Gd7 O163 143.2(4) . .
O115 Gd7 O163 112.5(5) . .
O116 Gd7 O163 143.0(5) . .
O39 Gd7 O163 74.8(5) . .
O16 Gd7 O163 75.0(5) . .
O118 Gd7 O141 60.4(4) . 2_766
O119 Gd7 O141 61.6(5) . 2_766
O117 Gd7 O141 65.0(5) . 2_766
O115 Gd7 O141 129.8(5) . 2_766
O116 Gd7 O141 67.6(4) . 2_766
O39 Gd7 O141 124.4(5) . 2_766
O16 Gd7 O141 130.8(5) . 2_766
O163 Gd7 O141 117.1(5) . 2_766
O118 Gd7 Gd30 36.8(4) . .
O119 Gd7 Gd30 41.9(3) . .
O117 Gd7 Gd30 93.5(3) . .
O115 Gd7 Gd30 171.3(3) . .
O116 Gd7 Gd30 103.9(3) . .
O39 Gd7 Gd30 120.9(4) . .
O16 Gd7 Gd30 115.6(4) . .
O163 Gd7 Gd30 76.1(3) . .
O141 Gd7 Gd30 41.5(3) 2_766 .
O118 Gd7 Gd40 37.9(4) . .
O119 Gd7 Gd40 98.7(3) . .
O117 Gd7 Gd40 38.7(3) . .
O115 Gd7 Gd40 116.8(4) . .
O116 Gd7 Gd40 98.0(3) . .
O39 Gd7 Gd40 171.6(3) . .
O16 Gd7 Gd40 82.2(4) . .
O163 Gd7 Gd40 112.0(3) . .
O141 Gd7 Gd40 48.7(3) 2_766 .
Gd30 Gd7 Gd40 58.27(4) . .
O118 Gd7 Gd31 94.3(4) . .
O119 Gd7 Gd31 101.6(3) . .
O117 Gd7 Gd31 37.6(3) . .
O115 Gd7 Gd31 81.9(3) . .
O116 Gd7 Gd31 39.0(3) . .
O39 Gd7 Gd31 112.4(4) . .
O16 Gd7 Gd31 113.6(4) . .
O163 Gd7 Gd31 165.4(3) . .
O141 Gd7 Gd31 48.4(3) 2_766 .
Gd30 Gd7 Gd31 89.38(4) . .
Gd40 Gd7 Gd31 59.85(3) . .
O69 Gd8 O105 82.7(5) . .
O69 Gd8 O106 141.0(4) . .
O105 Gd8 O106 75.3(4) . .
O69 Gd8 O67 77.4(5) . .
O105 Gd8 O67 143.1(4) . .
O106 Gd8 O67 101.7(5) . .
O69 Gd8 O142 69.2(5) . .
O105 Gd8 O142 136.7(5) . .
O106 Gd8 O142 145.2(4) . .
O67 Gd8 O142 62.2(5) . .
O69 Gd8 O104 73.9(4) . .
O105 Gd8 O104 75.6(5) . .
O106 Gd8 O104 128.7(5) . .
O67 Gd8 O104 126.4(5) . .
O142 Gd8 O104 65.6(5) . .
O69 Gd8 O140 132.8(5) . .
O105 Gd8 O140 63.8(4) . .
O106 Gd8 O140 63.1(4) . .
O67 Gd8 O140 148.0(5) . .
O142 Gd8 O140 113.2(5) . .
O104 Gd8 O140 66.4(5) . .
O69 Gd8 O5 71.4(4) . .
O105 Gd8 O5 72.5(4) . .
O106 Gd8 O5 71.4(4) . .
O67 Gd8 O5 71.9(5) . .
O142 Gd8 O5 124.2(5) . .
O104 Gd8 O5 135.0(4) . .
O140 Gd8 O5 122.5(5) . .
O69 Gd8 O138 139.2(5) . .
O105 Gd8 O138 134.9(5) . .
O106 Gd8 O138 75.3(4) . .
O67 Gd8 O138 76.4(4) . .
O142 Gd8 O138 71.0(5) . .
O104 Gd8 O138 97.7(4) . .
O140 Gd8 O138 72.6(5) . .
O5 Gd8 O138 127.2(4) . .
O69 Gd8 Gd13 39.0(3) . .
O105 Gd8 Gd13 117.9(3) . .
O106 Gd8 Gd13 132.0(3) . .
O67 Gd8 Gd13 38.7(3) . .
O142 Gd8 Gd13 54.2(3) . .
O104 Gd8 Gd13 98.9(4) . .
O140 Gd8 Gd13 164.8(4) . .
O5 Gd8 Gd13 70.2(4) . .
O138 Gd8 Gd13 107.2(3) . .
O69 Gd8 Gd15 116.4(4) . .
O105 Gd8 Gd15 36.7(3) . .
O106 Gd8 Gd15 39.3(3) . .
O67 Gd8 Gd15 134.5(3) . .
O142 Gd8 Gd15 162.2(3) . .
O104 Gd8 Gd15 98.9(4) . .
O140 Gd8 Gd15 49.9(3) . .
O5 Gd8 Gd15 72.7(4) . .
O138 Gd8 Gd15 104.3(3) . .
Gd13 Gd8 Gd15 141.10(4) . .
O69 Gd8 Gd22 174.3(3) . .
O105 Gd8 Gd22 92.2(3) . .
O106 Gd8 Gd22 38.6(2) . .
O67 Gd8 Gd22 108.3(3) . .
O142 Gd8 Gd22 113.6(3) . .
O104 Gd8 Gd22 102.5(3) . .
O140 Gd8 Gd22 41.8(3) . .
O5 Gd8 Gd22 109.5(3) . .
O138 Gd8 Gd22 44.9(3) . .
Gd13 Gd8 Gd22 146.69(5) . .
Gd15 Gd8 Gd22 59.36(4) . .
O65 Gd9 O69 75.8(5) . .
O65 Gd9 O161 137.7(5) . .
O69 Gd9 O161 146.5(5) . .
O65 Gd9 O18 78.1(5) . .
O69 Gd9 O18 77.6(4) . .
O161 Gd9 O18 104.9(4) . .
O65 Gd9 O104 125.0(5) . .
O69 Gd9 O104 75.1(4) . .
O161 Gd9 O104 81.9(4) . .
O18 Gd9 O104 137.1(5) . .
O65 Gd9 O64 70.7(4) . .
O69 Gd9 O64 124.9(4) . .
O161 Gd9 O64 78.3(5) . .
O18 Gd9 O64 132.9(5) . .
O104 Gd9 O64 89.9(5) . .
O65 Gd9 O63 81.5(5) . .
O69 Gd9 O63 145.1(4) . .
O161 Gd9 O63 60.7(5) . .
O18 Gd9 O63 71.9(4) . .
O104 Gd9 O63 139.7(4) . .
O64 Gd9 O63 69.5(4) . .
O65 Gd9 O158 142.0(4) . .
O69 Gd9 O158 76.0(5) . .
O161 Gd9 O158 73.4(5) . .
O18 Gd9 O158 71.4(5) . .
O104 Gd9 O158 70.3(5) . .
O64 Gd9 O158 147.3(5) . .
O63 Gd9 O158 109.0(5) . .
O65 Gd9 O142 66.0(4) . .
O69 Gd9 O142 60.4(4) . .
O161 Gd9 O142 125.7(4) . .
O18 Gd9 O142 129.5(4) . .
O104 Gd9 O142 59.1(5) . .
O64 Gd9 O142 66.4(4) . .
O63 Gd9 O142 131.6(5) . .
O158 Gd9 O142 118.9(5) . .
O65 Gd9 Gd8 92.9(3) . .
O69 Gd9 Gd8 36.6(3) . .
O161 Gd9 Gd8 122.3(3) . .
O18 Gd9 Gd8 112.8(3) . .
O104 Gd9 Gd8 40.9(3) . .
O64 Gd9 Gd8 103.3(3) . .
O63 Gd9 Gd8 172.0(3) . .
O158 Gd9 Gd8 78.9(3) . .
O142 Gd9 Gd8 40.5(3) . .
O65 Gd9 Gd2 36.3(3) . .
O69 Gd9 Gd2 93.5(4) . .
O161 Gd9 Gd2 114.9(3) . .
O18 Gd9 Gd2 112.8(4) . .
O104 Gd9 Gd2 101.4(4) . .
O64 Gd9 Gd2 37.3(3) . .
O63 Gd9 Gd2 83.1(3) . .
O158 Gd9 Gd2 167.9(3) . .
O142 Gd9 Gd2 49.4(3) . .
Gd8 Gd9 Gd2 89.02(4) . .
O65 Gd9 Gd13 39.0(3) . .
O69 Gd9 Gd13 37.2(4) . .
O161 Gd9 Gd13 175.1(3) . .
O18 Gd9 Gd13 78.5(3) . .
O104 Gd9 Gd13 98.1(3) . .
O64 Gd9 Gd13 96.8(3) . .
O63 Gd9 Gd13 117.9(3) . .
O158 Gd9 Gd13 111.2(3) . .
O142 Gd9 Gd13 51.1(3) . .
Gd8 Gd9 Gd13 58.46(3) . .
Gd2 Gd9 Gd13 60.28(3) . .
O100 Gd10 O101 73.0(5) . .
O100 Gd10 O103 125.6(4) . .
O101 Gd10 O103 76.1(5) . .
O100 Gd10 O11 79.7(5) . .
O101 Gd10 O11 79.6(5) . .
O103 Gd10 O11 135.9(5) . .
O100 Gd10 O20 140.3(5) . .
O101 Gd10 O20 146.7(4) . .
O103 Gd10 O20 79.8(5) . .
O11 Gd10 O20 103.2(5) . .
O100 Gd10 O99 75.3(5) . .
O101 Gd10 O99 124.9(4) . .
O103 Gd10 O99 87.7(5) . .
O11 Gd10 O99 136.1(5) . .
O20 Gd10 O99 76.1(5) . .
O100 Gd10 O98 80.4(5) . .
O101 Gd10 O98 141.7(4) . .
O103 Gd10 O98 142.2(5) . .
O11 Gd10 O98 68.8(5) . .
O20 Gd10 O98 64.8(4) . .
O99 Gd10 O98 71.8(4) . .
O100 Gd10 O154 143.7(6) . .
O101 Gd10 O154 77.8(5) . .
O103 Gd10 O154 65.2(5) . .
O11 Gd10 O154 74.2(5) . .
O20 Gd10 O154 71.4(6) . .
O99 Gd10 O154 140.5(6) . .
O98 Gd10 O154 112.1(4) . .
O100 Gd10 O143 65.3(4) . .
O101 Gd10 O143 58.7(5) . .
O103 Gd10 O143 60.4(4) . .
O11 Gd10 O143 131.1(5) . .
O20 Gd10 O143 125.6(4) . .
O99 Gd10 O143 67.4(5) . .
O98 Gd10 O143 131.6(4) . .
O154 Gd10 O143 115.8(5) . .
O100 Gd10 Gd29 91.7(4) . .
O101 Gd10 Gd29 37.1(3) . .
O103 Gd10 Gd29 41.4(4) . .
O11 Gd10 Gd29 114.5(4) . .
O20 Gd10 Gd29 120.8(3) . .
O99 Gd10 Gd29 101.9(3) . .
O98 Gd10 Gd29 170.9(3) . .
O154 Gd10 Gd29 77.0(3) . .
O143 Gd10 Gd29 39.5(3) . .
O100 Gd10 Gd1 37.2(3) . .
O101 Gd10 Gd1 92.2(3) . .
O103 Gd10 Gd1 102.6(3) . .
O11 Gd10 Gd1 114.6(3) . .
O20 Gd10 Gd1 115.3(3) . .
O99 Gd10 Gd1 40.3(3) . .
O98 Gd10 Gd1 82.2(3) . .
O154 Gd10 Gd1 165.6(3) . .
O143 Gd10 Gd1 49.8(3) . .
Gd29 Gd10 Gd1 88.73(3) . .
O100 Gd10 Gd35 37.8(4) . .
O101 Gd10 Gd35 35.6(3) . .
O103 Gd10 Gd35 98.5(4) . .
O11 Gd10 Gd35 81.3(4) . .
O20 Gd10 Gd35 174.9(3) . .
O99 Gd10 Gd35 99.2(3) . .
O98 Gd10 Gd35 115.6(3) . .
O154 Gd10 Gd35 112.3(5) . .
O143 Gd10 Gd35 50.0(3) . .
Gd29 Gd10 Gd35 58.06(3) . .
Gd1 Gd10 Gd35 60.26(3) . .
O114 Gd11 O108 124.1(5) . .
O114 Gd11 O109 87.0(5) . .
O108 Gd11 O109 78.6(4) . .
O114 Gd11 O107 71.5(4) . .
O108 Gd11 O107 74.2(4) . .
O109 Gd11 O107 125.5(5) . .
O114 Gd11 O159 144.3(5) . .
O108 Gd11 O159 76.6(4) . .
O109 Gd11 O159 67.7(5) . .
O107 Gd11 O159 143.7(4) . .
O114 Gd11 O8 134.1(5) . .
O108 Gd11 O8 76.8(5) . .
O109 Gd11 O8 138.9(5) . .
O107 Gd11 O8 77.8(5) . .
O159 Gd11 O8 74.9(5) . .
O114 Gd11 O19 77.4(4) . .
O108 Gd11 O19 146.9(4) . .
O109 Gd11 O19 77.8(5) . .
O107 Gd11 O19 138.9(4) . .
O159 Gd11 O19 73.0(4) . .
O8 Gd11 O19 107.3(5) . .
O114 Gd11 O113 73.1(5) . .
O108 Gd11 O113 141.4(5) . .
O109 Gd11 O113 139.8(4) . .
O107 Gd11 O113 81.3(4) . .
O159 Gd11 O113 110.0(5) . .
O8 Gd11 O113 69.2(5) . .
O19 Gd11 O113 64.1(4) . .
O114 Gd11 O140 64.0(4) . .
O108 Gd11 O140 61.5(5) . .
O109 Gd11 O140 62.4(4) . .
O107 Gd11 O140 63.2(4) . .
O159 Gd11 O140 119.0(5) . .
O8 Gd11 O140 128.3(4) . .
O19 Gd11 O140 124.3(5) . .
O113 Gd11 O140 130.6(4) . .
O114 Gd11 Gd22 100.4(3) . .
O108 Gd11 Gd22 39.5(4) . .
O109 Gd11 Gd22 41.5(3) . .
O107 Gd11 Gd22 93.0(3) . .
O159 Gd11 Gd22 77.5(4) . .
O8 Gd11 Gd22 114.7(3) . .
O19 Gd11 Gd22 119.0(4) . .
O113 Gd11 Gd22 172.4(3) . .
O140 Gd11 Gd22 41.9(3) . .
O114 Gd11 Gd15 95.5(3) . .
O108 Gd11 Gd15 36.5(3) . .
O109 Gd11 Gd15 99.0(3) . .
O107 Gd11 Gd15 38.4(3) . .
O159 Gd11 Gd15 112.4(3) . .
O8 Gd11 Gd15 79.7(3) . .
O19 Gd11 Gd15 172.3(4) . .
O113 Gd11 Gd15 117.1(3) . .
O140 Gd11 Gd15 48.6(3) . .
Gd22 Gd11 Gd15 58.82(3) . .
O114 Gd11 Gd5 37.2(3) . .
O108 Gd11 Gd5 93.6(3) . .
O109 Gd11 Gd5 101.9(4) . .
O107 Gd11 Gd5 36.2(3) . .
O159 Gd11 Gd5 166.8(4) . .
O8 Gd11 Gd5 111.9(3) . .
O19 Gd11 Gd5 113.8(3) . .
O113 Gd11 Gd5 83.1(3) . .
O140 Gd11 Gd5 47.8(3) . .
Gd22 Gd11 Gd5 89.32(4) . .
Gd15 Gd11 Gd5 59.77(3) . .
O50 Gd12 O130 138.6(4) . .
O50 Gd12 O34 102.8(5) . .
O130 Gd12 O34 79.9(4) . .
O50 Gd12 O53 144.9(4) . .
O130 Gd12 O53 76.5(4) . .
O34 Gd12 O53 78.9(5) . .
O50 Gd12 O133 59.1(5) . .
O130 Gd12 O133 84.4(4) . .
O34 Gd12 O133 70.2(5) . .
O53 Gd12 O133 146.0(5) . .
O50 Gd12 O54 78.9(5) . .
O130 Gd12 O54 127.6(4) . .
O34 Gd12 O54 136.0(5) . .
O53 Gd12 O54 76.5(5) . .
O133 Gd12 O54 136.4(5) . .
O50 Gd12 O68 79.3(5) . 2_766
O130 Gd12 O68 71.9(5) . 2_766
O34 Gd12 O68 136.4(4) . 2_766
O53 Gd12 O68 123.9(5) . 2_766
O133 Gd12 O68 74.4(5) . 2_766
O54 Gd12 O68 87.6(5) . 2_766
O50 Gd12 O156 72.7(5) . .
O130 Gd12 O156 143.3(5) . .
O34 Gd12 O156 72.8(5) . .
O53 Gd12 O156 74.5(5) . .
O133 Gd12 O156 108.1(5) . .
O54 Gd12 O156 65.7(5) . .
O68 Gd12 O156 144.2(5) 2_766 .
O50 Gd12 O151 126.0(5) . .
O130 Gd12 O151 64.1(4) . .
O34 Gd12 O151 131.2(5) . .
O53 Gd12 O151 62.1(5) . .
O133 Gd12 O151 132.3(5) . .
O54 Gd12 O151 63.6(4) . .
O68 Gd12 O151 62.6(5) 2_766 .
O156 Gd12 O151 118.7(4) . .
O50 Gd12 Gd37 121.2(3) . .
O130 Gd12 Gd37 93.1(3) . .
O34 Gd12 Gd37 114.6(4) . .
O53 Gd12 Gd37 37.2(3) . .
O133 Gd12 Gd37 174.2(3) . .
O54 Gd12 Gd37 42.6(4) . .
O68 Gd12 Gd37 99.8(3) 2_766 .
O156 Gd12 Gd37 77.0(3) . .
O151 Gd12 Gd37 42.2(3) . .
O50 Gd12 Gd42 175.2(4) . .
O130 Gd12 Gd42 38.4(3) . .
O34 Gd12 Gd42 80.8(4) . .
O53 Gd12 Gd42 38.5(3) . .
O133 Gd12 Gd42 120.0(4) . .
O54 Gd12 Gd42 100.8(4) . .
O68 Gd12 Gd42 95.9(4) 2_766 .
O156 Gd12 Gd42 111.6(4) . .
O151 Gd12 Gd42 50.5(4) . .
Gd37 Gd12 Gd42 59.13(3) . .
O50 Gd12 Gd28 115.3(4) . 2_766
O130 Gd12 Gd28 36.5(3) . 2_766
O34 Gd12 Gd28 114.4(3) . 2_766
O53 Gd12 Gd28 94.7(3) . 2_766
O133 Gd12 Gd28 85.9(3) . 2_766
O54 Gd12 Gd28 103.5(3) . 2_766
O68 Gd12 Gd28 37.4(4) 2_766 2_766
O156 Gd12 Gd28 166.0(3) . 2_766
O151 Gd12 Gd28 47.4(3) . 2_766
Gd37 Gd12 Gd28 89.03(4) . 2_766
Gd42 Gd12 Gd28 60.07(4) . 2_766
O6 Gd13 O67 76.2(5) . .
O6 Gd13 O13W 72.6(6) . .
O67 Gd13 O13W 79.3(5) . .
O6 Gd13 O69 77.5(5) . .
O67 Gd13 O69 77.1(5) . .
O13W Gd13 O69 145.5(5) . .
O6 Gd13 O66 142.5(4) . .
O67 Gd13 O66 74.3(5) . .
O13W Gd13 O66 79.5(5) . .
O69 Gd13 O66 117.1(4) . .
O6 Gd13 O15W 72.1(5) . .
O67 Gd13 O15W 141.6(5) . .
O13W Gd13 O15W 110.5(5) . .
O69 Gd13 O15W 75.4(5) . .
O66 Gd13 O15W 142.9(5) . .
O6 Gd13 O14W 117.4(5) . .
O67 Gd13 O14W 141.2(5) . .
O13W Gd13 O14W 71.9(5) . .
O69 Gd13 O14W 139.3(4) . .
O66 Gd13 O14W 75.4(4) . .
O15W Gd13 O14W 74.5(5) . .
O6 Gd13 O65 143.3(5) . .
O67 Gd13 O65 117.4(4) . .
O13W Gd13 O65 140.7(6) . .
O69 Gd13 O65 73.4(5) . .
O66 Gd13 O65 72.4(4) . .
O15W Gd13 O65 79.3(4) . .
O14W Gd13 O65 74.7(5) . .
O6 Gd13 Gd8 77.1(4) . .
O67 Gd13 Gd8 39.3(3) . .
O13W Gd13 Gd8 116.4(4) . .
O69 Gd13 Gd8 38.1(3) . .
O66 Gd13 Gd8 93.9(3) . .
O15W Gd13 Gd8 111.2(4) . .
O14W Gd13 Gd8 165.4(3) . .
O65 Gd13 Gd8 92.8(3) . .
O6 Gd13 Gd21 112.2(3) . .
O67 Gd13 Gd21 37.2(3) . .
O13W Gd13 Gd21 81.7(4) . .
O69 Gd13 Gd21 94.1(3) . .
O66 Gd13 Gd21 37.6(3) . .
O15W Gd13 Gd21 167.7(3) . .
O14W Gd13 Gd21 111.6(3) . .
O65 Gd13 Gd21 91.9(3) . .
Gd8 Gd13 Gd21 60.42(3) . .
O6 Gd13 Gd9 113.0(4) . .
O67 Gd13 Gd9 95.4(3) . .
O13W Gd13 Gd9 171.3(4) . .
O69 Gd13 Gd9 36.9(3) . .
O66 Gd13 Gd9 92.5(3) . .
O15W Gd13 Gd9 77.9(3) . .
O14W Gd13 Gd9 109.5(3) . .
O65 Gd13 Gd9 36.8(4) . .
Gd8 Gd13 Gd9 60.39(3) . .
Gd21 Gd13 Gd9 89.90(3) . .
O6 Gd13 Gd2 167.0(4) . .
O67 Gd13 Gd2 93.2(3) . .
O13W Gd13 Gd2 113.3(4) . .
O69 Gd13 Gd2 92.9(3) . .
O66 Gd13 Gd2 36.1(3) . .
O15W Gd13 Gd2 114.4(3) . .
O14W Gd13 Gd2 75.6(3) . .
O65 Gd13 Gd2 36.8(3) . .
Gd8 Gd13 Gd2 89.85(4) . .
Gd21 Gd13 Gd2 59.10(3) . .
Gd9 Gd13 Gd2 59.81(3) . .
O74 Gd14 O94 73.6(5) . .
O74 Gd14 O43 137.4(4) . .
O94 Gd14 O43 149.0(4) . .
O74 Gd14 O27 78.7(5) . .
O94 Gd14 O27 75.0(5) . .
O43 Gd14 O27 106.8(5) . .
O74 Gd14 O70 128.9(6) . .
O94 Gd14 O70 80.5(5) . .
O43 Gd14 O70 77.2(4) . .
O27 Gd14 O70 135.2(4) . .
O74 Gd14 O96 69.6(5) . .
O94 Gd14 O96 122.9(5) . .
O43 Gd14 O96 78.6(5) . .
O27 Gd14 O96 134.5(5) . .
O70 Gd14 O96 90.3(5) . .
O74 Gd14 O162 141.5(5) . .
O94 Gd14 O162 74.9(5) . .
O43 Gd14 O162 76.4(4) . .
O27 Gd14 O162 72.2(5) . .
O70 Gd14 O162 65.4(5) . .
O96 Gd14 O162 148.3(5) . .
O74 Gd14 O72 81.2(5) . .
O94 Gd14 O72 142.5(5) . .
O43 Gd14 O72 61.5(5) . .
O27 Gd14 O72 73.1(5) . .
O70 Gd14 O72 136.8(5) . .
O96 Gd14 O72 70.5(6) . .
O162 Gd14 O72 112.7(5) . .
O74 Gd14 O146 64.9(5) . .
O94 Gd14 O146 61.5(5) . .
O43 Gd14 O146 124.3(5) . .
O27 Gd14 O146 128.9(4) . .
O70 Gd14 O146 64.1(4) . .
O96 Gd14 O146 64.0(5) . .
O162 Gd14 O146 116.7(5) . .
O72 Gd14 O146 130.1(5) . .
O74 Gd14 Gd21 93.9(4) . .
O94 Gd14 Gd21 39.5(4) . .
O43 Gd14 Gd21 120.5(3) . .
O27 Gd14 Gd21 112.1(3) . .
O70 Gd14 Gd21 43.5(3) . .
O96 Gd14 Gd21 102.0(4) . .
O162 Gd14 Gd21 75.0(4) . .
O72 Gd14 Gd21 172.1(4) . .
O146 Gd14 Gd21 42.1(3) . .
O74 Gd14 Gd17 36.4(4) . .
O94 Gd14 Gd17 92.1(4) . .
O43 Gd14 Gd17 113.9(3) . .
O27 Gd14 Gd17 113.9(3) . .
O70 Gd14 Gd17 103.9(3) . .
O96 Gd14 Gd17 35.9(3) . .
O162 Gd14 Gd17 164.1(4) . .
O72 Gd14 Gd17 83.1(4) . .
O146 Gd14 Gd17 47.8(3) . .
Gd21 Gd14 Gd17 89.24(4) . .
O74 Gd14 Gd33 39.5(3) . .
O94 Gd14 Gd33 34.8(3) . .
O43 Gd14 Gd33 173.3(3) . .
O27 Gd14 Gd33 79.0(3) . .
O70 Gd14 Gd33 101.2(3) . .
O96 Gd14 Gd33 95.0(3) . .
O162 Gd14 Gd33 109.0(3) . .
O72 Gd14 Gd33 118.4(4) . .
O146 Gd14 Gd33 50.1(3) . .
Gd21 Gd14 Gd33 58.62(3) . .
Gd17 Gd14 Gd33 60.07(3) . .
O105 Gd15 O108 119.8(5) . .
O105 Gd15 O107 73.2(4) . .
O108 Gd15 O107 74.6(4) . .
O105 Gd15 O106 75.1(4) . .
O108 Gd15 O106 79.4(4) . .
O107 Gd15 O106 120.3(4) . .
O105 Gd15 O10W 140.0(5) . .
O108 Gd15 O10W 74.4(5) . .
O107 Gd15 O10W 76.0(5) . .
O106 Gd15 O10W 143.9(4) . .
O105 Gd15 O12W 79.3(5) . .
O108 Gd15 O12W 144.6(4) . .
O107 Gd15 O12W 140.6(4) . .
O106 Gd15 O12W 77.7(4) . .
O10W Gd15 O12W 111.2(5) . .
O105 Gd15 O14 144.4(6) . .
O108 Gd15 O14 75.0(5) . .
O107 Gd15 O14 141.1(5) . .
O106 Gd15 O14 76.7(6) . .
O10W Gd15 O14 72.9(6) . .
O12W Gd15 O14 73.8(5) . .
O105 Gd15 O9W 77.7(5) . .
O108 Gd15 O9W 138.8(5) . .
O107 Gd15 O9W 76.3(4) . .
O106 Gd15 O9W 141.3(4) . .
O10W Gd15 O9W 70.7(5) . .
O12W Gd15 O9W 70.5(5) . .
O14 Gd15 O9W 113.6(5) . .
O105 Gd15 O140 58.7(4) . .
O108 Gd15 O140 61.7(5) . .
O107 Gd15 O140 63.2(4) . .
O106 Gd15 O140 57.1(4) . .
O10W Gd15 O140 125.6(4) . .
O12W Gd15 O140 123.2(5) . .
O14 Gd15 O140 120.0(5) . .
O9W Gd15 O140 126.4(4) . .
O105 Gd15 Gd22 94.0(3) . .
O108 Gd15 Gd22 40.5(4) . .
O107 Gd15 Gd22 94.5(3) . .
O106 Gd15 Gd22 39.6(2) . .
O10W Gd15 Gd22 113.4(3) . .
O12W Gd15 Gd22 115.4(4) . .
O14 Gd15 Gd22 77.4(4) . .
O9W Gd15 Gd22 169.0(3) . .
O140 Gd15 Gd22 42.6(3) . .
O105 Gd15 Gd8 37.6(3) . .
O108 Gd15 Gd8 96.8(4) . .
O107 Gd15 Gd8 93.2(4) . .
O106 Gd15 Gd8 38.3(3) . .
O10W Gd15 Gd8 167.5(3) . .
O12W Gd15 Gd8 81.2(4) . .
O14 Gd15 Gd8 114.0(5) . .
O9W Gd15 Gd8 113.4(4) . .
O140 Gd15 Gd8 42.1(3) . .
Gd22 Gd15 Gd8 60.43(4) . .
O105 Gd15 Gd5 37.1(3) . .
O108 Gd15 Gd5 94.6(3) . .
O107 Gd15 Gd5 36.6(3) . .
O106 Gd15 Gd5 95.4(3) . .
O10W Gd15 Gd5 110.9(3) . .
O12W Gd15 Gd5 114.0(3) . .
O14 Gd15 Gd5 167.8(4) . .
O9W Gd15 Gd5 78.4(3) . .
O140 Gd15 Gd5 48.1(3) . .
Gd22 Gd15 Gd5 90.56(4) . .
Gd8 Gd15 Gd5 60.19(4) . .
O73 Gd16 O37 78.0(5) . .
O73 Gd16 O78 127.5(5) . .
O37 Gd16 O78 146.4(6) . .
O73 Gd16 O77 72.8(5) . .
O37 Gd16 O77 138.3(5) . .
O78 Gd16 O77 75.0(5) . .
O73 Gd16 O79 89.1(5) . .
O37 Gd16 O79 79.3(5) . .
O78 Gd16 O79 79.7(5) . .
O77 Gd16 O79 128.3(4) . .
O73 Gd16 O35 135.1(6) . .
O37 Gd16 O35 104.4(5) . .
O78 Gd16 O35 74.0(5) . .
O77 Gd16 O35 77.9(6) . .
O79 Gd16 O35 135.8(6) . .
O73 Gd16 O71 71.2(4) . .
O37 Gd16 O71 60.4(5) . .
O78 Gd16 O71 141.9(5) . .
O77 Gd16 O71 82.1(5) . .
O79 Gd16 O71 137.6(4) . .
O35 Gd16 O71 71.7(5) . .
O73 Gd16 O153 143.6(5) . .
O37 Gd16 O153 72.1(5) . .
O78 Gd16 O153 75.5(5) . .
O77 Gd16 O153 143.5(5) . .
O79 Gd16 O153 65.7(4) . .
O35 Gd16 O153 73.6(6) . .
O71 Gd16 O153 109.4(4) . .
O73 Gd16 O139 66.8(4) . .
O37 Gd16 O139 126.8(4) . .
O78 Gd16 O139 62.6(4) . .
O77 Gd16 O139 66.0(4) . .
O79 Gd16 O139 62.3(5) . .
O35 Gd16 O139 128.8(5) . .
O71 Gd16 O139 132.9(4) . .
O153 Gd16 O139 116.9(4) . .
O73 Gd16 Gd23 102.1(3) . .
O37 Gd16 Gd23 121.0(4) . .
O78 Gd16 Gd23 41.0(4) . .
O77 Gd16 Gd23 94.1(3) . .
O79 Gd16 Gd23 42.0(3) . .
O35 Gd16 Gd23 113.4(4) . .
O71 Gd16 Gd23 173.0(3) . .
O153 Gd16 Gd23 77.1(3) . .
O139 Gd16 Gd23 40.3(3) . .
O73 Gd16 Gd18 38.6(4) . .
O37 Gd16 Gd18 115.6(4) . .
O78 Gd16 Gd18 94.6(4) . .
O77 Gd16 Gd18 36.9(3) . .
O79 Gd16 Gd18 103.5(3) . .
O35 Gd16 Gd18 113.4(5) . .
O71 Gd16 Gd18 84.3(3) . .
O153 Gd16 Gd18 166.2(3) . .
O139 Gd16 Gd18 49.3(3) . .
Gd23 Gd16 Gd18 89.15(4) . .
O73 Gd16 Gd47 97.5(4) . .
O37 Gd16 Gd47 175.3(3) . .
O78 Gd16 Gd47 36.9(4) . .
O77 Gd16 Gd47 39.3(3) . .
O79 Gd16 Gd47 99.9(3) . .
O35 Gd16 Gd47 79.4(4) . .
O71 Gd16 Gd47 119.1(4) . .
O153 Gd16 Gd47 111.9(3) . .
O139 Gd16 Gd47 49.6(3) . .
Gd23 Gd16 Gd47 58.84(4) . .
Gd18 Gd16 Gd47 59.99(4) . .
O96 Gd17 O36 133.6(7) . .
O96 Gd17 O95 130.1(5) . .
O36 Gd17 O95 73.9(5) . .
O96 Gd17 O74 71.8(5) . .
O36 Gd17 O74 78.9(6) . .
O95 Gd17 O74 76.9(5) . .
O96 Gd17 O37 76.0(5) . .
O36 Gd17 O37 105.2(5) . .
O95 Gd17 O37 145.7(5) . .
O74 Gd17 O37 137.2(5) . .
O96 Gd17 O93 87.9(6) . .
O36 Gd17 O93 138.3(6) . .
O95 Gd17 O93 81.3(5) . .
O74 Gd17 O93 127.5(5) . .
O37 Gd17 O93 77.6(5) . .
O96 Gd17 O160 143.6(6) . .
O36 Gd17 O160 74.2(6) . .
O95 Gd17 O160 73.6(5) . .
O74 Gd17 O160 144.4(5) . .
O37 Gd17 O160 73.3(5) . .
O93 Gd17 O160 66.8(5) . .
O96 Gd17 O71 68.5(5) . .
O36 Gd17 O71 72.1(5) . .
O95 Gd17 O71 142.3(5) . .
O74 Gd17 O71 80.9(5) . .
O37 Gd17 O71 61.2(5) . .
O93 Gd17 O71 136.0(4) . .
O160 Gd17 O71 111.6(5) . .
O96 Gd17 O146 66.4(5) . .
O36 Gd17 O146 129.2(5) . .
O95 Gd17 O146 65.2(4) . .
O74 Gd17 O146 64.0(5) . .
O37 Gd17 O146 125.6(4) . .
O93 Gd17 O146 63.6(5) . .
O160 Gd17 O146 118.4(5) . .
O71 Gd17 O146 129.2(5) . .
O96 Gd17 Gd32 103.9(4) . .
O36 Gd17 Gd32 113.6(4) . .
O95 Gd17 Gd32 41.1(4) . .
O74 Gd17 Gd32 94.5(4) . .
O37 Gd17 Gd32 120.3(4) . .
O93 Gd17 Gd32 43.3(3) . .
O160 Gd17 Gd32 75.9(3) . .
O71 Gd17 Gd32 172.0(3) . .
O146 Gd17 Gd32 43.0(3) . .
O96 Gd17 Gd14 39.8(4) . .
O36 Gd17 Gd14 112.2(5) . .
O95 Gd17 Gd14 95.9(3) . .
O74 Gd17 Gd14 34.8(3) . .
O37 Gd17 Gd14 115.1(3) . .
O93 Gd17 Gd14 103.2(3) . .
O160 Gd17 Gd14 166.1(3) . .
O71 Gd17 Gd14 82.3(3) . .
O146 Gd17 Gd14 47.8(4) . .
Gd32 Gd17 Gd14 90.19(4) . .
O96 Gd17 Gd33 99.1(4) . .
O36 Gd17 Gd33 79.0(4) . .
O95 Gd17 Gd33 37.7(3) . .
O74 Gd17 Gd33 40.2(4) . .
O37 Gd17 Gd33 174.9(3) . .
O93 Gd17 Gd33 101.1(3) . .
O160 Gd17 Gd33 110.8(3) . .
O71 Gd17 Gd33 118.5(3) . .
O146 Gd17 Gd33 50.2(3) . .
Gd32 Gd17 Gd33 59.17(4) . .
Gd14 Gd17 Gd33 60.30(3) . .
O75 Gd18 O77 75.4(4) . .
O75 Gd18 O29 74.7(5) . .
O77 Gd18 O29 76.3(5) . .
O75 Gd18 O135 77.7(5) . .
O77 Gd18 O135 129.0(5) . .
O29 Gd18 O135 135.1(5) . .
O75 Gd18 O73 125.1(5) . .
O77 Gd18 O73 71.6(5) . .
O29 Gd18 O73 134.4(5) . .
O135 Gd18 O73 90.5(5) . .
O75 Gd18 O49 145.6(4) . .
O77 Gd18 O49 138.8(4) . .
O29 Gd18 O49 105.5(5) . .
O135 Gd18 O49 79.3(4) . .
O73 Gd18 O49 80.1(5) . .
O75 Gd18 O60 144.4(5) . .
O77 Gd18 O60 83.7(5) . .
O29 Gd18 O60 72.5(5) . .
O135 Gd18 O60 136.8(5) . .
O73 Gd18 O60 72.5(5) . .
O49 Gd18 O60 59.1(5) . .
O75 Gd18 O48W 77.0(5) . .
O77 Gd18 O48W 142.6(5) . .
O29 Gd18 O48W 72.4(5) . .
O135 Gd18 O48W 67.3(5) . .
O73 Gd18 O48W 145.8(5) . .
O49 Gd18 O48W 70.6(5) . .
O60 Gd18 O48W 105.5(5) . .
O75 Gd18 O139 62.0(5) . .
O77 Gd18 O139 65.9(4) . .
O29 Gd18 O139 127.7(5) . .
O135 Gd18 O139 63.3(5) . .
O73 Gd18 O139 64.8(4) . .
O49 Gd18 O139 126.8(5) . .
O60 Gd18 O139 133.2(5) . .
O48W Gd18 O139 120.5(4) . .
O75 Gd18 Gd39 39.2(4) . .
O77 Gd18 Gd39 95.2(3) . .
O29 Gd18 Gd39 112.1(3) . .
O135 Gd18 Gd39 41.4(3) . .
O73 Gd18 Gd39 102.4(3) . .
O49 Gd18 Gd39 120.2(3) . .
O60 Gd18 Gd39 174.9(4) . .
O48W Gd18 Gd39 78.5(3) . .
O139 Gd18 Gd39 42.4(3) . .
O75 Gd18 Gd16 94.6(4) . .
O77 Gd18 Gd16 37.9(4) . .
O29 Gd18 Gd16 112.9(3) . .
O135 Gd18 Gd16 103.9(4) . .
O73 Gd18 Gd16 36.4(3) . .
O49 Gd18 Gd16 115.7(3) . .
O60 Gd18 Gd16 85.7(4) . .
O48W Gd18 Gd16 168.8(3) . .
O139 Gd18 Gd16 48.3(3) . .
Gd39 Gd18 Gd16 90.30(4) . .
O75 Gd18 Gd47 37.3(3) . .
O77 Gd18 Gd47 39.1(3) . .
O29 Gd18 Gd47 78.3(3) . .
O135 Gd18 Gd47 99.9(3) . .
O73 Gd18 Gd47 95.5(3) . .
O49 Gd18 Gd47 175.5(4) . .
O60 Gd18 Gd47 120.7(4) . .
O48W Gd18 Gd47 113.2(3) . .
O139 Gd18 Gd47 49.5(3) . .
Gd39 Gd18 Gd47 59.54(3) . .
Gd16 Gd18 Gd47 60.14(4) . .
O58 Gd19 O61 128.3(4) . .
O58 Gd19 O28 77.0(5) . .
O61 Gd19 O28 136.1(4) . .
O58 Gd19 O59 72.6(5) . .
O61 Gd19 O59 90.2(5) . .
O28 Gd19 O59 133.7(5) . .
O58 Gd19 O57 75.8(5) . .
O61 Gd19 O57 77.3(5) . .
O28 Gd19 O57 76.1(5) . .
O59 Gd19 O57 126.8(5) . .
O58 Gd19 O43 136.7(4) . .
O61 Gd19 O43 79.9(5) . .
O28 Gd19 O43 106.0(5) . .
O59 Gd19 O43 75.8(5) . .
O57 Gd19 O43 147.5(4) . .
O58 Gd19 O72 80.1(5) . .
O61 Gd19 O72 138.4(6) . .
O28 Gd19 O72 72.8(5) . .
O59 Gd19 O72 68.3(5) . .
O57 Gd19 O72 144.1(5) . .
O43 Gd19 O72 60.9(5) . .
O58 Gd19 O152 143.4(5) . .
O61 Gd19 O152 65.2(4) . .
O28 Gd19 O152 74.6(5) . .
O59 Gd19 O152 143.9(6) . .
O57 Gd19 O152 75.3(5) . .
O43 Gd19 O152 74.2(5) . .
O72 Gd19 O152 112.3(5) . .
O58 Gd19 O145 66.8(4) . .
O61 Gd19 O145 61.5(4) . .
O28 Gd19 O145 127.2(5) . .
O59 Gd19 O145 69.6(5) . .
O57 Gd19 O145 58.9(4) . .
O43 Gd19 O145 126.8(4) . .
O72 Gd19 O145 132.3(4) . .
O152 Gd19 O145 114.8(4) . .
O58 Gd19 Gd27 94.8(3) . .
O61 Gd19 Gd27 41.9(4) . .
O28 Gd19 Gd27 112.2(4) . .
O59 Gd19 Gd27 104.4(4) . .
O57 Gd19 Gd27 37.8(3) . .
O43 Gd19 Gd27 121.5(3) . .
O72 Gd19 Gd27 172.0(3) . .
O152 Gd19 Gd27 75.4(4) . .
O145 Gd19 Gd27 39.7(3) . .
O58 Gd19 Gd25 36.8(3) . .
O61 Gd19 Gd25 103.4(3) . .
O28 Gd19 Gd25 112.6(3) . .
O59 Gd19 Gd25 39.2(4) . .
O57 Gd19 Gd25 93.5(3) . .
O43 Gd19 Gd25 114.3(3) . .
O72 Gd19 Gd25 82.4(3) . .
O152 Gd19 Gd25 165.2(4) . .
O145 Gd19 Gd25 50.5(3) . .
Gd27 Gd19 Gd25 89.83(4) . .
O58 Gd19 Gd49 39.5(4) . .
O61 Gd19 Gd49 100.2(4) . .
O28 Gd19 Gd49 78.0(4) . .
O59 Gd19 Gd49 98.5(4) . .
O57 Gd19 Gd49 36.9(3) . .
O43 Gd19 Gd49 174.3(3) . .
O72 Gd19 Gd49 117.4(4) . .
O152 Gd19 Gd49 111.1(4) . .
O145 Gd19 Gd49 49.6(3) . .
Gd27 Gd19 Gd49 59.36(4) . .
Gd25 Gd19 Gd49 60.09(4) . .
O110 Gd20 O102 78.2(5) . .
O110 Gd20 O112 79.4(5) . .
O102 Gd20 O112 138.5(5) . .
O110 Gd20 O126 143.2(5) . .
O102 Gd20 O126 98.1(5) . .
O112 Gd20 O126 80.0(5) . .
O110 Gd20 O150 135.7(6) . 2_766
O102 Gd20 O150 143.8(5) . 2_766
O112 Gd20 O150 72.1(5) . 2_766
O126 Gd20 O150 63.3(6) . 2_766
O110 Gd20 O143 68.0(4) . .
O102 Gd20 O143 62.0(5) . .
O112 Gd20 O143 136.7(5) . .
O126 Gd20 O143 142.2(4) . .
O150 Gd20 O143 112.8(5) 2_766 .
O110 Gd20 O111 72.4(5) . .
O102 Gd20 O111 128.2(5) . .
O112 Gd20 O111 75.9(5) . .
O126 Gd20 O111 130.4(5) . .
O150 Gd20 O111 68.3(5) 2_766 .
O143 Gd20 O111 67.7(5) . .
O110 Gd20 O149 138.9(4) . 2_766
O102 Gd20 O149 76.0(5) . 2_766
O112 Gd20 O149 139.2(5) . 2_766
O126 Gd20 O149 72.4(4) . 2_766
O150 Gd20 O149 68.9(5) 2_766 2_766
O143 Gd20 O149 71.7(4) . 2_766
O111 Gd20 O149 99.7(5) . 2_766
O110 Gd20 O3 73.2(5) . .
O102 Gd20 O3 73.7(5) . .
O112 Gd20 O3 66.5(6) . .
O126 Gd20 O3 70.8(5) . .
O150 Gd20 O3 121.9(5) 2_766 .
O143 Gd20 O3 125.3(5) . .
O111 Gd20 O3 132.6(5) . .
O149 Gd20 O3 127.6(6) 2_766 .
O110 Gd20 Gd34 116.4(3) . .
O102 Gd20 Gd34 130.5(4) . .
O112 Gd20 Gd34 39.9(4) . .
O126 Gd20 Gd34 40.9(3) . .
O150 Gd20 Gd34 54.6(4) 2_766 .
O143 Gd20 Gd34 166.5(4) . .
O111 Gd20 Gd34 100.9(3) . .
O149 Gd20 Gd34 104.6(3) 2_766 .
O3 Gd20 Gd34 67.5(3) . .
O110 Gd20 Gd27 175.1(4) . 2_766
O102 Gd20 Gd27 106.6(3) . 2_766
O112 Gd20 Gd27 96.2(3) . 2_766
O126 Gd20 Gd27 36.5(3) . 2_766
O150 Gd20 Gd27 39.9(4) 2_766 2_766
O143 Gd20 Gd27 114.7(3) . 2_766
O111 Gd20 Gd27 104.6(3) . 2_766
O149 Gd20 Gd27 44.8(3) 2_766 2_766
O3 Gd20 Gd27 107.2(4) . 2_766
Gd34 Gd20 Gd27 59.94(3) . 2_766
O110 Gd20 Gd1 36.9(4) . .
O102 Gd20 Gd1 96.9(4) . .
O112 Gd20 Gd1 85.4(4) . .
O126 Gd20 Gd1 164.2(3) . .
O150 Gd20 Gd1 106.4(5) 2_766 .
O143 Gd20 Gd1 51.5(3) . .
O111 Gd20 Gd1 38.2(3) . .
O149 Gd20 Gd1 116.4(3) 2_766 .
O3 Gd20 Gd1 108.9(4) . .
Gd34 Gd20 Gd1 123.67(4) . .
Gd27 Gd20 Gd1 141.18(5) 2_766 .
O67 Gd21 O97 99.6(5) . .
O67 Gd21 O66 74.6(5) . .
O97 Gd21 O66 142.5(5) . .
O67 Gd21 O94 140.8(5) . .
O97 Gd21 O94 78.2(5) . .
O66 Gd21 O94 83.8(5) . .
O67 Gd21 O142 62.4(4) . .
O97 Gd21 O142 142.7(6) . .
O66 Gd21 O142 67.8(5) . .
O94 Gd21 O142 137.0(5) . .
O67 Gd21 O146 149.0(6) . .
O97 Gd21 O146 64.8(5) . .
O66 Gd21 O146 134.4(5) . .
O94 Gd21 O146 65.3(5) . .
O142 Gd21 O146 113.0(4) . .
O67 Gd21 O70 125.6(4) . .
O97 Gd21 O70 131.6(4) . .
O66 Gd21 O70 73.8(4) . .
O94 Gd21 O70 76.6(5) . .
O142 Gd21 O70 65.1(4) . .
O146 Gd21 O70 67.2(4) . .
O67 Gd21 O24 70.2(5) . .
O97 Gd21 O24 71.2(5) . .
O66 Gd21 O24 72.1(4) . .
O94 Gd21 O24 72.2(4) . .
O142 Gd21 O24 123.8(4) . .
O146 Gd21 O24 123.2(4) . .
O70 Gd21 O24 135.6(5) . .
O67 Gd21 O138 77.0(4) . .
O97 Gd21 O138 73.2(5) . .
O66 Gd21 O138 137.3(4) . .
O94 Gd21 O138 136.4(4) . .
O142 Gd21 O138 71.0(5) . .
O146 Gd21 O138 72.9(5) . .
O70 Gd21 O138 98.7(4) . .
O24 Gd21 O138 125.7(5) . .
O67 Gd21 Gd33 132.0(3) . .
O97 Gd21 Gd33 41.0(4) . .
O66 Gd21 Gd33 117.6(3) . .
O94 Gd21 Gd33 37.7(3) . .
O142 Gd21 Gd33 164.7(3) . .
O146 Gd21 Gd33 52.5(3) . .
O70 Gd21 Gd33 101.8(3) . .
O24 Gd21 Gd33 70.8(3) . .
O138 Gd21 Gd33 105.1(3) . .
O67 Gd21 Gd2 95.0(3) . .
O97 Gd21 Gd2 164.1(4) . .
O66 Gd21 Gd2 37.5(2) . .
O94 Gd21 Gd2 86.5(3) . .
O142 Gd21 Gd2 51.3(4) . .
O146 Gd21 Gd2 104.8(3) . .
O70 Gd21 Gd2 38.1(3) . .
O24 Gd21 Gd2 108.5(4) . .
O138 Gd21 Gd2 116.6(3) . .
Gd33 Gd21 Gd2 123.23(5) . .
O67 Gd21 Gd14 160.2(4) . .
O97 Gd21 Gd14 98.6(4) . .
O66 Gd21 Gd14 86.2(3) . .
O94 Gd21 Gd14 37.7(3) . .
O142 Gd21 Gd14 106.2(3) . .
O146 Gd21 Gd14 48.8(4) . .
O70 Gd21 Gd14 41.2(3) . .
O24 Gd21 Gd14 108.7(4) . .
O138 Gd21 Gd14 116.0(3) . .
Gd33 Gd21 Gd14 61.60(4) . .
Gd2 Gd21 Gd14 66.10(4) . .
O91 Gd22 O106 99.7(4) . .
O91 Gd22 O137 63.4(4) . .
O106 Gd22 O137 145.8(5) . .
O91 Gd22 O108 141.0(5) . .
O106 Gd22 O108 77.9(4) . .
O137 Gd22 O108 134.5(4) . .
O91 Gd22 O92 76.9(5) . .
O106 Gd22 O92 142.4(4) . .
O137 Gd22 O92 66.2(5) . .
O108 Gd22 O92 82.1(5) . .
O91 Gd22 O140 147.1(5) . .
O106 Gd22 O140 62.6(4) . .
O137 Gd22 O140 114.8(5) . .
O108 Gd22 O140 66.0(5) . .
O92 Gd22 O140 134.5(5) . .
O91 Gd22 O109 128.9(4) . .
O106 Gd22 O109 128.1(4) . .
O137 Gd22 O109 66.4(4) . .
O108 Gd22 O109 74.7(4) . .
O92 Gd22 O109 75.0(4) . .
O140 Gd22 O109 66.1(4) . .
O91 Gd22 O138 74.9(5) . .
O106 Gd22 O138 76.4(4) . .
O137 Gd22 O138 70.6(5) . .
O108 Gd22 O138 139.1(4) . .
O92 Gd22 O138 135.5(4) . .
O140 Gd22 O138 74.0(5) . .
O109 Gd22 O138 97.3(5) . .
O91 Gd22 O13 69.6(5) . .
O106 Gd22 O13 72.1(4) . .
O137 Gd22 O13 121.9(5) . .
O108 Gd22 O13 72.8(5) . .
O92 Gd22 O13 71.7(4) . .
O140 Gd22 O13 123.2(5) . .
O109 Gd22 O13 135.9(5) . .
O138 Gd22 O13 126.7(5) . .
O91 Gd22 Gd15 132.4(3) . .
O106 Gd22 Gd15 40.1(3) . .
O137 Gd22 Gd15 163.6(3) . .
O108 Gd22 Gd15 38.5(3) . .
O92 Gd22 Gd15 117.4(4) . .
O140 Gd22 Gd15 50.4(3) . .
O109 Gd22 Gd15 98.5(3) . .
O138 Gd22 Gd15 107.0(3) . .
O13 Gd22 Gd15 73.0(3) . .
O91 Gd22 Gd44 39.7(3) . .
O106 Gd22 Gd44 132.3(3) . .
O137 Gd22 Gd44 52.2(4) . .
O108 Gd22 Gd44 116.1(3) . .
O92 Gd22 Gd44 37.7(3) . .
O140 Gd22 Gd44 164.9(3) . .
O109 Gd22 Gd44 99.5(3) . .
O138 Gd22 Gd44 104.7(3) . .
O13 Gd22 Gd44 70.0(3) . .
Gd15 Gd22 Gd44 140.98(5) . .
O91 Gd22 Gd32 38.2(3) . .
O106 Gd22 Gd32 107.2(3) . .
O137 Gd22 Gd32 40.8(4) . .
O108 Gd22 Gd32 174.8(3) . .
O92 Gd22 Gd32 93.0(4) . .
O140 Gd22 Gd32 117.0(4) . .
O109 Gd22 Gd32 102.4(3) . .
O138 Gd22 Gd32 45.0(3) . .
O13 Gd22 Gd32 107.4(4) . .
Gd15 Gd22 Gd32 146.73(5) . .
Gd44 Gd22 Gd32 59.72(4) . .
O80 Gd23 O81 79.3(5) . .
O80 Gd23 O76 99.0(5) . .
O81 Gd23 O76 143.5(5) . .
O80 Gd23 O139 145.7(5) . .
O81 Gd23 O139 133.7(4) . .
O76 Gd23 O139 61.3(5) . .
O80 Gd23 O144 68.5(5) . .
O81 Gd23 O144 68.2(5) . .
O76 Gd23 O144 145.3(5) . .
O139 Gd23 O144 110.7(5) . .
O80 Gd23 O78 139.4(5) . .
O81 Gd23 O78 80.3(5) . .
O76 Gd23 O78 78.0(5) . .
O139 Gd23 O78 67.7(5) . .
O144 Gd23 O78 132.9(5) . .
O80 Gd23 O45 70.8(5) . .
O81 Gd23 O45 72.3(6) . .
O76 Gd23 O45 72.8(6) . .
O139 Gd23 O45 121.9(6) . .
O144 Gd23 O45 127.1(6) . .
O78 Gd23 O45 69.7(5) . .
O80 Gd23 O79 129.7(5) . .
O81 Gd23 O79 73.1(4) . .
O76 Gd23 O79 127.8(5) . .
O139 Gd23 O79 67.2(5) . .
O144 Gd23 O79 62.5(5) . .
O78 Gd23 O79 75.6(5) . .
O45 Gd23 O79 134.2(4) . .
O80 Gd23 O147 73.2(4) . 2_766
O81 Gd23 O147 136.2(5) . 2_766
O76 Gd23 O147 75.3(5) . 2_766
O139 Gd23 O147 74.6(4) . 2_766
O144 Gd23 O147 70.1(5) . 2_766
O78 Gd23 O147 141.0(5) . 2_766
O45 Gd23 O147 126.5(5) . 2_766
O79 Gd23 O147 99.2(4) . 2_766
O80 Gd23 Gd46 41.9(4) . .
O81 Gd23 Gd46 38.6(3) . .
O76 Gd23 Gd46 135.1(3) . .
O139 Gd23 Gd46 163.1(4) . .
O144 Gd23 Gd46 54.1(4) . .
O78 Gd23 Gd46 115.5(4) . .
O45 Gd23 Gd46 73.1(5) . .
O79 Gd23 Gd46 97.0(3) . .
O147 Gd23 Gd46 103.5(3) 2_766 .
O80 Gd23 Gd47 130.2(4) . .
O81 Gd23 Gd47 116.4(4) . .
O76 Gd23 Gd47 39.6(3) . .
O139 Gd23 Gd47 51.6(4) . .
O144 Gd23 Gd47 160.6(4) . .
O78 Gd23 Gd47 38.9(4) . .
O45 Gd23 Gd47 70.4(5) . .
O79 Gd23 Gd47 99.9(3) . .
O147 Gd23 Gd47 107.5(4) 2_766 .
Gd46 Gd23 Gd47 141.64(5) . .
O80 Gd23 Gd38 39.7(3) . .
O81 Gd23 Gd38 94.9(3) . .
O76 Gd23 Gd38 106.9(3) . .
O139 Gd23 Gd38 115.4(3) . .
O144 Gd23 Gd38 42.8(4) . .
O78 Gd23 Gd38 174.9(4) . .
O45 Gd23 Gd38 110.4(4) . .
O79 Gd23 Gd38 101.6(3) . .
O147 Gd23 Gd38 43.3(4) 2_766 .
Gd46 Gd23 Gd38 60.22(4) . .
Gd47 Gd23 Gd38 146.13(5) . .
O22 Gd24 O89 76.8(6) . .
O22 Gd24 O90 74.7(5) . .
O89 Gd24 O90 74.4(5) . .
O22 Gd24 O93 139.1(6) . .
O89 Gd24 O93 127.8(4) . .
O90 Gd24 O93 81.5(5) . .
O22 Gd24 O38 106.3(5) . .
O89 Gd24 O38 139.7(5) . .
O90 Gd24 O38 145.9(6) . .
O93 Gd24 O38 76.4(5) . .
O22 Gd24 O88 134.0(6) . .
O89 Gd24 O88 73.6(4) . .
O90 Gd24 O88 127.8(5) . .
O93 Gd24 O88 86.8(5) . .
O38 Gd24 O88 76.8(5) . .
O22 Gd24 O87 69.7(5) . .
O89 Gd24 O87 79.8(5) . .
O90 Gd24 O87 139.8(5) . .
O93 Gd24 O87 138.5(5) . .
O38 Gd24 O87 64.9(5) . .
O88 Gd24 O87 70.9(4) . .
O22 Gd24 O160 76.0(7) . .
O89 Gd24 O160 143.0(5) . .
O90 Gd24 O160 74.6(5) . .
O93 Gd24 O160 65.8(5) . .
O38 Gd24 O160 72.7(5) . .
O88 Gd24 O160 142.8(5) . .
O87 Gd24 O160 113.0(5) . .
O22 Gd24 O137 129.1(5) . .
O89 Gd24 O137 65.4(4) . .
O90 Gd24 O137 63.4(4) . .
O93 Gd24 O137 62.4(5) . .
O38 Gd24 O137 124.7(4) . .
O88 Gd24 O137 66.1(4) . .
O87 Gd24 O137 130.4(5) . .
O160 Gd24 O137 116.1(5) . .
O22 Gd24 Gd32 114.1(4) . .
O89 Gd24 Gd32 93.8(3) . .
O90 Gd24 Gd32 40.9(4) . .
O93 Gd24 Gd32 43.3(3) . .
O38 Gd24 Gd32 119.1(4) . .
O88 Gd24 Gd32 102.4(3) . .
O87 Gd24 Gd32 171.8(4) . .
O160 Gd24 Gd32 75.2(3) . .
O137 Gd24 Gd32 41.5(3) . .
O22 Gd24 Gd44 79.2(4) . .
O89 Gd24 Gd44 38.5(3) . .
O90 Gd24 Gd44 37.0(4) . .
O93 Gd24 Gd44 101.0(3) . .
O38 Gd24 Gd44 174.1(4) . .
O88 Gd24 Gd44 97.8(3) . .
O87 Gd24 Gd44 116.0(4) . .
O160 Gd24 Gd44 111.3(3) . .
O137 Gd24 Gd44 49.9(3) . .
Gd32 Gd24 Gd44 59.20(4) . .
O22 Gd24 Gd3 112.1(5) . .
O89 Gd24 Gd3 37.1(3) . .
O90 Gd24 Gd3 94.8(4) . .
O93 Gd24 Gd3 102.5(4) . .
O38 Gd24 Gd3 115.1(4) . .
O88 Gd24 Gd3 39.0(3) . .
O87 Gd24 Gd3 82.0(4) . .
O160 Gd24 Gd3 164.9(3) . .
O137 Gd24 Gd3 48.8(3) . .
Gd32 Gd24 Gd3 89.76(4) . .
Gd44 Gd24 Gd3 59.97(4) . .
O54 Gd25 O60 137.3(6) . .
O54 Gd25 O58 127.2(4) . .
O60 Gd25 O58 81.6(5) . .
O54 Gd25 O49 78.3(5) . .
O60 Gd25 O49 61.7(5) . .
O58 Gd25 O49 138.6(5) . .
O54 Gd25 O55 77.5(5) . .
O60 Gd25 O55 145.0(5) . .
O58 Gd25 O55 75.9(5) . .
O49 Gd25 O55 145.5(4) . .
O54 Gd25 O30 137.8(5) . .
O60 Gd25 O30 71.8(6) . .
O58 Gd25 O30 77.6(4) . .
O49 Gd25 O30 105.8(5) . .
O55 Gd25 O30 77.3(5) . .
O54 Gd25 O59 89.9(5) . .
O60 Gd25 O59 68.8(5) . .
O58 Gd25 O59 71.2(5) . .
O49 Gd25 O59 77.8(5) . .
O55 Gd25 O59 126.1(5) . .
O30 Gd25 O59 132.3(5) . .
O54 Gd25 O156 67.6(5) . .
O60 Gd25 O156 109.8(5) . .
O58 Gd25 O156 143.4(6) . .
O49 Gd25 O156 72.2(5) . .
O55 Gd25 O156 76.0(5) . .
O30 Gd25 O156 73.8(5) . .
O59 Gd25 O156 145.3(5) . .
O54 Gd25 O145 62.3(4) . .
O60 Gd25 O145 131.5(4) . .
O58 Gd25 O145 64.9(4) . .
O49 Gd25 O145 126.3(4) . .
O55 Gd25 O145 59.9(5) . .
O30 Gd25 O145 127.9(5) . .
O59 Gd25 O145 67.8(5) . .
O156 Gd25 O145 118.0(4) . .
O54 Gd25 Gd37 42.2(4) . .
O60 Gd25 Gd37 172.6(4) . .
O58 Gd25 Gd37 94.1(3) . .
O49 Gd25 Gd37 120.0(3) . .
O55 Gd25 Gd37 37.6(3) . .
O30 Gd25 Gd37 113.3(4) . .
O59 Gd25 Gd37 104.2(4) . .
O156 Gd25 Gd37 77.2(4) . .
O145 Gd25 Gd37 41.2(3) . .
O54 Gd25 Gd19 102.6(3) . .
O60 Gd25 Gd19 83.6(3) . .
O58 Gd25 Gd19 36.0(3) . .
O49 Gd25 Gd19 115.8(3) . .
O55 Gd25 Gd19 93.2(3) . .
O30 Gd25 Gd19 112.1(3) . .
O59 Gd25 Gd19 38.5(4) . .
O156 Gd25 Gd19 166.6(4) . .
O145 Gd25 Gd19 48.7(3) . .
Gd37 Gd25 Gd19 89.43(4) . .
O54 Gd25 Gd49 99.8(4) . .
O60 Gd25 Gd49 118.9(4) . .
O58 Gd25 Gd49 39.7(4) . .
O49 Gd25 Gd49 175.1(3) . .
O55 Gd25 Gd49 36.6(3) . .
O30 Gd25 Gd49 78.6(3) . .
O59 Gd25 Gd49 97.8(4) . .
O156 Gd25 Gd49 111.3(4) . .
O145 Gd25 Gd49 49.4(3) . .
Gd37 Gd25 Gd49 58.78(4) . .
Gd19 Gd25 Gd49 60.07(3) . .
O123 Gd26 O42 134.6(5) . .
O123 Gd26 O125 73.0(4) . .
O42 Gd26 O125 77.1(5) . .
O123 Gd26 O124 128.7(5) . .
O42 Gd26 O124 74.7(5) . .
O125 Gd26 O124 77.3(4) . .
O123 Gd26 O157 141.3(4) . .
O42 Gd26 O157 75.2(5) . .
O125 Gd26 O157 145.7(5) . .
O124 Gd26 O157 76.3(5) . .
O123 Gd26 O129 69.3(5) . .
O42 Gd26 O129 72.8(5) . .
O125 Gd26 O129 80.6(5) . .
O124 Gd26 O129 143.9(4) . .
O157 Gd26 O129 109.5(5) . .
O123 Gd26 O84 88.7(5) . .
O42 Gd26 O84 136.5(5) . .
O125 Gd26 O84 130.4(5) . .
O124 Gd26 O84 79.8(4) . .
O157 Gd26 O84 64.8(5) . .
O129 Gd26 O84 135.7(4) . .
O123 Gd26 O11W 75.4(5) . .
O42 Gd26 O11W 107.2(5) . .
O125 Gd26 O11W 137.3(4) . .
O124 Gd26 O11W 145.4(4) . .
O157 Gd26 O11W 71.2(5) . .
O129 Gd26 O11W 61.6(4) . .
O84 Gd26 O11W 76.0(5) . .
O123 Gd26 O148 66.1(5) . .
O42 Gd26 O148 129.2(5) . .
O125 Gd26 O148 66.6(5) . .
O124 Gd26 O148 63.9(5) . .
O157 Gd26 O148 118.7(5) . .
O129 Gd26 O148 130.4(5) . .
O84 Gd26 O148 63.9(5) . .
O11W Gd26 O148 123.6(5) . .
O123 Gd26 Gd38 103.2(4) . .
O42 Gd26 Gd38 113.0(4) . .
O125 Gd26 Gd38 95.5(4) . .
O124 Gd26 Gd38 39.6(3) . .
O157 Gd26 Gd38 77.5(4) . .
O129 Gd26 Gd38 172.3(4) . .
O84 Gd26 Gd38 43.6(3) . .
O11W Gd26 Gd38 119.4(3) . .
O148 Gd26 Gd38 42.1(3) . .
O123 Gd26 Gd43 98.7(3) . 2_766
O42 Gd26 Gd43 78.2(4) . 2_766
O125 Gd26 Gd43 40.1(3) . 2_766
O124 Gd26 Gd43 38.2(3) . 2_766
O157 Gd26 Gd43 113.7(4) . 2_766
O129 Gd26 Gd43 118.5(3) . 2_766
O84 Gd26 Gd43 102.2(3) . 2_766
O11W Gd26 Gd43 173.8(4) . 2_766
O148 Gd26 Gd43 51.1(3) . 2_766
Gd38 Gd26 Gd43 59.62(3) . 2_766
O123 Gd26 Gd6 39.7(3) . 2_766
O42 Gd26 Gd6 112.0(4) . 2_766
O125 Gd26 Gd6 36.2(3) . 2_766
O124 Gd26 Gd6 95.6(3) . 2_766
O157 Gd26 Gd6 167.6(4) . 2_766
O129 Gd26 Gd6 82.7(3) . 2_766
O84 Gd26 Gd6 104.9(4) . 2_766
O11W Gd26 Gd6 114.4(3) . 2_766
O148 Gd26 Gd6 48.9(3) . 2_766
Gd38 Gd26 Gd6 90.25(4) . 2_766
Gd43 Gd26 Gd6 60.14(3) 2_766 2_766
O126 Gd27 O56 97.8(5) 2_766 .
O126 Gd27 O57 139.4(5) 2_766 .
O56 Gd27 O57 76.2(5) . .
O126 Gd27 O145 144.8(4) 2_766 .
O56 Gd27 O145 63.3(5) . .
O57 Gd27 O145 68.2(4) . .
O126 Gd27 O128 79.6(5) 2_766 .
O56 Gd27 O128 142.2(5) . .
O57 Gd27 O128 81.7(4) . .
O145 Gd27 O128 134.0(5) . .
O126 Gd27 O150 65.6(6) 2_766 .
O56 Gd27 O150 144.8(5) . .
O57 Gd27 O150 136.8(6) . .
O145 Gd27 O150 112.0(6) . .
O128 Gd27 O150 68.2(5) . .
O126 Gd27 O61 129.9(5) 2_766 .
O56 Gd27 O61 129.4(4) . .
O57 Gd27 O61 76.5(5) . .
O145 Gd27 O61 67.2(5) . .
O128 Gd27 O61 72.7(5) . .
O150 Gd27 O61 65.6(5) . .
O126 Gd27 O48 70.5(5) 2_766 .
O56 Gd27 O48 70.7(5) . .
O57 Gd27 O48 69.7(6) . .
O145 Gd27 O48 122.9(6) . .
O128 Gd27 O48 72.9(6) . .
O150 Gd27 O48 125.1(6) . .
O61 Gd27 O48 134.4(5) . .
O126 Gd27 O149 74.4(4) 2_766 .
O56 Gd27 O149 75.2(5) . .
O57 Gd27 O149 138.4(4) . .
O145 Gd27 O149 72.1(4) . .
O128 Gd27 O149 137.5(5) . .
O150 Gd27 O149 70.6(5) . .
O61 Gd27 O149 99.4(5) . .
O48 Gd27 O149 126.2(6) . .
O126 Gd27 Gd34 40.3(3) 2_766 2_766
O56 Gd27 Gd34 130.8(4) . 2_766
O57 Gd27 Gd34 116.4(3) . 2_766
O145 Gd27 Gd34 165.3(4) . 2_766
O128 Gd27 Gd34 39.8(3) . 2_766
O150 Gd27 Gd34 54.5(4) . 2_766
O61 Gd27 Gd34 99.6(3) . 2_766
O48 Gd27 Gd34 70.7(4) . 2_766
O149 Gd27 Gd34 105.2(3) . 2_766
O126 Gd27 Gd20 38.0(4) 2_766 2_766
O56 Gd27 Gd20 106.5(3) . 2_766
O57 Gd27 Gd20 176.0(3) . 2_766
O145 Gd27 Gd20 115.6(3) . 2_766
O128 Gd27 Gd20 94.5(3) . 2_766
O150 Gd27 Gd20 41.4(4) . 2_766
O61 Gd27 Gd20 103.4(3) . 2_766
O48 Gd27 Gd20 108.2(4) . 2_766
O149 Gd27 Gd20 45.7(3) . 2_766
Gd34 Gd27 Gd20 59.61(3) 2_766 2_766
O126 Gd27 Gd49 131.0(4) 2_766 .
O56 Gd27 Gd49 39.9(3) . .
O57 Gd27 Gd49 37.5(3) . .
O145 Gd27 Gd49 51.5(4) . .
O128 Gd27 Gd49 117.0(3) . .
O150 Gd27 Gd49 162.3(5) . .
O61 Gd27 Gd49 99.0(3) . .
O48 Gd27 Gd49 71.6(4) . .
O149 Gd27 Gd49 105.4(3) . .
Gd34 Gd27 Gd49 140.79(5) 2_766 .
Gd20 Gd27 Gd49 145.74(5) 2_766 .
O131 Gd28 O130 74.3(5) 2_766 2_766
O131 Gd28 O68 125.9(5) 2_766 .
O130 Gd28 O68 74.5(5) 2_766 .
O131 Gd28 O103 78.1(5) 2_766 .
O130 Gd28 O103 128.7(4) 2_766 .
O68 Gd28 O103 88.5(5) . .
O131 Gd28 O7 75.5(5) 2_766 .
O130 Gd28 O7 78.0(5) 2_766 .
O68 Gd28 O7 137.1(5) . .
O103 Gd28 O7 134.3(5) . .
O131 Gd28 O154 76.8(6) 2_766 .
O130 Gd28 O154 143.2(6) 2_766 .
O68 Gd28 O154 142.1(6) . .
O103 Gd28 O154 65.0(4) . .
O7 Gd28 O154 73.0(5) . .
O131 Gd28 O19 147.0(5) 2_766 .
O130 Gd28 O19 138.6(4) 2_766 .
O68 Gd28 O19 75.0(5) . .
O103 Gd28 O19 77.4(5) . .
O7 Gd28 O19 107.4(5) . .
O154 Gd28 O19 73.0(6) . .
O131 Gd28 O113 141.2(5) 2_766 .
O130 Gd28 O113 80.3(4) 2_766 .
O68 Gd28 O113 72.7(4) . .
O103 Gd28 O113 140.3(5) . .
O7 Gd28 O113 70.7(5) . .
O154 Gd28 O113 110.0(4) . .
O19 Gd28 O113 64.2(5) . .
O131 Gd28 O151 62.9(5) 2_766 2_766
O130 Gd28 O151 65.1(4) 2_766 2_766
O68 Gd28 O151 64.1(5) . 2_766
O103 Gd28 O151 63.9(4) . 2_766
O7 Gd28 O151 129.8(5) . 2_766
O154 Gd28 O151 119.5(4) . 2_766
O19 Gd28 O151 122.8(5) . 2_766
O113 Gd28 O151 129.9(4) . 2_766
O131 Gd28 Gd29 39.5(3) 2_766 .
O130 Gd28 Gd29 93.9(3) 2_766 .
O68 Gd28 Gd29 101.1(3) . .
O103 Gd28 Gd29 41.7(4) . .
O7 Gd28 Gd29 113.2(4) . .
O154 Gd28 Gd29 77.6(3) . .
O19 Gd28 Gd29 119.0(3) . .
O113 Gd28 Gd29 172.4(3) . .
O151 Gd28 Gd29 42.5(3) 2_766 .
O131 Gd28 Gd12 94.2(4) 2_766 2_766
O130 Gd28 Gd12 37.3(3) 2_766 2_766
O68 Gd28 Gd12 39.2(4) . 2_766
O103 Gd28 Gd12 104.9(3) . 2_766
O7 Gd28 Gd12 113.5(4) . 2_766
O154 Gd28 Gd12 167.5(3) . 2_766
O19 Gd28 Gd12 113.2(3) . 2_766
O113 Gd28 Gd12 82.4(3) . 2_766
O151 Gd28 Gd12 48.0(3) 2_766 2_766
Gd29 Gd28 Gd12 89.97(4) . 2_766
O131 Gd28 Gd42 37.2(4) 2_766 2_766
O130 Gd28 Gd42 38.0(3) 2_766 2_766
O68 Gd28 Gd42 97.5(4) . 2_766
O103 Gd28 Gd42 100.6(4) . 2_766
O7 Gd28 Gd42 79.5(4) . 2_766
O154 Gd28 Gd42 113.1(5) . 2_766
O19 Gd28 Gd42 172.3(3) . 2_766
O113 Gd28 Gd42 116.1(4) . 2_766
O151 Gd28 Gd42 50.5(4) 2_766 2_766
Gd29 Gd28 Gd42 59.66(3) . 2_766
Gd12 Gd28 Gd42 59.87(4) 2_766 2_766
O132 Gd29 O102 100.0(5) . .
O132 Gd29 O101 144.9(5) . .
O102 Gd29 O101 78.4(4) . .
O132 Gd29 O143 145.6(4) . .
O102 Gd29 O143 64.0(6) . .
O101 Gd29 O143 65.2(5) . .
O132 Gd29 O131 78.6(5) . 2_766
O102 Gd29 O131 143.4(5) . 2_766
O101 Gd29 O131 82.5(4) . 2_766
O143 Gd29 O131 132.9(5) . 2_766
O132 Gd29 O103 128.9(5) . .
O102 Gd29 O103 127.7(5) . .
O101 Gd29 O103 71.5(5) . .
O143 Gd29 O103 64.7(5) . .
O131 Gd29 O103 73.3(5) 2_766 .
O132 Gd29 O151 63.5(5) . 2_766
O102 Gd29 O151 146.4(4) . 2_766
O101 Gd29 O151 132.4(5) . 2_766
O143 Gd29 O151 112.2(5) . 2_766
O131 Gd29 O151 65.5(5) 2_766 2_766
O103 Gd29 O151 66.2(5) . 2_766
O132 Gd29 O1 73.8(5) . .
O102 Gd29 O1 70.0(5) . .
O101 Gd29 O1 72.8(5) . .
O143 Gd29 O1 122.0(5) . .
O131 Gd29 O1 74.6(5) 2_766 .
O103 Gd29 O1 134.3(4) . .
O151 Gd29 O1 125.6(5) 2_766 .
O132 Gd29 O149 74.0(5) . 2_766
O102 Gd29 O149 74.1(4) . 2_766
O101 Gd29 O149 136.2(4) . 2_766
O143 Gd29 O149 72.3(5) . 2_766
O131 Gd29 O149 137.5(4) 2_766 2_766
O103 Gd29 O149 99.8(5) . 2_766
O151 Gd29 O149 73.3(4) 2_766 2_766
O1 Gd29 O149 125.7(5) . 2_766
O132 Gd29 Gd35 132.9(4) . .
O102 Gd29 Gd35 40.2(3) . .
O101 Gd29 Gd35 38.5(3) . .
O143 Gd29 Gd35 53.0(4) . .
O131 Gd29 Gd35 117.0(3) 2_766 .
O103 Gd29 Gd35 98.0(3) . .
O151 Gd29 Gd35 163.2(4) 2_766 .
O1 Gd29 Gd35 69.2(3) . .
O149 Gd29 Gd35 105.5(3) 2_766 .
O132 Gd29 Gd37 36.6(4) . 2_766
O102 Gd29 Gd37 106.5(3) . 2_766
O101 Gd29 Gd37 174.9(3) . 2_766
O143 Gd29 Gd37 115.5(3) . 2_766
O131 Gd29 Gd37 93.9(3) 2_766 2_766
O103 Gd29 Gd37 104.0(3) . 2_766
O151 Gd29 Gd37 42.5(3) 2_766 2_766
O1 Gd29 Gd37 109.9(3) . 2_766
O149 Gd29 Gd37 46.0(3) 2_766 2_766
Gd35 Gd29 Gd37 146.26(4) . 2_766
O132 Gd29 Gd20 106.2(3) . .
O102 Gd29 Gd20 37.5(4) . .
O101 Gd29 Gd20 93.7(3) . .
O143 Gd29 Gd20 42.3(3) . .
O131 Gd29 Gd20 175.2(4) 2_766 .
O103 Gd29 Gd20 102.7(3) . .
O151 Gd29 Gd20 115.7(3) 2_766 .
O1 Gd29 Gd20 107.1(3) . .
O149 Gd29 Gd20 45.1(3) 2_766 .
Gd35 Gd29 Gd20 60.43(3) . .
Gd37 Gd29 Gd20 89.64(4) 2_766 .
O121 Gd30 O118 81.8(6) . .
O121 Gd30 O122 95.8(5) . .
O118 Gd30 O122 140.9(4) . .
O121 Gd30 O120 142.6(5) . .
O118 Gd30 O120 79.7(5) . .
O122 Gd30 O120 79.1(5) . .
O121 Gd30 O148 143.3(5) . 2_766
O118 Gd30 O148 133.1(5) . 2_766
O122 Gd30 O148 65.0(5) . 2_766
O120 Gd30 O148 67.6(5) . 2_766
O121 Gd30 O141 65.4(5) . 2_766
O118 Gd30 O141 66.9(5) . 2_766
O122 Gd30 O141 146.6(4) . 2_766
O120 Gd30 O141 132.8(5) . 2_766
O148 Gd30 O141 113.0(5) 2_766 2_766
O121 Gd30 O119 130.3(5) . .
O118 Gd30 O119 72.8(5) . .
O122 Gd30 O119 130.4(5) . .
O120 Gd30 O119 73.6(4) . .
O148 Gd30 O119 66.5(5) 2_766 .
O141 Gd30 O119 65.5(5) 2_766 .
O121 Gd30 O147 73.8(5) . .
O118 Gd30 O147 140.1(5) . .
O122 Gd30 O147 73.8(4) . .
O120 Gd30 O147 137.0(5) . .
O148 Gd30 O147 70.9(5) 2_766 .
O141 Gd30 O147 74.4(5) 2_766 .
O119 Gd30 O147 99.7(4) . .
O121 Gd30 O32 69.2(5) . .
O118 Gd30 O32 73.1(5) . .
O122 Gd30 O32 69.8(5) . .
O120 Gd30 O32 74.4(5) . .
O148 Gd30 O32 124.8(6) 2_766 .
O141 Gd30 O32 122.2(6) 2_766 .
O119 Gd30 O32 136.5(4) . .
O147 Gd30 O32 123.8(5) . .
O121 Gd30 Gd40 42.7(4) . .
O118 Gd30 Gd40 40.0(4) . .
O122 Gd30 Gd40 131.4(4) . .
O120 Gd30 Gd40 116.6(4) . .
O148 Gd30 Gd40 162.8(4) 2_766 .
O141 Gd30 Gd40 51.0(4) 2_766 .
O119 Gd30 Gd40 97.9(3) . .
O147 Gd30 Gd40 106.4(4) . .
O32 Gd30 Gd40 71.4(5) . .
O121 Gd30 Gd43 129.6(4) . .
O118 Gd30 Gd43 116.1(4) . .
O122 Gd30 Gd43 39.8(3) . .
O120 Gd30 Gd43 40.0(4) . .
O148 Gd30 Gd43 52.8(4) 2_766 .
O141 Gd30 Gd43 164.2(4) 2_766 .
O119 Gd30 Gd43 99.9(3) . .
O147 Gd30 Gd43 103.7(3) . .
O32 Gd30 Gd43 72.3(4) . .
Gd40 Gd30 Gd43 141.62(4) . .
O121 Gd30 Gd38 103.1(4) . 2_766
O118 Gd30 Gd38 175.0(4) . 2_766
O122 Gd30 Gd38 38.9(3) . 2_766
O120 Gd30 Gd38 95.9(4) . 2_766
O148 Gd30 Gd38 42.2(4) 2_766 2_766
O141 Gd30 Gd38 115.5(3) 2_766 2_766
O119 Gd30 Gd38 103.9(3) . 2_766
O147 Gd30 Gd38 43.4(3) . 2_766
O32 Gd30 Gd38 108.0(4) . 2_766
Gd40 Gd30 Gd38 144.93(4) . 2_766
Gd43 Gd30 Gd38 60.36(4) . 2_766
O134 Gd31 O135 75.8(5) 2_766 2_766
O134 Gd31 O50 146.0(4) 2_766 2_766
O135 Gd31 O50 81.8(5) 2_766 2_766
O134 Gd31 O117 75.6(4) 2_766 .
O135 Gd31 O117 126.1(5) 2_766 .
O50 Gd31 O117 138.3(4) 2_766 .
O134 Gd31 O33 75.7(5) 2_766 2_766
O135 Gd31 O33 136.3(5) 2_766 2_766
O50 Gd31 O33 105.3(5) 2_766 2_766
O117 Gd31 O33 76.6(5) . 2_766
O134 Gd31 O133 144.6(5) 2_766 2_766
O135 Gd31 O133 139.0(5) 2_766 2_766
O50 Gd31 O133 59.2(4) 2_766 2_766
O117 Gd31 O133 83.4(4) . 2_766
O33 Gd31 O133 71.9(5) 2_766 2_766
O134 Gd31 O116 128.2(5) 2_766 .
O135 Gd31 O116 90.1(5) 2_766 .
O50 Gd31 O116 76.3(5) 2_766 .
O117 Gd31 O116 73.8(4) . .
O33 Gd31 O116 133.6(5) 2_766 .
O133 Gd31 O116 69.9(5) 2_766 .
O134 Gd31 O48W 75.9(5) 2_766 2_766
O135 Gd31 O48W 68.3(6) 2_766 2_766
O50 Gd31 O48W 72.2(5) 2_766 2_766
O117 Gd31 O48W 142.5(5) . 2_766
O33 Gd31 O48W 73.1(5) 2_766 2_766
O133 Gd31 O48W 107.2(5) 2_766 2_766
O116 Gd31 O48W 143.7(4) . 2_766
O134 Gd31 O141 61.3(5) 2_766 2_766
O135 Gd31 O141 60.7(4) 2_766 2_766
O50 Gd31 O141 127.0(5) 2_766 2_766
O117 Gd31 O141 65.5(5) . 2_766
O33 Gd31 O141 127.7(5) 2_766 2_766
O133 Gd31 O141 133.2(5) 2_766 2_766
O116 Gd31 O141 68.3(5) . 2_766
O48W Gd31 O141 118.9(5) 2_766 2_766
O134 Gd31 Gd39 37.8(4) 2_766 2_766
O135 Gd31 Gd39 40.5(3) 2_766 2_766
O50 Gd31 Gd39 121.8(3) 2_766 2_766
O117 Gd31 Gd39 93.8(3) . 2_766
O33 Gd31 Gd39 112.0(3) 2_766 2_766
O133 Gd31 Gd39 174.5(4) 2_766 2_766
O116 Gd31 Gd39 104.8(4) . 2_766
O48W Gd31 Gd39 77.9(4) 2_766 2_766
O141 Gd31 Gd39 41.5(3) 2_766 2_766
O134 Gd31 Gd40 37.7(3) 2_766 .
O135 Gd31 Gd40 97.3(3) 2_766 .
O50 Gd31 Gd40 174.5(4) 2_766 .
O117 Gd31 Gd40 38.8(3) . .
O33 Gd31 Gd40 79.1(3) 2_766 .
O133 Gd31 Gd40 120.2(3) 2_766 .
O116 Gd31 Gd40 98.3(3) . .
O48W Gd31 Gd40 112.6(3) 2_766 .
O141 Gd31 Gd40 48.8(3) 2_766 .
Gd39 Gd31 Gd40 58.24(3) 2_766 .
O134 Gd31 Gd7 94.9(3) 2_766 .
O135 Gd31 Gd7 102.3(4) 2_766 .
O50 Gd31 Gd7 114.9(4) 2_766 .
O117 Gd31 Gd7 37.5(4) . .
O33 Gd31 Gd7 112.5(3) 2_766 .
O133 Gd31 Gd7 84.8(4) 2_766 .
O116 Gd31 Gd7 39.3(3) . .
O48W Gd31 Gd7 167.9(4) 2_766 .
O141 Gd31 Gd7 49.1(3) 2_766 .
Gd39 Gd31 Gd7 90.09(4) 2_766 .
Gd40 Gd31 Gd7 59.96(3) . .
O97 Gd32 O91 98.6(5) . .
O97 Gd32 O137 142.7(5) . .
O91 Gd32 O137 62.2(4) . .
O97 Gd32 O90 141.5(5) . .
O91 Gd32 O90 78.1(5) . .
O137 Gd32 O90 69.4(5) . .
O97 Gd32 O95 79.4(5) . .
O91 Gd32 O95 140.4(4) . .
O137 Gd32 O95 136.3(4) . .
O90 Gd32 O95 79.8(5) . .
O97 Gd32 O146 64.2(5) . .
O91 Gd32 O146 146.9(4) . .
O137 Gd32 O146 113.6(5) . .
O90 Gd32 O146 133.4(5) . .
O95 Gd32 O146 67.4(4) . .
O97 Gd32 O93 129.0(5) . .
O91 Gd32 O93 128.7(5) . .
O137 Gd32 O93 67.6(5) . .
O90 Gd32 O93 75.1(4) . .
O95 Gd32 O93 75.2(4) . .
O146 Gd32 O93 65.3(4) . .
O97 Gd32 O138 74.9(5) . .
O91 Gd32 O138 74.9(4) . .
O137 Gd32 O138 69.4(4) . .
O90 Gd32 O138 137.8(5) . .
O95 Gd32 O138 139.5(5) . .
O146 Gd32 O138 73.4(5) . .
O93 Gd32 O138 97.5(4) . .
O97 Gd32 O51W 71.9(5) . .
O91 Gd32 O51W 70.5(5) . .
O137 Gd32 O51W 122.7(6) . .
O90 Gd32 O51W 70.9(5) . .
O95 Gd32 O51W 71.4(5) . .
O146 Gd32 O51W 123.6(6) . .
O93 Gd32 O51W 135.6(4) . .
O138 Gd32 O51W 126.8(4) . .
O97 Gd32 Gd44 131.8(4) . .
O91 Gd32 Gd44 39.8(3) . .
O137 Gd32 Gd44 52.1(4) . .
O90 Gd32 Gd44 39.1(4) . .
O95 Gd32 Gd44 115.7(3) . .
O146 Gd32 Gd44 163.5(3) . .
O93 Gd32 Gd44 99.1(4) . .
O138 Gd32 Gd44 104.8(4) . .
O51W Gd32 Gd44 71.0(5) . .
O97 Gd32 Gd33 40.3(4) . .
O91 Gd32 Gd33 131.5(3) . .
O137 Gd32 Gd33 164.9(4) . .
O90 Gd32 Gd33 116.3(4) . .
O95 Gd32 Gd33 39.8(3) . .
O146 Gd32 Gd33 51.9(3) . .
O93 Gd32 Gd33 99.7(4) . .
O138 Gd32 Gd33 105.9(3) . .
O51W Gd32 Gd33 71.8(5) . .
Gd44 Gd32 Gd33 141.25(5) . .
O97 Gd32 Gd21 37.6(4) . .
O91 Gd32 Gd21 107.2(3) . .
O137 Gd32 Gd21 114.0(3) . .
O90 Gd32 Gd21 174.5(4) . .
O95 Gd32 Gd21 95.0(3) . .
O146 Gd32 Gd21 41.8(3) . .
O93 Gd32 Gd21 102.0(3) . .
O138 Gd32 Gd21 46.7(3) . .
O51W Gd32 Gd21 109.2(4) . .
Gd44 Gd32 Gd21 146.34(5) . .
Gd33 Gd32 Gd21 59.28(4) . .
O94 Gd33 O41W 136.7(6) . .
O94 Gd33 O95 121.0(5) . .
O41W Gd33 O95 71.7(5) . .
O94 Gd33 O23 78.0(5) . .
O41W Gd33 O23 115.6(6) . .
O95 Gd33 O23 145.8(6) . .
O94 Gd33 O97 78.8(5) . .
O41W Gd33 O97 142.5(6) . .
O95 Gd33 O97 79.1(5) . .
O23 Gd33 O97 77.3(6) . .
O94 Gd33 O43W 144.8(6) . .
O41W Gd33 O43W 74.9(6) . .
O95 Gd33 O43W 78.2(6) . .
O23 Gd33 O43W 72.4(6) . .
O97 Gd33 O43W 76.5(7) . .
O94 Gd33 O74 70.1(4) . .
O41W Gd33 O74 76.2(5) . .
O95 Gd33 O74 73.3(5) . .
O23 Gd33 O74 140.3(6) . .
O97 Gd33 O74 117.5(5) . .
O43W Gd33 O74 144.4(6) . .
O94 Gd33 O42W 71.9(6) . .
O41W Gd33 O42W 75.3(6) . .
O95 Gd33 O42W 140.5(5) . .
O23 Gd33 O42W 69.6(6) . .
O97 Gd33 O42W 139.3(5) . .
O43W Gd33 O42W 113.5(7) . .
O74 Gd33 O42W 78.2(5) . .
O94 Gd33 O146 59.6(5) . .
O41W Gd33 O146 123.3(4) . .
O95 Gd33 O146 62.4(4) . .
O23 Gd33 O146 121.1(5) . .
O97 Gd33 O146 57.0(4) . .
O43W Gd33 O146 122.3(7) . .
O74 Gd33 O146 60.5(5) . .
O42W Gd33 O146 123.8(5) . .
O94 Gd33 Gd21 40.2(4) . .
O41W Gd33 Gd21 165.5(3) . .
O95 Gd33 Gd21 98.0(3) . .
O23 Gd33 Gd21 78.6(4) . .
O97 Gd33 Gd21 39.1(4) . .
O43W Gd33 Gd21 113.7(5) . .
O74 Gd33 Gd21 91.2(3) . .
O42W Gd33 Gd21 109.5(4) . .
O146 Gd33 Gd21 42.5(3) . .
O94 Gd33 Gd32 96.1(4) . .
O41W Gd33 Gd32 112.1(4) . .
O95 Gd33 Gd32 41.7(3) . .
O23 Gd33 Gd32 114.1(5) . .
O97 Gd33 Gd32 38.1(3) . .
O43W Gd33 Gd32 79.4(6) . .
O74 Gd33 Gd32 92.8(4) . .
O42W Gd33 Gd32 166.8(4) . .
O146 Gd33 Gd32 43.1(3) . .
Gd21 Gd33 Gd32 60.60(4) . .
O94 Gd33 Gd17 92.3(3) . .
O41W Gd33 Gd17 76.0(3) . .
O95 Gd33 Gd17 36.6(3) . .
O23 Gd33 Gd17 168.3(4) . .
O97 Gd33 Gd17 94.4(3) . .
O43W Gd33 Gd17 114.1(5) . .
O74 Gd33 Gd17 37.6(4) . .
O42W Gd33 Gd17 114.1(4) . .
O146 Gd33 Gd17 47.3(3) . .
Gd21 Gd33 Gd17 89.67(4) . .
Gd32 Gd33 Gd17 59.77(4) . .
O112 Gd34 O128 119.5(5) . 2_766
O112 Gd34 O4 77.2(6) . .
O128 Gd34 O4 145.8(6) 2_766 .
O112 Gd34 O126 77.8(5) . .
O128 Gd34 O126 76.2(4) 2_766 .
O4 Gd34 O126 79.2(5) . .
O112 Gd34 O37W 75.8(5) . .
O128 Gd34 O37W 138.5(5) 2_766 .
O4 Gd34 O37W 71.7(6) . .
O126 Gd34 O37W 144.2(5) . .
O112 Gd34 O127 77.5(5) . 2_766
O128 Gd34 O127 68.6(5) 2_766 2_766
O4 Gd34 O127 145.2(5) . 2_766
O126 Gd34 O127 117.8(5) . 2_766
O37W Gd34 O127 79.2(6) . 2_766
O112 Gd34 O47 143.1(6) . .
O128 Gd34 O47 80.4(6) 2_766 .
O4 Gd34 O47 71.4(6) . .
O126 Gd34 O47 77.8(5) . .
O37W Gd34 O47 110.9(6) . .
O127 Gd34 O47 138.9(5) 2_766 .
O112 Gd34 O40W 140.1(6) . .
O128 Gd34 O40W 72.2(5) 2_766 .
O4 Gd34 O40W 115.6(6) . .
O126 Gd34 O40W 139.9(5) . .
O37W Gd34 O40W 73.5(5) . .
O127 Gd34 O40W 72.2(5) 2_766 .
O47 Gd34 O40W 73.1(6) . .
O112 Gd34 C4 64.8(6) . .
O128 Gd34 C4 148.2(5) 2_766 .
O4 Gd34 C4 12.8(6) . .
O126 Gd34 C4 74.2(5) . .
O37W Gd34 C4 72.9(6) . .
O127 Gd34 C4 137.2(6) 2_766 .
O47 Gd34 C4 82.2(7) . .
O40W Gd34 C4 127.0(6) . .
O112 Gd34 Gd20 39.1(3) . .
O128 Gd34 Gd20 94.9(3) 2_766 .
O4 Gd34 Gd20 80.4(4) . .
O126 Gd34 Gd20 39.4(3) . .
O37W Gd34 Gd20 113.6(4) . .
O127 Gd34 Gd20 94.4(3) 2_766 .
O47 Gd34 Gd20 115.1(4) . .
O40W Gd34 Gd20 164.0(4) . .
C4 Gd34 Gd20 68.9(4) . .
O112 Gd34 Gd27 96.0(3) . 2_766
O128 Gd34 Gd27 39.4(3) 2_766 2_766
O4 Gd34 Gd27 114.9(4) . 2_766
O126 Gd34 Gd27 37.3(3) . 2_766
O37W Gd34 Gd27 168.4(5) . 2_766
O127 Gd34 Gd27 91.1(3) 2_766 2_766
O47 Gd34 Gd27 80.6(4) . 2_766
O40W Gd34 Gd27 109.8(4) . 2_766
C4 Gd34 Gd27 111.3(4) . 2_766
Gd20 Gd34 Gd27 60.46(3) . 2_766
O112 Gd34 Gd36 95.1(4) . 2_766
O128 Gd34 Gd36 35.2(4) 2_766 2_766
O4 Gd34 Gd36 170.6(4) . 2_766
O126 Gd34 Gd36 94.1(4) . 2_766
O37W Gd34 Gd36 111.9(5) . 2_766
O127 Gd34 Gd36 34.1(3) 2_766 2_766
O47 Gd34 Gd36 113.8(5) . 2_766
O40W Gd34 Gd36 73.8(4) . 2_766
C4 Gd34 Gd36 158.1(5) . 2_766
Gd20 Gd34 Gd36 90.20(4) . 2_766
Gd27 Gd34 Gd36 60.06(4) 2_766 2_766
O101 Gd35 O102 78.4(4) . .
O101 Gd35 O19W 146.2(5) . .
O102 Gd35 O19W 77.7(5) . .
O101 Gd35 O45W 76.0(4) . .
O102 Gd35 O45W 142.5(5) . .
O19W Gd35 O45W 110.7(5) . .
O101 Gd35 O100 69.3(5) . .
O102 Gd35 O100 117.3(5) . .
O19W Gd35 O100 143.9(5) . .
O45W Gd35 O100 78.2(5) . .
O101 Gd35 O2 81.8(5) . .
O102 Gd35 O2 77.5(5) . .
O19W Gd35 O2 69.8(5) . .
O45W Gd35 O2 72.1(5) . .
O100 Gd35 O2 142.7(4) . .
O101 Gd35 O110 116.2(5) . .
O102 Gd35 O110 74.5(5) . .
O19W Gd35 O110 79.7(5) . .
O45W Gd35 O110 142.1(5) . .
O100 Gd35 O110 74.1(5) . .
O2 Gd35 O110 142.1(5) . .
O101 Gd35 O50W 138.5(5) . .
O102 Gd35 O50W 140.6(4) . .
O19W Gd35 O50W 72.5(5) . .
O45W Gd35 O50W 73.8(4) . .
O100 Gd35 O50W 77.1(5) . .
O2 Gd35 O50W 114.4(5) . .
O110 Gd35 O50W 75.2(5) . .
O101 Gd35 O143 57.0(4) . .
O102 Gd35 O143 55.5(5) . .
O19W Gd35 O143 123.4(5) . .
O45W Gd35 O143 125.7(4) . .
O100 Gd35 O143 61.8(4) . .
O2 Gd35 O143 120.6(5) . .
O110 Gd35 O143 60.0(4) . .
O50W Gd35 O143 124.9(5) . .
O101 Gd35 Gd29 39.2(3) . .
O102 Gd35 Gd29 39.5(3) . .
O19W Gd35 Gd29 115.1(4) . .
O45W Gd35 Gd29 112.3(3) . .
O100 Gd35 Gd29 91.1(3) . .
O2 Gd35 Gd29 80.1(4) . .
O110 Gd35 Gd29 93.7(3) . .
O50W Gd35 Gd29 165.5(4) . .
O143 Gd35 Gd29 40.7(3) . .
O101 Gd35 Gd20 94.7(3) . .
O102 Gd35 Gd20 37.9(4) . .
O19W Gd35 Gd20 80.8(4) . .
O45W Gd35 Gd20 168.5(3) . .
O100 Gd35 Gd20 92.4(3) . .
O2 Gd35 Gd20 113.7(4) . .
O110 Gd35 Gd20 37.2(3) . .
O50W Gd35 Gd20 110.7(3) . .
O143 Gd35 Gd20 42.9(3) . .
Gd29 Gd35 Gd20 60.79(3) . .
O101 Gd35 Gd10 35.3(4) . .
O102 Gd35 Gd10 96.0(4) . .
O19W Gd35 Gd10 171.0(4) . .
O45W Gd35 Gd10 78.2(3) . .
O100 Gd35 Gd10 34.4(3) . .
O2 Gd35 Gd10 115.5(3) . .
O110 Gd35 Gd10 92.5(4) . .
O50W Gd35 Gd10 109.9(4) . .
O143 Gd35 Gd10 47.9(3) . .
Gd29 Gd35 Gd10 60.61(3) . .
Gd20 Gd35 Gd10 90.30(4) . .
O127 Gd36 O128 74.8(5) . .
O127 Gd36 O44 137.0(5) . .
O128 Gd36 O44 148.3(5) . .
O127 Gd36 O61 128.0(5) . .
O128 Gd36 O61 76.5(5) . .
O44 Gd36 O61 80.8(5) . .
O127 Gd36 O152 140.6(5) . .
O128 Gd36 O152 74.1(5) . .
O44 Gd36 O152 76.5(5) . .
O61 Gd36 O152 65.9(4) . .
O127 Gd36 O25 78.4(5) . .
O128 Gd36 O25 77.4(6) . .
O44 Gd36 O25 104.5(5) . .
O61 Gd36 O25 134.7(5) . .
O152 Gd36 O25 71.6(5) . .
O127 Gd36 O62 83.8(5) . .
O128 Gd36 O62 145.7(5) . .
O44 Gd36 O62 57.9(5) . .
O61 Gd36 O62 137.2(5) . .
O152 Gd36 O62 109.9(5) . .
O25 Gd36 O62 72.2(6) . .
O127 Gd36 O136 71.8(5) . .
O128 Gd36 O136 123.5(5) . .
O44 Gd36 O136 77.9(5) . .
O61 Gd36 O136 89.8(4) . .
O152 Gd36 O136 147.1(5) . .
O25 Gd36 O136 135.5(5) . .
O62 Gd36 O136 72.3(5) . .
O127 Gd36 O150 68.4(4) . .
O128 Gd36 O150 61.2(5) . .
O44 Gd36 O150 123.6(5) . .
O61 Gd36 O150 59.8(4) . .
O152 Gd36 O150 115.0(5) . .
O25 Gd36 O150 131.9(6) . .
O62 Gd36 O150 133.9(5) . .
O136 Gd36 O150 64.5(5) . .
O127 Gd36 Gd27 93.7(4) . .
O128 Gd36 Gd27 37.7(3) . .
O44 Gd36 Gd27 122.2(3) . .
O61 Gd36 Gd27 41.6(4) . .
O152 Gd36 Gd27 75.7(4) . .
O25 Gd36 Gd27 113.1(5) . .
O62 Gd36 Gd27 173.7(3) . .
O136 Gd36 Gd27 101.4(3) . .
O150 Gd36 Gd27 40.0(4) . .
O127 Gd36 Gd4 38.7(3) . 2_766
O128 Gd36 Gd4 94.0(3) . 2_766
O44 Gd36 Gd4 112.6(3) . 2_766
O61 Gd36 Gd4 102.7(3) . 2_766
O152 Gd36 Gd4 164.9(4) . 2_766
O25 Gd36 Gd4 115.5(4) . 2_766
O62 Gd36 Gd4 85.2(3) . 2_766
O136 Gd36 Gd4 35.7(4) . 2_766
O150 Gd36 Gd4 50.1(3) . 2_766
Gd27 Gd36 Gd4 89.18(4) . 2_766
O127 Gd36 Gd34 38.4(4) . 2_766
O128 Gd36 Gd34 37.2(3) . 2_766
O44 Gd36 Gd34 172.7(3) . 2_766
O61 Gd36 Gd34 99.2(4) . 2_766
O152 Gd36 Gd34 110.2(4) . 2_766
O25 Gd36 Gd34 80.8(4) . 2_766
O62 Gd36 Gd34 120.4(4) . 2_766
O136 Gd36 Gd34 94.9(4) . 2_766
O150 Gd36 Gd34 51.6(4) . 2_766
Gd27 Gd36 Gd34 58.63(3) . 2_766
Gd4 Gd36 Gd34 60.23(4) 2_766 2_766
O132 Gd37 O53 79.3(5) 2_766 .
O132 Gd37 O55 140.1(6) 2_766 .
O53 Gd37 O55 79.0(5) . .
O132 Gd37 O56 98.5(5) 2_766 .
O53 Gd37 O56 139.8(5) . .
O55 Gd37 O56 77.9(5) . .
O132 Gd37 O145 144.1(4) 2_766 .
O53 Gd37 O145 135.8(5) . .
O55 Gd37 O145 68.5(5) . .
O56 Gd37 O145 61.2(5) . .
O132 Gd37 O151 64.7(5) 2_766 .
O53 Gd37 O151 68.4(5) . .
O55 Gd37 O151 133.8(5) . .
O56 Gd37 O151 146.7(5) . .
O145 Gd37 O151 115.0(5) . .
O132 Gd37 O54 130.8(5) 2_766 .
O53 Gd37 O54 75.9(5) . .
O55 Gd37 O54 74.3(5) . .
O56 Gd37 O54 127.4(5) . .
O145 Gd37 O54 67.2(4) . .
O151 Gd37 O54 66.8(5) . .
O132 Gd37 O149 76.3(5) 2_766 .
O53 Gd37 O149 141.8(4) . .
O55 Gd37 O149 136.9(5) . .
O56 Gd37 O149 73.2(4) . .
O145 Gd37 O149 69.7(4) . .
O151 Gd37 O149 74.8(4) . .
O54 Gd37 O149 98.8(5) . .
O132 Gd37 O44W 71.7(6) 2_766 .
O53 Gd37 O44W 68.8(5) . .
O55 Gd37 O44W 69.3(6) . .
O56 Gd37 O44W 72.4(5) . .
O145 Gd37 O44W 122.0(5) . .
O151 Gd37 O44W 122.9(6) . .
O54 Gd37 O44W 133.0(5) . .
O149 Gd37 O44W 128.1(5) . .
O132 Gd37 Gd49 131.0(4) 2_766 .
O53 Gd37 Gd49 113.5(3) . .
O55 Gd37 Gd49 38.0(3) . .
O56 Gd37 Gd49 40.5(3) . .
O145 Gd37 Gd49 51.8(4) . .
O151 Gd37 Gd49 164.1(4) . .
O54 Gd37 Gd49 97.9(3) . .
O149 Gd37 Gd49 104.6(3) . .
O44W Gd37 Gd49 70.4(4) . .
O132 Gd37 Gd42 41.0(3) 2_766 .
O53 Gd37 Gd42 39.2(3) . .
O55 Gd37 Gd42 115.1(3) . .
O56 Gd37 Gd42 132.2(4) . .
O145 Gd37 Gd42 166.0(4) . .
O151 Gd37 Gd42 52.2(4) . .
O54 Gd37 Gd42 100.1(3) . .
O149 Gd37 Gd42 108.1(3) . .
O44W Gd37 Gd42 70.7(4) . .
Gd49 Gd37 Gd42 139.45(5) . .
O132 Gd37 Gd29 37.8(4) 2_766 2_766
O53 Gd37 Gd29 96.5(3) . 2_766
O55 Gd37 Gd29 175.5(3) . 2_766
O56 Gd37 Gd29 105.9(3) . 2_766
O145 Gd37 Gd29 115.2(3) . 2_766
O151 Gd37 Gd29 43.0(3) . 2_766
O54 Gd37 Gd29 104.5(3) . 2_766
O149 Gd37 Gd29 47.4(3) . 2_766
O44W Gd37 Gd29 109.3(4) . 2_766
Gd49 Gd37 Gd29 146.14(4) . 2_766
Gd42 Gd37 Gd29 60.66(3) . 2_766
O122 Gd38 O83 141.3(4) 2_766 .
O122 Gd38 O124 77.6(5) 2_766 .
O83 Gd38 O124 79.7(4) . .
O122 Gd38 O80 98.6(5) 2_766 .
O83 Gd38 O80 79.7(5) . .
O124 Gd38 O80 140.1(4) . .
O122 Gd38 O148 64.0(5) 2_766 .
O83 Gd38 O148 133.2(6) . .
O124 Gd38 O148 68.7(5) . .
O80 Gd38 O148 145.2(6) . .
O122 Gd38 O144 146.7(6) 2_766 .
O83 Gd38 O144 67.9(5) . .
O124 Gd38 O144 133.4(6) . .
O80 Gd38 O144 66.2(5) . .
O148 Gd38 O144 111.0(5) . .
O122 Gd38 O147 75.8(5) 2_766 2_766
O83 Gd38 O147 137.9(4) . 2_766
O124 Gd38 O147 139.7(4) . 2_766
O80 Gd38 O147 73.9(5) . 2_766
O148 Gd38 O147 72.6(5) . 2_766
O144 Gd38 O147 71.6(6) . 2_766
O122 Gd38 O49W 71.0(5) 2_766 .
O83 Gd38 O49W 72.1(5) . .
O124 Gd38 O49W 70.5(5) . .
O80 Gd38 O49W 70.8(5) . .
O148 Gd38 O49W 123.9(5) . .
O144 Gd38 O49W 124.9(5) . .
O147 Gd38 O49W 126.2(5) 2_766 .
O122 Gd38 O84 129.8(4) 2_766 .
O83 Gd38 O84 73.1(5) . .
O124 Gd38 O84 76.5(4) . .
O80 Gd38 O84 128.2(4) . .
O148 Gd38 O84 66.6(5) . .
O144 Gd38 O84 63.0(5) . .
O147 Gd38 O84 98.4(5) 2_766 .
O49W Gd38 O84 135.3(6) . .
O122 Gd38 Gd30 38.3(3) 2_766 2_766
O83 Gd38 Gd30 174.3(3) . 2_766
O124 Gd38 Gd30 95.3(3) . 2_766
O80 Gd38 Gd30 105.9(4) . 2_766
O148 Gd38 Gd30 41.6(4) . 2_766
O144 Gd38 Gd30 114.8(5) . 2_766
O147 Gd38 Gd30 46.3(3) 2_766 2_766
O49W Gd38 Gd30 108.8(4) . 2_766
O84 Gd38 Gd30 103.3(3) . 2_766
O122 Gd38 Gd23 108.0(4) 2_766 .
O83 Gd38 Gd23 94.1(3) . .
O124 Gd38 Gd23 173.8(3) . .
O80 Gd38 Gd23 37.6(3) . .
O148 Gd38 Gd23 116.0(4) . .
O144 Gd38 Gd23 41.9(5) . .
O147 Gd38 Gd23 46.1(3) 2_766 .
O49W Gd38 Gd23 108.3(4) . .
O84 Gd38 Gd23 101.3(3) . .
Gd30 Gd38 Gd23 90.91(4) 2_766 .
O122 Gd38 Gd46 132.9(3) 2_766 .
O83 Gd38 Gd46 38.6(3) . .
O124 Gd38 Gd46 114.7(3) . .
O80 Gd38 Gd46 41.8(4) . .
O148 Gd38 Gd46 162.7(3) . .
O144 Gd38 Gd46 53.6(4) . .
O147 Gd38 Gd46 105.6(3) 2_766 .
O49W Gd38 Gd46 71.5(3) . .
O84 Gd38 Gd46 97.1(3) . .
Gd30 Gd38 Gd46 147.04(5) 2_766 .
Gd23 Gd38 Gd46 59.58(4) . .
O76 Gd39 O121 97.8(5) . 2_766
O76 Gd39 O134 142.0(5) . .
O121 Gd39 O134 83.2(5) 2_766 .
O76 Gd39 O75 77.1(5) . .
O121 Gd39 O75 144.3(5) 2_766 .
O134 Gd39 O75 80.4(5) . .
O76 Gd39 O141 147.7(6) . .
O121 Gd39 O141 64.5(5) 2_766 .
O134 Gd39 O141 66.0(5) . .
O75 Gd39 O141 133.3(5) . .
O76 Gd39 O135 129.1(4) . .
O121 Gd39 O135 129.1(5) 2_766 .
O134 Gd39 O135 71.7(5) . .
O75 Gd39 O135 74.4(5) . .
O141 Gd39 O135 65.0(4) . .
O76 Gd39 O139 61.6(5) . .
O121 Gd39 O139 141.5(6) 2_766 .
O134 Gd39 O139 133.7(5) . .
O75 Gd39 O139 66.9(5) . .
O141 Gd39 O139 114.8(5) . .
O135 Gd39 O139 68.6(5) . .
O76 Gd39 O51 71.9(6) . 2_766
O121 Gd39 O51 70.6(6) 2_766 2_766
O134 Gd39 O51 72.7(6) . 2_766
O75 Gd39 O51 74.2(5) . 2_766
O141 Gd39 O51 121.1(5) . 2_766
O135 Gd39 O51 135.6(6) . 2_766
O139 Gd39 O51 124.1(5) . 2_766
O76 Gd39 O147 75.6(5) . 2_766
O121 Gd39 O147 71.4(5) 2_766 2_766
O134 Gd39 O147 138.3(4) . 2_766
O75 Gd39 O147 137.8(5) . 2_766
O141 Gd39 O147 73.2(5) . 2_766
O135 Gd39 O147 99.3(5) . 2_766
O139 Gd39 O147 72.0(5) . 2_766
O51 Gd39 O147 125.0(5) 2_766 2_766
O76 Gd39 Gd40 132.6(3) . 2_766
O121 Gd39 Gd40 43.1(4) 2_766 2_766
O134 Gd39 Gd40 40.5(3) . 2_766
O75 Gd39 Gd40 117.2(4) . 2_766
O141 Gd39 Gd40 51.2(4) . 2_766
O135 Gd39 Gd40 97.9(3) . 2_766
O139 Gd39 Gd40 165.0(3) . 2_766
O51 Gd39 Gd40 70.0(4) 2_766 2_766
O147 Gd39 Gd40 105.0(3) 2_766 2_766
O76 Gd39 Gd18 96.1(3) . .
O121 Gd39 Gd18 165.5(4) 2_766 .
O134 Gd39 Gd18 83.4(3) . .
O75 Gd39 Gd18 36.9(3) . .
O141 Gd39 Gd18 105.0(3) . .
O135 Gd39 Gd18 40.2(3) . .
O139 Gd39 Gd18 50.8(4) . .
O51 Gd39 Gd18 110.1(4) 2_766 .
O147 Gd39 Gd18 116.4(3) 2_766 .
Gd40 Gd39 Gd18 122.81(5) 2_766 .
O76 Gd39 Gd47 38.5(3) . .
O121 Gd39 Gd47 130.7(4) 2_766 .
O134 Gd39 Gd47 116.4(3) . .
O75 Gd39 Gd47 39.1(3) . .
O141 Gd39 Gd47 164.1(3) . .
O135 Gd39 Gd47 100.2(3) . .
O139 Gd39 Gd47 51.2(3) . .
O51 Gd39 Gd47 73.2(4) 2_766 .
O147 Gd39 Gd47 105.2(3) 2_766 .
Gd40 Gd39 Gd47 141.51(5) 2_766 .
Gd18 Gd39 Gd47 61.00(3) . .
O52 Gd40 O31 74.8(5) . .
O52 Gd40 O118 145.4(5) . .
O31 Gd40 O118 78.0(5) . .
O52 Gd40 O134 77.4(5) . 2_766
O31 Gd40 O134 147.5(5) . 2_766
O118 Gd40 O134 119.3(5) . 2_766
O52 Gd40 O6W 72.1(5) . .
O31 Gd40 O6W 112.9(5) . .
O118 Gd40 O6W 139.4(5) . .
O134 Gd40 O6W 73.3(5) 2_766 .
O52 Gd40 O117 139.9(5) . .
O31 Gd40 O117 139.7(5) . .
O118 Gd40 O117 74.0(5) . .
O134 Gd40 O117 72.6(4) 2_766 .
O6W Gd40 O117 74.2(5) . .
O52 Gd40 O7W 116.1(5) . .
O31 Gd40 O7W 70.9(5) . .
O118 Gd40 O7W 73.2(5) . .
O134 Gd40 O7W 138.1(5) 2_766 .
O6W Gd40 O7W 74.2(5) . .
O117 Gd40 O7W 73.7(4) . .
O52 Gd40 O121 76.7(5) . .
O31 Gd40 O121 77.2(5) . .
O118 Gd40 O121 76.9(5) . .
O134 Gd40 O121 80.4(5) 2_766 .
O6W Gd40 O121 142.7(5) . .
O117 Gd40 O121 122.5(5) . .
O7W Gd40 O121 139.8(5) . .
O52 Gd40 O141 120.1(4) . 2_766
O31 Gd40 O141 122.7(6) . 2_766
O118 Gd40 O141 60.3(4) . 2_766
O134 Gd40 O141 60.0(5) 2_766 2_766
O6W Gd40 O141 124.4(4) . 2_766
O117 Gd40 O141 64.9(5) . 2_766
O7W Gd40 O141 123.7(4) . 2_766
O121 Gd40 O141 57.6(5) . 2_766
O52 Gd40 Gd39 77.5(3) . 2_766
O31 Gd40 Gd39 116.0(4) . 2_766
O118 Gd40 Gd39 96.2(3) . 2_766
O134 Gd40 Gd39 40.3(4) 2_766 2_766
O6W Gd40 Gd39 111.3(3) . 2_766
O117 Gd40 Gd39 95.4(3) . 2_766
O7W Gd40 Gd39 166.3(3) . 2_766
O121 Gd40 Gd39 40.6(3) . 2_766
O141 Gd40 Gd39 42.7(3) 2_766 2_766
O52 Gd40 Gd30 114.5(4) . .
O31 Gd40 Gd30 80.1(5) . .
O118 Gd40 Gd30 39.0(3) . .
O134 Gd40 Gd30 96.7(4) 2_766 .
O6W Gd40 Gd30 166.9(3) . .
O117 Gd40 Gd30 95.1(4) . .
O7W Gd40 Gd30 110.4(4) . .
O121 Gd40 Gd30 38.7(4) . .
O141 Gd40 Gd30 42.7(3) 2_766 .
Gd39 Gd40 Gd30 61.50(4) 2_766 .
O52 Gd40 Gd31 111.5(3) . .
O31 Gd40 Gd31 170.8(5) . .
O118 Gd40 Gd31 93.6(3) . .
O134 Gd40 Gd31 35.5(3) 2_766 .
O6W Gd40 Gd31 76.0(3) . .
O117 Gd40 Gd31 38.1(3) . .
O7W Gd40 Gd31 110.5(3) . .
O121 Gd40 Gd31 97.4(3) . .
O141 Gd40 Gd31 48.6(3) 2_766 .
Gd39 Gd40 Gd31 60.67(3) 2_766 .
Gd30 Gd40 Gd31 91.01(4) . .
O10 Gd41 O83 77.3(5) . .
O10 Gd41 O84 137.4(5) . .
O83 Gd41 O84 79.5(5) . .
O10 Gd41 O82 80.1(5) . .
O83 Gd41 O82 73.9(4) . .
O84 Gd41 O82 126.2(5) . .
O10 Gd41 O85 135.1(5) . .
O83 Gd41 O85 126.2(5) . .
O84 Gd41 O85 87.3(5) . .
O82 Gd41 O85 73.0(4) . .
O10 Gd41 O24W 103.0(6) . .
O83 Gd41 O24W 145.4(4) . .
O84 Gd41 O24W 77.7(5) . .
O82 Gd41 O24W 140.7(4) . .
O85 Gd41 O24W 78.3(5) . .
O10 Gd41 O157 73.8(5) . .
O83 Gd41 O157 78.2(5) . .
O84 Gd41 O157 66.7(6) . .
O82 Gd41 O157 145.3(5) . .
O85 Gd41 O157 141.5(5) . .
O24W Gd41 O157 69.0(5) . .
O10 Gd41 O86 72.1(5) . .
O83 Gd41 O86 143.6(5) . .
O84 Gd41 O86 136.9(5) . .
O82 Gd41 O86 81.7(5) . .
O85 Gd41 O86 69.0(5) . .
O24W Gd41 O86 62.9(5) . .
O157 Gd41 O86 110.8(5) . .
O10 Gd41 O144 132.8(5) . .
O83 Gd41 O144 63.3(5) . .
O84 Gd41 O144 61.0(5) . .
O82 Gd41 O144 65.3(5) . .
O85 Gd41 O144 64.7(5) . .
O24W Gd41 O144 124.2(5) . .
O157 Gd41 O144 118.7(5) . .
O86 Gd41 O144 128.8(5) . .
O10 Gd41 Gd38 113.7(4) . .
O83 Gd41 Gd38 38.6(3) . .
O84 Gd41 Gd38 43.1(3) . .
O82 Gd41 Gd38 92.7(3) . .
O85 Gd41 Gd38 103.1(4) . .
O24W Gd41 Gd38 120.0(3) . .
O157 Gd41 Gd38 77.5(4) . .
O86 Gd41 Gd38 171.4(4) . .
O144 Gd41 Gd38 42.5(3) . .
O10 Gd41 Gd46 81.1(4) . .
O83 Gd41 Gd46 37.2(3) . .
O84 Gd41 Gd46 100.8(4) . .
O82 Gd41 Gd46 37.4(3) . .
O85 Gd41 Gd46 97.4(3) . .
O24W Gd41 Gd46 175.4(4) . .
O157 Gd41 Gd46 114.5(4) . .
O86 Gd41 Gd46 117.1(3) . .
O144 Gd41 Gd46 51.8(3) . .
Gd38 Gd41 Gd46 59.31(4) . .
O10 Gd41 Gd45 114.9(4) . .
O83 Gd41 Gd45 93.8(3) . .
O84 Gd41 Gd45 101.8(4) . .
O82 Gd41 Gd45 36.9(3) . .
O85 Gd41 Gd45 38.6(3) . .
O24W Gd41 Gd45 116.2(3) . .
O157 Gd41 Gd45 166.8(4) . .
O86 Gd41 Gd45 81.9(4) . .
O144 Gd41 Gd45 48.1(3) . .
Gd38 Gd41 Gd45 89.65(4) . .
Gd46 Gd41 Gd45 59.74(3) . .
O131 Gd42 O53 120.1(5) . .
O131 Gd42 O36W 138.9(5) . .
O53 Gd42 O36W 78.1(5) . .
O131 Gd42 O130 72.1(5) . .
O53 Gd42 O130 76.3(4) . .
O36W Gd42 O130 78.3(5) . .
O131 Gd42 O33W 80.6(6) . .
O53 Gd42 O33W 141.4(5) . .
O36W Gd42 O33W 108.4(6) . .
O130 Gd42 O33W 142.1(4) . .
O131 Gd42 O132 77.7(4) . 2_766
O53 Gd42 O132 74.3(4) . 2_766
O36W Gd42 O132 142.7(4) . 2_766
O130 Gd42 O132 118.0(5) . 2_766
O33W Gd42 O132 79.8(5) . 2_766
O131 Gd42 O35W 75.0(5) . .
O53 Gd42 O35W 141.9(5) . .
O36W Gd42 O35W 70.7(5) . .
O130 Gd42 O35W 76.4(5) . .
O33W Gd42 O35W 71.4(5) . .
O132 Gd42 O35W 142.9(5) 2_766 .
O131 Gd42 O34W 146.9(5) . .
O53 Gd42 O34W 74.2(5) . .
O36W Gd42 O34W 70.1(5) . .
O130 Gd42 O34W 140.2(5) . .
O33W Gd42 O34W 72.9(5) . .
O132 Gd42 O34W 78.5(5) 2_766 .
O35W Gd42 O34W 113.3(6) . .
O131 Gd42 O151 60.0(5) . .
O53 Gd42 O151 60.4(5) . .
O36W Gd42 O151 127.0(5) . .
O130 Gd42 O151 61.8(4) . .
O33W Gd42 O151 124.5(5) . .
O132 Gd42 O151 56.2(5) 2_766 .
O35W Gd42 O151 125.2(5) . .
O34W Gd42 O151 121.5(5) . .
O131 Gd42 Gd37 95.3(3) . .
O53 Gd42 Gd37 37.8(3) . .
O36W Gd42 Gd37 114.6(3) . .
O130 Gd42 Gd37 93.5(3) . .
O33W Gd42 Gd37 115.2(3) . .
O132 Gd42 Gd37 37.4(3) 2_766 .
O35W Gd42 Gd37 167.7(5) . .
O34W Gd42 Gd37 79.0(4) . .
O151 Gd42 Gd37 42.5(3) . .
O131 Gd42 Gd29 39.9(3) . 2_766
O53 Gd42 Gd29 94.3(3) . 2_766
O36W Gd42 Gd29 169.4(4) . 2_766
O130 Gd42 Gd29 92.8(3) . 2_766
O33W Gd42 Gd29 82.1(4) . 2_766
O132 Gd42 Gd29 38.2(3) 2_766 2_766
O35W Gd42 Gd29 113.0(4) . 2_766
O34W Gd42 Gd29 115.3(3) . 2_766
O151 Gd42 Gd29 42.5(3) . 2_766
Gd37 Gd42 Gd29 59.74(3) . 2_766
O131 Gd42 Gd12 93.5(4) . .
O53 Gd42 Gd12 38.8(4) . .
O36W Gd42 Gd12 79.3(4) . .
O130 Gd42 Gd12 37.9(3) . .
O33W Gd42 Gd12 172.3(4) . .
O132 Gd42 Gd12 94.1(4) 2_766 .
O35W Gd42 Gd12 112.1(4) . .
O34W Gd42 Gd12 110.8(4) . .
O151 Gd42 Gd12 47.8(3) . .
Gd37 Gd42 Gd12 60.07(3) . .
Gd29 Gd42 Gd12 90.20(4) 2_766 .
O124 Gd43 O120 120.6(4) 2_766 .
O124 Gd43 O122 77.7(5) 2_766 .
O120 Gd43 O122 77.5(5) . .
O124 Gd43 O1W 144.2(5) 2_766 .
O120 Gd43 O1W 79.4(5) . .
O122 Gd43 O1W 78.7(5) . .
O124 Gd43 O125 76.2(4) 2_766 2_766
O120 Gd43 O125 71.3(5) . 2_766
O122 Gd43 O125 119.9(4) . 2_766
O1W Gd43 O125 139.4(5) . 2_766
O124 Gd43 O4W 73.5(5) 2_766 .
O120 Gd43 O4W 138.6(5) . .
O122 Gd43 O4W 142.4(5) . .
O1W Gd43 O4W 112.5(5) . .
O125 Gd43 O4W 75.9(5) 2_766 .
O124 Gd43 O3W 139.0(6) 2_766 .
O120 Gd43 O3W 73.9(5) . .
O122 Gd43 O3W 142.0(6) . .
O1W Gd43 O3W 72.0(6) . .
O125 Gd43 O3W 73.3(5) 2_766 .
O4W Gd43 O3W 73.0(6) . .
O124 Gd43 O2W 80.5(5) 2_766 .
O120 Gd43 O2W 144.7(7) . .
O122 Gd43 O2W 80.6(6) . .
O1W Gd43 O2W 69.4(6) . .
O125 Gd43 O2W 143.9(7) 2_766 .
O4W Gd43 O2W 71.2(6) . .
O3W Gd43 O2W 109.9(6) . .
O124 Gd43 O148 61.6(5) 2_766 2_766
O120 Gd43 O148 59.6(4) . 2_766
O122 Gd43 O148 56.6(5) . 2_766
O1W Gd43 O148 123.1(5) . 2_766
O125 Gd43 O148 63.4(5) 2_766 2_766
O4W Gd43 O148 124.4(5) . 2_766
O3W Gd43 O148 123.6(5) . 2_766
O2W Gd43 O148 126.5(5) . 2_766
O124 Gd43 Gd30 96.0(3) 2_766 .
O120 Gd43 Gd30 39.7(3) . .
O122 Gd43 Gd30 38.5(3) . .
O1W Gd43 Gd30 81.5(4) . .
O125 Gd43 Gd30 92.8(4) 2_766 .
O4W Gd43 Gd30 166.0(3) . .
O3W Gd43 Gd30 112.1(5) . .
O2W Gd43 Gd30 116.9(5) . .
O148 Gd43 Gd30 41.7(4) 2_766 .
O124 Gd43 Gd38 39.7(3) 2_766 2_766
O120 Gd43 Gd38 95.1(3) . 2_766
O122 Gd43 Gd38 38.9(3) . 2_766
O1W Gd43 Gd38 116.0(3) . 2_766
O125 Gd43 Gd38 94.4(3) 2_766 2_766
O4W Gd43 Gd38 112.2(3) . 2_766
O3W Gd43 Gd38 165.5(4) . 2_766
O2W Gd43 Gd38 84.6(4) . 2_766
O148 Gd43 Gd38 42.1(3) 2_766 2_766
Gd30 Gd43 Gd38 59.82(4) . 2_766
O124 Gd43 Gd26 38.4(3) 2_766 2_766
O120 Gd43 Gd26 92.3(3) . 2_766
O122 Gd43 Gd26 95.2(3) . 2_766
O1W Gd43 Gd26 170.5(4) . 2_766
O125 Gd43 Gd26 38.7(3) 2_766 2_766
O4W Gd43 Gd26 76.8(3) . 2_766
O3W Gd43 Gd26 110.2(4) . 2_766
O2W Gd43 Gd26 117.1(5) . 2_766
O148 Gd43 Gd26 47.7(4) 2_766 2_766
Gd30 Gd43 Gd26 89.26(4) . 2_766
Gd38 Gd43 Gd26 59.86(3) 2_766 2_766
O92 Gd44 O90 121.5(5) . .
O92 Gd44 O91 79.4(5) . .
O90 Gd44 O91 79.6(5) . .
O92 Gd44 O28W 78.2(5) . .
O90 Gd44 O28W 146.3(6) . .
O91 Gd44 O28W 77.8(6) . .
O92 Gd44 O17W 145.8(5) . .
O90 Gd44 O17W 76.6(6) . .
O91 Gd44 O17W 75.8(5) . .
O28W Gd44 O17W 73.9(6) . .
O92 Gd44 O89 72.8(4) . .
O90 Gd44 O89 71.7(5) . .
O91 Gd44 O89 119.4(4) . .
O28W Gd44 O89 141.8(5) . .
O17W Gd44 O89 140.6(5) . .
O92 Gd44 O16W 72.2(5) . .
O90 Gd44 O16W 137.1(5) . .
O91 Gd44 O16W 142.0(5) . .
O28W Gd44 O16W 72.1(6) . .
O17W Gd44 O16W 116.0(6) . .
O89 Gd44 O16W 75.7(5) . .
O92 Gd44 O18W 137.0(5) . .
O90 Gd44 O18W 72.1(6) . .
O91 Gd44 O18W 142.2(6) . .
O28W Gd44 O18W 113.7(6) . .
O17W Gd44 O18W 73.7(5) . .
O89 Gd44 O18W 74.8(4) . .
O16W Gd44 O18W 73.0(6) . .
O92 Gd44 O137 59.8(5) . .
O90 Gd44 O137 63.5(5) . .
O91 Gd44 O137 54.9(4) . .
O28W Gd44 O137 119.6(5) . .
O17W Gd44 O137 119.7(6) . .
O89 Gd44 O137 64.5(4) . .
O16W Gd44 O137 124.1(5) . .
O18W Gd44 O137 126.6(4) . .
O92 Gd44 Gd32 96.7(4) . .
O90 Gd44 Gd32 41.5(3) . .
O91 Gd44 Gd32 38.9(3) . .
O28W Gd44 Gd32 115.3(5) . .
O17W Gd44 Gd32 78.3(5) . .
O89 Gd44 Gd32 92.5(3) . .
O16W Gd44 Gd32 165.7(3) . .
O18W Gd44 Gd32 112.2(4) . .
O137 Gd44 Gd32 41.8(3) . .
O92 Gd44 Gd22 41.1(3) . .
O90 Gd44 Gd22 97.9(4) . .
O91 Gd44 Gd22 38.9(3) . .
O28W Gd44 Gd22 79.5(5) . .
O17W Gd44 Gd22 113.3(4) . .
O89 Gd44 Gd22 93.9(3) . .
O16W Gd44 Gd22 111.5(4) . .
O18W Gd44 Gd22 166.7(4) . .
O137 Gd44 Gd22 40.2(2) . .
Gd32 Gd44 Gd22 60.44(4) . .
O92 Gd44 Gd24 93.1(3) . .
O90 Gd44 Gd24 36.5(3) . .
O91 Gd44 Gd24 95.5(3) . .
O28W Gd44 Gd24 169.7(5) . .
O17W Gd44 Gd24 112.3(5) . .
O89 Gd44 Gd24 36.3(3) . .
O16W Gd44 Gd24 110.6(3) . .
O18W Gd44 Gd24 76.3(4) . .
O137 Gd44 Gd24 50.4(2) . .
Gd32 Gd44 Gd24 59.87(4) . .
Gd22 Gd44 Gd24 90.38(4) . .
O79 Gd45 O82 125.4(4) . .
O79 Gd45 O81 77.3(5) . .
O82 Gd45 O81 74.1(5) . .
O79 Gd45 O21 135.4(6) . .
O82 Gd45 O21 80.3(5) . .
O81 Gd45 O21 76.5(5) . .
O79 Gd45 O38 78.5(5) . .
O82 Gd45 O38 140.3(5) . .
O81 Gd45 O38 145.6(5) . .
O21 Gd45 O38 105.1(5) . .
O79 Gd45 O85 88.7(5) . .
O82 Gd45 O85 72.3(4) . .
O81 Gd45 O85 125.5(4) . .
O21 Gd45 O85 135.9(6) . .
O38 Gd45 O85 77.7(5) . .
O79 Gd45 O153 68.7(5) . .
O82 Gd45 O153 142.3(4) . .
O81 Gd45 O153 76.3(5) . .
O21 Gd45 O153 70.4(6) . .
O38 Gd45 O153 72.3(5) . .
O85 Gd45 O153 145.3(5) . .
O79 Gd45 O87 140.6(4) . .
O82 Gd45 O87 81.6(5) . .
O81 Gd45 O87 141.9(5) . .
O21 Gd45 O87 70.7(5) . .
O38 Gd45 O87 64.3(5) . .
O85 Gd45 O87 71.5(5) . .
O153 Gd45 O87 109.3(5) . .
O79 Gd45 O144 59.8(5) . .
O82 Gd45 O144 65.8(5) . .
O81 Gd45 O144 62.8(5) . .
O21 Gd45 O144 132.2(5) . .
O38 Gd45 O144 122.6(5) . .
O85 Gd45 O144 64.7(5) . .
O153 Gd45 O144 118.9(5) . .
O87 Gd45 O144 131.2(5) . .
O79 Gd45 Gd23 41.6(3) . .
O82 Gd45 Gd23 92.4(3) . .
O81 Gd45 Gd23 38.1(3) . .
O21 Gd45 Gd23 112.5(4) . .
O38 Gd45 Gd23 119.6(4) . .
O85 Gd45 Gd23 102.8(3) . .
O153 Gd45 Gd23 78.0(3) . .
O87 Gd45 Gd23 172.7(3) . .
O144 Gd45 Gd23 41.7(4) . .
O79 Gd45 Gd46 99.2(3) . .
O82 Gd45 Gd46 37.5(3) . .
O81 Gd45 Gd46 37.2(4) . .
O21 Gd45 Gd46 80.5(4) . .
O38 Gd45 Gd46 174.0(3) . .
O85 Gd45 Gd46 96.8(3) . .
O153 Gd45 Gd46 112.1(3) . .
O87 Gd45 Gd46 116.4(4) . .
O144 Gd45 Gd46 52.0(3) . .
Gd23 Gd45 Gd46 58.92(4) . .
O79 Gd45 Gd41 101.8(3) . .
O82 Gd45 Gd41 37.0(3) . .
O81 Gd45 Gd41 93.8(3) . .
O21 Gd45 Gd41 115.4(5) . .
O38 Gd45 Gd41 114.9(4) . .
O85 Gd45 Gd41 37.8(3) . .
O153 Gd45 Gd41 167.4(3) . .
O87 Gd45 Gd41 83.3(3) . .
O144 Gd45 Gd41 48.7(4) . .
Gd23 Gd45 Gd41 89.36(4) . .
Gd46 Gd45 Gd41 59.94(3) . .
O81 Gd46 O82 74.2(5) . .
O81 Gd46 O83 119.8(4) . .
O82 Gd46 O83 73.1(4) . .
O81 Gd46 O21W 145.9(6) . .
O82 Gd46 O21W 139.9(6) . .
O83 Gd46 O21W 79.3(5) . .
O81 Gd46 O22W 75.7(5) . .
O82 Gd46 O22W 75.9(5) . .
O83 Gd46 O22W 138.7(6) . .
O21W Gd46 O22W 109.6(5) . .
O81 Gd46 O80 76.4(5) . .
O82 Gd46 O80 120.8(4) . .
O83 Gd46 O80 79.1(5) . .
O21W Gd46 O80 80.6(5) . .
O22W Gd46 O80 141.3(6) . .
O81 Gd46 O23W 76.7(5) . .
O82 Gd46 O23W 141.1(4) . .
O83 Gd46 O23W 145.2(5) . .
O21W Gd46 O23W 73.3(6) . .
O22W Gd46 O23W 72.3(6) . .
O80 Gd46 O23W 75.6(5) . .
O81 Gd46 O20W 141.0(5) . .
O82 Gd46 O20W 76.7(5) . .
O83 Gd46 O20W 74.4(5) . .
O21W Gd46 O20W 68.0(6) . .
O22W Gd46 O20W 72.4(6) . .
O80 Gd46 O20W 141.9(5) . .
O23W Gd46 O20W 113.2(6) . .
O81 Gd46 Gd23 39.1(3) . .
O82 Gd46 Gd23 93.7(4) . .
O83 Gd46 Gd23 95.4(4) . .
O21W Gd46 Gd23 117.8(5) . .
O22W Gd46 Gd23 113.3(4) . .
O80 Gd46 Gd23 38.4(3) . .
O23W Gd46 Gd23 79.2(4) . .
O20W Gd46 Gd23 167.6(4) . .
O81 Gd46 Gd38 95.4(3) . .
O82 Gd46 Gd38 93.3(3) . .
O83 Gd46 Gd38 39.4(4) . .
O21W Gd46 Gd38 82.8(4) . .
O22W Gd46 Gd38 167.4(4) . .
O80 Gd46 Gd38 40.5(3) . .
O23W Gd46 Gd38 114.7(4) . .
O20W Gd46 Gd38 111.8(4) . .
Gd23 Gd46 Gd38 60.20(4) . .
O81 Gd46 Gd45 37.4(3) . .
O82 Gd46 Gd45 37.4(3) . .
O83 Gd46 Gd45 93.6(3) . .
O21W Gd46 Gd45 172.7(4) . .
O22W Gd46 Gd45 77.1(4) . .
O80 Gd46 Gd45 96.1(3) . .
O23W Gd46 Gd45 112.4(4) . .
O20W Gd46 Gd45 112.3(4) . .
Gd23 Gd46 Gd45 60.42(4) . .
Gd38 Gd46 Gd45 90.41(4) . .
O81 Gd46 Gd41 94.4(3) . .
O82 Gd46 Gd41 37.3(3) . .
O83 Gd46 Gd41 36.4(3) . .
O21W Gd46 Gd41 113.4(5) . .
O22W Gd46 Gd41 111.2(4) . .
O80 Gd46 Gd41 97.2(3) . .
O23W Gd46 Gd41 169.5(4) . .
O20W Gd46 Gd41 77.1(4) . .
Gd23 Gd46 Gd41 90.44(4) . .
Gd38 Gd46 Gd41 60.05(4) . .
Gd45 Gd46 Gd41 60.32(3) . .
O78 Gd47 O75 121.6(5) . .
O78 Gd47 O27W 72.7(6) . .
O75 Gd47 O27W 138.7(5) . .
O78 Gd47 O46 76.3(6) . .
O75 Gd47 O46 144.0(5) . .
O27W Gd47 O46 73.8(6) . .
O78 Gd47 O76 80.9(5) . .
O75 Gd47 O76 75.4(5) . .
O27W Gd47 O76 144.8(6) . .
O46 Gd47 O76 77.6(5) . .
O78 Gd47 O26W 141.7(6) . .
O75 Gd47 O26W 82.7(5) . .
O27W Gd47 O26W 109.8(6) . .
O46 Gd47 O26W 68.5(7) . .
O76 Gd47 O26W 77.6(5) . .
O78 Gd47 O77 74.6(5) . .
O75 Gd47 O77 71.8(4) . .
O27W Gd47 O77 76.6(5) . .
O46 Gd47 O77 143.4(5) . .
O76 Gd47 O77 118.5(5) . .
O26W Gd47 O77 143.6(6) . .
O78 Gd47 O25W 136.4(4) . .
O75 Gd47 O25W 74.5(5) . .
O27W Gd47 O25W 71.6(6) . .
O46 Gd47 O25W 115.8(6) . .
O76 Gd47 O25W 141.2(5) . .
O26W Gd47 O25W 74.9(5) . .
O77 Gd47 O25W 73.6(5) . .
O78 Gd47 O139 61.9(5) . .
O75 Gd47 O139 60.8(5) . .
O27W Gd47 O139 125.7(5) . .
O46 Gd47 O139 118.7(6) . .
O76 Gd47 O139 54.3(4) . .
O26W Gd47 O139 124.2(5) . .
O77 Gd47 O139 64.4(4) . .
O25W Gd47 O139 125.5(4) . .
O78 Gd47 Gd23 41.8(3) . .
O75 Gd47 Gd23 95.5(4) . .
O27W Gd47 Gd23 113.0(5) . .
O46 Gd47 Gd23 77.9(5) . .
O76 Gd47 Gd23 39.6(4) . .
O26W Gd47 Gd23 113.9(4) . .
O77 Gd47 Gd23 94.5(4) . .
O25W Gd47 Gd23 166.2(3) . .
O139 Gd47 Gd23 40.9(3) . .
O78 Gd47 Gd39 98.3(3) . .
O75 Gd47 Gd39 39.6(4) . .
O27W Gd47 Gd39 167.8(4) . .
O46 Gd47 Gd39 112.6(4) . .
O76 Gd47 Gd39 36.3(3) . .
O26W Gd47 Gd39 82.4(4) . .
O77 Gd47 Gd39 93.3(3) . .
O25W Gd47 Gd39 112.5(3) . .
O139 Gd47 Gd39 42.3(3) . .
Gd23 Gd47 Gd39 60.41(4) . .
O78 Gd47 Gd18 95.1(4) . .
O75 Gd47 Gd18 35.6(3) . .
O27W Gd47 Gd18 112.3(4) . .
O46 Gd47 Gd18 167.7(5) . .
O76 Gd47 Gd18 92.5(3) . .
O26W Gd47 Gd18 117.0(4) . .
O77 Gd47 Gd18 37.2(3) . .
O25W Gd47 Gd18 76.5(3) . .
O139 Gd47 Gd18 49.1(3) . .
Gd23 Gd47 Gd18 89.85(4) . .
Gd39 Gd47 Gd18 59.46(3) . .
O129 Gd48 O63 89.1(5) 2_766 .
O129 Gd48 O62 91.6(5) 2_766 .
O63 Gd48 O62 87.3(5) . .
O129 Gd48 O38W 126.7(6) 2_766 .
O63 Gd48 O38W 125.9(7) . .
O62 Gd48 O38W 124.5(7) . .
O129 Gd48 O64 153.1(4) 2_766 .
O63 Gd48 O64 71.9(4) . .
O62 Gd48 O64 69.2(6) . .
O38W Gd48 O64 80.3(6) . .
O129 Gd48 O123 70.5(5) 2_766 2_766
O63 Gd48 O123 75.1(4) . 2_766
O62 Gd48 O123 154.7(4) . 2_766
O38W Gd48 O123 80.7(6) . 2_766
O64 Gd48 O123 120.1(5) . 2_766
O129 Gd48 O136 68.7(5) 2_766 .
O63 Gd48 O136 150.5(5) . .
O62 Gd48 O136 74.6(5) . .
O38W Gd48 O136 83.6(7) . .
O64 Gd48 O136 120.5(5) . .
O123 Gd48 O136 112.8(4) 2_766 .
O129 Gd48 Gd6 82.3(4) 2_766 .
O63 Gd48 Gd6 37.5(3) . .
O62 Gd48 Gd6 124.2(4) . .
O38W Gd48 Gd6 101.8(6) . .
O64 Gd48 Gd6 92.9(3) . .
O123 Gd48 Gd6 38.1(3) 2_766 .
O136 Gd48 Gd6 146.5(3) . .
O129 Gd48 Gd4 35.8(3) 2_766 2_766
O63 Gd48 Gd4 123.4(3) . 2_766
O62 Gd48 Gd4 83.9(4) . 2_766
O38W Gd48 Gd4 104.3(6) . 2_766
O64 Gd48 Gd4 149.0(4) . 2_766
O123 Gd48 Gd4 90.7(3) 2_766 2_766
O136 Gd48 Gd4 33.1(4) . 2_766
Gd6 Gd48 Gd4 115.45(4) . 2_766
O129 Gd48 Gd36 83.2(4) 2_766 .
O63 Gd48 Gd36 122.7(4) . .
O62 Gd48 Gd36 36.8(4) . .
O38W Gd48 Gd36 102.8(6) . .
O64 Gd48 Gd36 91.2(4) . .
O123 Gd48 Gd36 148.5(3) 2_766 .
O136 Gd48 Gd36 38.5(3) . .
Gd6 Gd48 Gd36 155.48(4) . .
Gd4 Gd48 Gd36 57.86(3) 2_766 .
O129 Gd48 Gd2 125.9(4) 2_766 .
O63 Gd48 Gd2 81.8(3) . .
O62 Gd48 Gd2 35.1(4) . .
O38W Gd48 Gd2 100.4(5) . .
O64 Gd48 Gd2 34.6(4) . .
O123 Gd48 Gd2 151.7(3) 2_766 .
O136 Gd48 Gd2 95.3(3) . .
Gd6 Gd48 Gd2 115.75(4) . .
Gd4 Gd48 Gd2 115.87(5) 2_766 .
Gd36 Gd48 Gd2 59.33(3) . .
O129 Gd48 Gd9 125.2(3) 2_766 .
O63 Gd48 Gd9 36.6(3) . .
O62 Gd48 Gd9 81.6(4) . .
O38W Gd48 Gd9 100.0(6) . .
O64 Gd48 Gd9 36.2(3) . .
O123 Gd48 Gd9 94.0(3) 2_766 .
O136 Gd48 Gd9 153.1(3) . .
Gd6 Gd48 Gd9 59.29(3) . .
Gd4 Gd48 Gd9 155.65(4) 2_766 .
Gd36 Gd48 Gd9 115.72(4) . .
Gd2 Gd48 Gd9 57.81(3) . .
O55 Gd49 O57 120.1(5) . .
O55 Gd49 O29W 144.4(5) . .
O57 Gd49 O29W 75.5(6) . .
O55 Gd49 O32W 138.7(5) . .
O57 Gd49 O32W 76.0(5) . .
O29W Gd49 O32W 73.6(5) . .
O55 Gd49 O56 76.9(4) . .
O57 Gd49 O56 74.0(4) . .
O29W Gd49 O56 77.7(5) . .
O32W Gd49 O56 142.6(4) . .
O55 Gd49 O30W 75.6(5) . .
O57 Gd49 O30W 142.6(5) . .
O29W Gd49 O30W 74.9(6) . .
O32W Gd49 O30W 116.1(5) . .
O56 Gd49 O30W 77.8(5) . .
O55 Gd49 O31W 74.3(5) . .
O57 Gd49 O31W 143.7(5) . .
O29W Gd49 O31W 113.3(6) . .
O32W Gd49 O31W 73.5(5) . .
O56 Gd49 O31W 141.4(5) . .
O30W Gd49 O31W 70.5(5) . .
O55 Gd49 O58 75.0(5) . .
O57 Gd49 O58 74.9(5) . .
O29W Gd49 O58 139.9(5) . .
O32W Gd49 O58 73.5(5) . .
O56 Gd49 O58 118.5(5) . .
O30W Gd49 O58 141.4(4) . .
O31W Gd49 O58 77.9(5) . .
O55 Gd49 O145 61.2(5) . .
O57 Gd49 O145 59.3(4) . .
O29W Gd49 O145 119.7(5) . .
O32W Gd49 O145 124.1(5) . .
O56 Gd49 O145 54.1(5) . .
O30W Gd49 O145 119.7(4) . .
O31W Gd49 O145 127.0(4) . .
O58 Gd49 O145 64.4(4) . .
O55 Gd49 Gd37 38.2(3) . .
O57 Gd49 Gd37 94.6(3) . .
O29W Gd49 Gd37 115.3(3) . .
O32W Gd49 Gd37 165.4(4) . .
O56 Gd49 Gd37 39.3(3) . .
O30W Gd49 Gd37 78.1(3) . .
O31W Gd49 Gd37 110.8(3) . .
O58 Gd49 Gd37 93.5(3) . .
O145 Gd49 Gd37 41.9(3) . .
O55 Gd49 Gd27 94.6(4) . .
O57 Gd49 Gd27 37.3(3) . .
O29W Gd49 Gd27 80.0(4) . .
O32W Gd49 Gd27 112.6(3) . .
O56 Gd49 Gd27 37.8(3) . .
O30W Gd49 Gd27 114.5(4) . .
O31W Gd49 Gd27 166.8(4) . .
O58 Gd49 Gd27 92.3(3) . .
O145 Gd49 Gd27 39.8(3) . .
Gd37 Gd49 Gd27 60.34(3) . .
O55 Gd49 Gd19 94.1(4) . .
O57 Gd49 Gd19 39.0(4) . .
O29W Gd49 Gd19 112.3(5) . .
O32W Gd49 Gd19 75.6(4) . .
O56 Gd49 Gd19 94.2(4) . .
O30W Gd49 Gd19 168.1(3) . .
O31W Gd49 Gd19 113.0(4) . .
O58 Gd49 Gd19 36.5(3) . .
O145 Gd49 Gd19 48.7(3) . .
Gd37 Gd49 Gd19 90.07(4) . .
Gd27 Gd49 Gd19 59.54(4) . .
O72 Gd50 O71 86.7(5) . .
O72 Gd50 O60 86.5(6) . .
O71 Gd50 O60 92.1(6) . .
O72 Gd50 O59 71.4(5) . .
O71 Gd50 O59 151.7(6) . .
O60 Gd50 O59 69.5(6) . .
O72 Gd50 O5W 124.8(6) . .
O71 Gd50 O5W 128.2(7) . .
O60 Gd50 O5W 125.7(6) . .
O59 Gd50 O5W 79.8(7) . .
O72 Gd50 O96 75.2(6) . .
O71 Gd50 O96 67.9(5) . .
O60 Gd50 O96 153.3(6) . .
O59 Gd50 O96 120.6(5) . .
O5W Gd50 O96 80.9(6) . .
O72 Gd50 O73 150.0(5) . .
O71 Gd50 O73 71.9(4) . .
O60 Gd50 O73 73.8(5) . .
O59 Gd50 O73 119.9(4) . .
O5W Gd50 O73 85.2(6) . .
O96 Gd50 O73 113.7(5) . .
O72 Gd50 Gd16 123.1(4) . .
O71 Gd50 Gd16 37.8(3) . .
O60 Gd50 Gd16 84.8(4) . .
O59 Gd50 Gd16 150.4(3) . .
O5W Gd50 Gd16 105.2(5) . .
O96 Gd50 Gd16 89.0(3) . .
O73 Gd50 Gd16 34.5(3) . .
O72 Gd50 Gd19 36.6(4) . .
O71 Gd50 Gd19 122.8(4) . .
O60 Gd50 Gd19 80.6(4) . .
O59 Gd50 Gd19 35.6(3) . .
O5W Gd50 Gd19 99.5(5) . .
O96 Gd50 Gd19 95.2(4) . .
O73 Gd50 Gd19 151.1(4) . .
Gd16 Gd50 Gd19 155.32(5) . .
O72 Gd50 Gd14 38.2(5) . .
O71 Gd50 Gd14 81.0(3) . .
O60 Gd50 Gd14 124.3(4) . .
O59 Gd50 Gd14 91.6(3) . .
O5W Gd50 Gd14 99.4(4) . .
O96 Gd50 Gd14 38.2(4) . .
O73 Gd50 Gd14 148.4(3) . .
Gd16 Gd50 Gd14 115.67(4) . .
Gd19 Gd50 Gd14 59.33(3) . .
O72 Gd50 Gd17 83.0(4) . .
O71 Gd50 Gd17 35.5(4) . .
O60 Gd50 Gd17 126.8(4) . .
O59 Gd50 Gd17 149.2(3) . .
O5W Gd50 Gd17 102.3(5) . .
O96 Gd50 Gd17 32.9(3) . .
O73 Gd50 Gd17 90.8(3) . .
Gd16 Gd50 Gd17 59.44(4) . .
Gd19 Gd50 Gd17 115.51(4) . .
Gd14 Gd50 Gd17 57.60(3) . .
O72 Gd50 Gd25 81.3(5) . .
O71 Gd50 Gd25 124.7(4) . .
O60 Gd50 Gd25 33.8(4) . .
O59 Gd50 Gd25 36.2(4) . .
O5W Gd50 Gd25 101.9(5) . .
O96 Gd50 Gd25 152.8(4) . .
O73 Gd50 Gd25 93.5(4) . .
Gd16 Gd50 Gd25 115.72(4) . .
Gd19 Gd50 Gd25 57.60(4) . .
Gd14 Gd50 Gd25 115.65(5) . .
Gd17 Gd50 Gd25 155.68(5) . .
O47W Gd51 O86 119.3(8) . .
O47W Gd51 O87 132.8(11) . .
O86 Gd51 O87 86.2(5) . .
O47W Gd51 O98 133.4(9) . .
O86 Gd51 O98 84.5(5) . .
O87 Gd51 O98 84.1(5) . .
O47W Gd51 O88 87.1(8) . .
O86 Gd51 O88 153.6(5) . .
O87 Gd51 O88 74.1(4) . .
O98 Gd51 O88 76.4(5) . .
O47W Gd51 O99 75.0(10) . .
O86 Gd51 O99 75.2(5) . .
O87 Gd51 O99 152.1(6) . .
O98 Gd51 O99 73.7(5) . .
O88 Gd51 O99 115.4(4) . .
O47W Gd51 O85 77.4(9) . .
O86 Gd51 O85 71.2(5) . .
O87 Gd51 O85 74.8(5) . .
O98 Gd51 O85 148.4(4) . .
O88 Gd51 O85 118.4(5) . .
O99 Gd51 O85 117.0(4) . .
O47W Gd51 Gd10 101.8(10) . .
O86 Gd51 Gd10 83.2(4) . .
O87 Gd51 Gd10 121.3(4) . .
O98 Gd51 Gd10 37.6(3) . .
O88 Gd51 Gd10 92.2(3) . .
O99 Gd51 Gd10 36.9(3) . .
O85 Gd51 Gd10 149.1(3) . .
O47W Gd51 Gd3 108.5(7) . .
O86 Gd51 Gd3 124.2(4) . .
O87 Gd51 Gd3 81.3(3) . .
O98 Gd51 Gd3 40.4(3) . .
O88 Gd51 Gd3 36.6(3) . .
O99 Gd51 Gd3 92.0(3) . .
O85 Gd51 Gd3 150.7(3) . .
Gd10 Gd51 Gd3 59.42(3) . .
O47W Gd51 Gd24 108.6(9) . .
O86 Gd51 Gd24 123.1(4) . .
O87 Gd51 Gd24 37.3(3) . .
O98 Gd51 Gd24 83.9(3) . .
O88 Gd51 Gd24 37.6(3) . .
O99 Gd51 Gd24 149.8(3) . .
O85 Gd51 Gd24 92.7(3) . .
Gd10 Gd51 Gd24 116.06(4) . .
Gd3 Gd51 Gd24 58.02(3) . .
O47W Gd51 Gd45 102.0(9) . .
O86 Gd51 Gd45 81.7(4) . .
O87 Gd51 Gd45 39.0(4) . .
O98 Gd51 Gd45 121.9(3) . .
O88 Gd51 Gd45 93.1(3) . .
O99 Gd51 Gd45 150.8(3) . .
O85 Gd51 Gd45 36.6(3) . .
Gd10 Gd51 Gd45 155.89(5) . .
Gd3 Gd51 Gd45 115.89(4) . .
Gd24 Gd51 Gd45 59.19(3) . .
O47W Gd51 Gd41 95.4(7) . .
O86 Gd51 Gd41 36.2(4) . .
O87 Gd51 Gd41 83.3(3) . .
O98 Gd51 Gd41 119.9(3) . .
O88 Gd51 Gd41 150.9(3) . .
O99 Gd51 Gd41 93.2(3) . .
O85 Gd51 Gd41 35.6(3) . .
Gd10 Gd51 Gd41 115.54(5) . .
Gd3 Gd51 Gd41 156.15(5) . .
Gd24 Gd51 Gd41 115.80(4) . .
Gd45 Gd51 Gd41 57.90(3) . .
O113 Gd52 O115 89.0(5) . .
O113 Gd52 O133 87.8(5) . 2_766
O115 Gd52 O133 86.0(5) . 2_766
O113 Gd52 O116 150.6(5) . .
O115 Gd52 O116 70.0(5) . .
O133 Gd52 O116 70.9(5) 2_766 .
O113 Gd52 O39W 132.8(6) . .
O115 Gd52 O39W 122.9(7) . .
O133 Gd52 O39W 124.6(7) 2_766 .
O116 Gd52 O39W 76.7(6) . .
O113 Gd52 O114 72.3(5) . .
O115 Gd52 O114 76.0(4) . .
O133 Gd52 O114 153.1(5) 2_766 .
O116 Gd52 O114 119.5(5) . .
O39W Gd52 O114 82.3(6) . .
O113 Gd52 O68 72.1(4) . .
O115 Gd52 O68 152.2(6) . .
O133 Gd52 O68 73.4(5) 2_766 .
O116 Gd52 O68 118.2(4) . .
O39W Gd52 O68 84.6(7) . .
O114 Gd52 O68 115.3(4) . .
O113 Gd52 Gd5 83.0(3) . .
O115 Gd52 Gd5 40.0(4) . .
O133 Gd52 Gd5 125.1(3) 2_766 .
O116 Gd52 Gd5 92.7(3) . .
O39W Gd52 Gd5 99.7(6) . .
O114 Gd52 Gd5 36.6(3) . .
O68 Gd52 Gd5 148.8(3) . .
O113 Gd52 Gd11 38.5(4) . .
O115 Gd52 Gd11 86.2(3) . .
O133 Gd52 Gd11 125.8(4) 2_766 .
O116 Gd52 Gd11 150.7(3) . .
O39W Gd52 Gd11 104.2(5) . .
O114 Gd52 Gd11 34.6(3) . .
O68 Gd52 Gd11 90.8(3) . .
Gd5 Gd52 Gd11 58.06(3) . .
O113 Gd52 Gd12 81.4(4) . 2_766
O115 Gd52 Gd12 121.1(4) . 2_766
O133 Gd52 Gd12 36.0(3) 2_766 2_766
O116 Gd52 Gd12 91.8(3) . 2_766
O39W Gd52 Gd12 104.5(6) . 2_766
O114 Gd52 Gd12 148.7(3) . 2_766
O68 Gd52 Gd12 37.7(3) . 2_766
Gd5 Gd52 Gd12 155.77(5) . 2_766
Gd11 Gd52 Gd12 115.67(5) . 2_766
O113 Gd52 Gd7 122.9(3) . .
O115 Gd52 Gd7 34.4(4) . .
O133 Gd52 Gd7 82.2(3) 2_766 .
O116 Gd52 Gd7 36.5(3) . .
O39W Gd52 Gd7 97.2(6) . .
O114 Gd52 Gd7 93.4(3) . .
O68 Gd52 Gd7 151.1(3) . .
Gd5 Gd52 Gd7 59.52(3) . .
Gd11 Gd52 Gd7 116.28(4) . .
Gd12 Gd52 Gd7 115.45(4) 2_766 .
O113 Gd52 Gd31 121.9(4) . .
O115 Gd52 Gd31 79.0(3) . .
O133 Gd52 Gd31 35.3(4) 2_766 .
O116 Gd52 Gd31 35.9(4) . .
O39W Gd52 Gd31 99.5(5) . .
O114 Gd52 Gd31 151.0(3) . .
O68 Gd52 Gd31 93.6(3) . .
Gd5 Gd52 Gd31 115.80(4) . .
Gd11 Gd52 Gd31 156.18(5) . .
Gd12 Gd52 Gd31 59.17(3) 2_766 .
Gd7 Gd52 Gd31 57.62(3) . .
O168 Cl1 O167 109.3(18) . .
O168 Cl1 O165 104.0(14) . .
O167 Cl1 O165 114.4(12) . .
O168 Cl1 O166 115.9(18) . .
O167 Cl1 O166 111.2(16) . .
O165 Cl1 O166 101.8(17) . .
O171 Cl2 O169 116.6(14) . .
O171 Cl2 O172 117.4(18) . .
O169 Cl2 O172 111.3(12) . .
O171 Cl2 O170 91.0(18) . .
O169 Cl2 O170 112.3(17) . .
O172 Cl2 O170 105.8(16) . .
O173 Cl3 O176 94.5(17) . .
O173 Cl3 O175 116.9(14) . .
O176 Cl3 O175 99.4(14) . .
O173 Cl3 O174 102.5(17) . .
O176 Cl3 O174 119.8(16) . .
O175 Cl3 O174 121.3(17) . .
O180 Cl4 O179 111(2) . .
O180 Cl4 O178 106.3(18) . .
O179 Cl4 O178 116.7(19) . .
O180 Cl4 O177 113(2) . .
O179 Cl4 O177 108.4(15) . .
O178 Cl4 O177 101.7(13) . .
O183 Cl5 O181 114.2(13) . .
O183 Cl5 O184 112.2(14) . .
O181 Cl5 O184 107.3(12) . .
O183 Cl5 O182 109.7(12) . .
O181 Cl5 O182 103.8(13) . .
O184 Cl5 O182 109.3(13) . .
O187 Cl6 O188 108.7(18) . .
O187 Cl6 O185 110.0(15) . .
O188 Cl6 O185 113.2(14) . .
O187 Cl6 O186 108.5(17) . .
O188 Cl6 O186 117.4(18) . .
O185 Cl6 O186 98.6(17) . .
O192 Cl7 O190 108.6(9) . .
O192 Cl7 O191 109.9(9) . .
O190 Cl7 O191 109.7(9) . .
O192 Cl7 O189 110.0(8) . .
O190 Cl7 O189 110.3(9) . .
O191 Cl7 O189 108.3(8) . .
O194 Cl8 O196 107(2) . .
O194 Cl8 O195 116(2) . .
O196 Cl8 O195 108(2) . .
O194 Cl8 O193 111(2) . .
O196 Cl8 O193 124.6(19) . .
O195 Cl8 O193 91(2) . .
O204 Cl10 O201 109.7(9) . .
O204 Cl10 O203 109.2(9) . .
O201 Cl10 O203 108.8(9) . .
O204 Cl10 O202 109.1(7) . .
O201 Cl10 O202 110.0(9) . .
O203 Cl10 O202 110.0(9) . .
O206 Cl11 O205 111.6(9) . .
O206 Cl11 O207 110.1(9) . .
O205 Cl11 O207 108.6(10) . .
O206 Cl11 O208 109.7(10) . .
O205 Cl11 O208 109.1(10) . .
O207 Cl11 O208 107.7(9) . .
O216 Cl13 O213 113.7(8) . .
O216 Cl13 O215 110.2(9) . .
O213 Cl13 O215 107.5(9) . .
O216 Cl13 O214 107.2(7) . .
O213 Cl13 O214 109.7(8) . .
O215 Cl13 O214 108.5(8) . .
O1 C2 O2 129.4(18) . .
O1 C2 C1 115.2(15) . .
O2 C2 C1 115.5(15) . .
O4 C4 C3 122(3) . .
O4 C4 O3 125(2) . .
C3 C4 O3 85.8(13) . .
O4 C4 Gd34 36.4(17) . .
C3 C4 Gd34 151.2(15) . .
O3 C4 Gd34 96.2(10) . .
O6 C6 O5 123.5(19) . .
O6 C6 C5 127(2) . .
O5 C6 C5 108(2) . .
O8 C8 O7 109(2) . .
O8 C8 C7 124(2) . .
O7 C8 C7 125(3) . .
O9 C10 O10 108.1(12) . .
O9 C10 C9 129(3) . .
O10 C10 C9 123(2) . .
O12 C12 O11 117.9(13) . .
O12 C12 C11 114.2(18) . .
O11 C12 C11 127(2) . .
O14 C14 C13 152(4) . .
O14 C14 O13 98(2) . .
C13 C14 O13 104(3) . .
O15 C16 O16 121.2(14) . .
O15 C16 C15 123.1(16) . .
O16 C16 C15 115.7(16) . .
O18 C18 O17 121.5(15) . .
O18 C18 C17 125.6(16) . .
O17 C18 C17 112.4(15) . .
O20 C20 C19 145(3) . .
O20 C20 O19 116(2) . .
C19 C20 O19 99(2) . .
O22 C22 O21 118.4(13) . .
O22 C22 C21 131.8(19) . .
O21 C22 C21 108.7(16) . .
O24 C24 O23 139(2) . .
O24 C24 C23 106.1(17) . .
O23 C24 C23 108.3(16) . .
O26 C26 O25 122.3(14) . .
O26 C26 C25 129.7(18) . .
O25 C26 C25 107.6(16) . .
O28 C28 O27 123.4(13) . .
O28 C28 C27 123(2) . .
O27 C28 C27 113(2) . .
O30 C30 O29 122.9(15) . .
O30 C30 C29 120.2(18) . .
O29 C30 C29 116.4(17) . .
O31 C32 O32 120.0(18) . .
O31 C32 C31 136(3) . .
O32 C32 C31 100(2) . .
O33 C34 O34 118.5(15) . .
O33 C34 C33 124.4(14) . .
O34 C34 C33 116.8(14) . .
O36 C36 O35 122(2) . .
O36 C36 C35 122(2) . .
O35 C36 C35 110(2) . .
O38 C38 O37 116.5(15) . .
O38 C38 C37 118(2) . .
O37 C38 C37 125(2) . .
O161 C40 C39 153(3) . .
O161 C40 O39 116.2(19) . .
C39 C40 O39 89.8(18) . .
O161 C40 Gd6 40.5(11) . .
C39 C40 Gd6 140.4(17) . .
O39 C40 Gd6 108.6(10) . .
O41 C42 O42 110.4(13) . .
O41 C42 C41 128.9(19) . .
O42 C42 C41 119.9(17) . .
O44 C44 O43 120.4(13) . .
O44 C44 C43 131(2) . .
O43 C44 C43 109(2) . .
O45 C46 C45 100(3) . .
O45 C46 O23W 113(2) . .
C45 C46 O23W 134(3) . .
O50 C50 C49 133.5(19) . .
O50 C50 O49 106.5(15) . .
C49 C50 O49 119.9(15) . .
O52 C52 O51 108.6(14) . .
O52 C52 C51 131.6(19) . .
O51 C52 C51 119.8(18) . .
O24W C56 O11W 88.5(18) . .
C2 O1 Gd29 134.6(12) . .
C2 O2 Gd35 122.8(13) . .
C4 O3 Gd20 126.4(10) . .
C4 O4 Gd34 131(2) . .
C6 O5 Gd8 132.8(15) . .
C6 O6 Gd13 136.1(13) . .
C8 O7 Gd28 144.8(18) . .
C8 O8 Gd11 145.0(13) . .
C10 O9 Gd1 142.9(14) . .
C10 O10 Gd41 148.7(12) . .
C12 O11 Gd10 142.8(14) . .
C12 O12 Gd3 138.2(11) . .
C14 O13 Gd22 141.1(11) . .
C14 O14 Gd15 150(2) . .
C16 O15 Gd5 138.7(10) . .
C16 O16 Gd7 141.2(12) . .
C18 O17 Gd6 139.0(11) . .
C18 O18 Gd9 137.7(11) . .
C20 O19 Gd11 122.1(12) . .
C20 O19 Gd28 121.7(14) . .
Gd11 O19 Gd28 103.0(6) . .
C20 O20 Gd3 125.2(17) . .
C20 O20 Gd10 124.8(18) . .
Gd3 O20 Gd10 108.8(5) . .
C22 O21 Gd45 137.2(11) . .
C22 O22 Gd24 143.5(14) . .
C24 O23 Gd33 122.8(12) . .
C24 O24 Gd21 126.8(11) . .
C26 O25 Gd36 135.0(14) . .
C26 O26 Gd2 143.0(11) . .
C28 O27 Gd14 136.8(9) . .
C28 O28 Gd19 136.7(13) . .
C30 O29 Gd18 136.6(11) . .
C30 O30 Gd25 138.6(13) . .
C32 O31 Gd40 133.9(15) . .
C32 O32 Gd30 128.7(12) . .
C34 O33 Gd31 139.3(11) . 2_766
C34 O34 Gd12 141.8(13) . .
C36 O35 Gd16 133.3(17) . .
C36 O36 Gd17 141.5(17) . .
C38 O37 Gd16 127.4(12) . .
C38 O37 Gd17 119.7(12) . .
Gd16 O37 Gd17 107.8(6) . .
C38 O38 Gd45 129.3(13) . .
C38 O38 Gd24 120.3(12) . .
Gd45 O38 Gd24 105.0(6) . .
C40 O39 Gd5 122.7(11) . .
C40 O39 Gd7 116.6(11) . .
Gd5 O39 Gd7 105.0(6) . .
C42 O41 Gd4 144.4(13) . .
C42 O42 Gd26 143.7(11) . .
C44 O43 Gd14 122.4(13) . .
C44 O43 Gd19 121.9(13) . .
Gd14 O43 Gd19 107.4(5) . .
C44 O44 Gd36 125.3(15) . .
C44 O44 Gd2 117.9(13) . .
Gd36 O44 Gd2 109.0(5) . .
C46 O45 Gd23 143.3(17) . .
C48 O47 Gd34 134.6(14) 2_766 .
C48 O48 Gd27 144.8(15) . .
C50 O49 Gd25 125.8(13) . .
C50 O49 Gd18 123.6(11) . .
Gd25 O49 Gd18 106.6(5) . .
C50 O50 Gd12 125.6(14) . .
C50 O50 Gd31 123.1(14) . 2_766
Gd12 O50 Gd31 109.1(6) . 2_766
C52 O51 Gd39 139.5(13) . 2_766
C52 O52 Gd40 143.3(13) . .
Gd37 O53 Gd42 103.0(5) . .
Gd37 O53 Gd12 103.8(6) . .
Gd42 O53 Gd12 102.7(5) . .
Gd25 O54 Gd12 115.7(5) . .
Gd25 O54 Gd37 99.8(5) . .
Gd12 O54 Gd37 97.2(5) . .
Gd49 O55 Gd37 103.8(5) . .
Gd49 O55 Gd25 105.5(6) . .
Gd37 O55 Gd25 103.7(6) . .
Gd27 O56 Gd37 104.5(6) . .
Gd27 O56 Gd49 102.3(5) . .
Gd37 O56 Gd49 100.1(5) . .
Gd27 O57 Gd49 105.2(5) . .
Gd27 O57 Gd19 102.1(6) . .
Gd49 O57 Gd19 104.1(5) . .
Gd19 O58 Gd25 107.3(6) . .
Gd19 O58 Gd49 104.0(5) . .
Gd25 O58 Gd49 102.7(5) . .
Gd19 O59 Gd50 108.9(5) . .
Gd19 O59 Gd25 102.4(7) . .
Gd50 O59 Gd25 108.1(5) . .
Gd50 O60 Gd25 112.6(6) . .
Gd50 O60 Gd18 108.0(7) . .
Gd25 O60 Gd18 106.1(6) . .
Gd19 O61 Gd36 116.8(5) . .
Gd19 O61 Gd27 99.1(5) . .
Gd36 O61 Gd27 99.1(5) . .
Gd48 O62 Gd2 110.8(7) . .
Gd48 O62 Gd36 108.5(5) . .
Gd2 O62 Gd36 105.2(6) . .
Gd48 O63 Gd9 109.0(5) . .
Gd48 O63 Gd6 107.6(5) . .
Gd9 O63 Gd6 102.4(6) . .
Gd2 O64 Gd48 109.8(6) . .
Gd2 O64 Gd9 104.2(5) . .
Gd48 O64 Gd9 107.8(5) . .
Gd9 O65 Gd2 107.6(5) . .
Gd9 O65 Gd13 104.2(6) . .
Gd2 O65 Gd13 104.5(5) . .
Gd2 O66 Gd21 104.6(4) . .
Gd2 O66 Gd13 107.1(4) . .
Gd21 O66 Gd13 104.4(5) . .
Gd13 O67 Gd21 105.5(6) . .
Gd13 O67 Gd8 101.9(5) . .
Gd21 O67 Gd8 104.1(5) . .
Gd28 O68 Gd12 103.4(6) . 2_766
Gd28 O68 Gd52 106.0(5) . .
Gd12 O68 Gd52 102.6(5) 2_766 .
Gd8 O69 Gd9 106.2(4) . .
Gd8 O69 Gd13 102.9(5) . .
Gd9 O69 Gd13 105.9(6) . .
Gd2 O70 Gd14 116.1(7) . .
Gd2 O70 Gd21 98.6(4) . .
Gd14 O70 Gd21 95.3(4) . .
Gd50 O71 Gd17 111.6(6) . .
Gd50 O71 Gd16 108.3(5) . .
Gd17 O71 Gd16 102.6(6) . .
Gd50 O72 Gd19 110.0(6) . .
Gd50 O72 Gd14 108.0(8) . .
Gd19 O72 Gd14 100.8(5) . .
Gd16 O73 Gd18 105.0(5) . .
Gd16 O73 Gd50 107.7(5) . .
Gd18 O73 Gd50 105.0(6) . .
Gd14 O74 Gd17 108.7(6) . .
Gd14 O74 Gd33 105.2(5) . .
Gd17 O74 Gd33 102.2(6) . .
Gd18 O75 Gd47 107.1(5) . .
Gd18 O75 Gd39 104.0(6) . .
Gd47 O75 Gd39 101.2(6) . .
Gd39 O76 Gd47 105.2(6) . .
Gd39 O76 Gd23 105.7(5) . .
Gd47 O76 Gd23 100.8(5) . .
Gd18 O77 Gd16 105.2(5) . .
Gd18 O77 Gd47 103.7(4) . .
Gd16 O77 Gd47 102.4(5) . .
Gd47 O78 Gd16 105.6(7) . .
Gd47 O78 Gd23 99.3(5) . .
Gd16 O78 Gd23 100.2(6) . .
Gd45 O79 Gd16 116.1(4) . .
Gd45 O79 Gd23 100.8(4) . .
Gd16 O79 Gd23 98.1(5) . .
Gd23 O80 Gd38 102.6(5) . .
Gd23 O80 Gd46 99.8(5) . .
Gd38 O80 Gd46 97.7(6) . .
Gd46 O81 Gd45 105.4(6) . .
Gd46 O81 Gd23 102.3(4) . .
Gd45 O81 Gd23 104.2(5) . .
Gd45 O82 Gd41 106.2(5) . .
Gd45 O82 Gd46 105.1(6) . .
Gd41 O82 Gd46 105.3(4) . .
Gd41 O83 Gd46 106.4(4) . .
Gd41 O83 Gd38 104.4(5) . .
Gd46 O83 Gd38 102.0(6) . .
Gd41 O84 Gd26 115.6(7) . .
Gd41 O84 Gd38 98.9(5) . .
Gd26 O84 Gd38 95.8(4) . .
Gd41 O85 Gd45 103.7(5) . .
Gd41 O85 Gd51 107.5(6) . .
Gd45 O85 Gd51 106.1(5) . .
Gd51 O86 Gd41 111.1(7) . .
Gd51 O86 Gd1 108.8(5) . .
Gd41 O86 Gd1 100.8(4) . .
Gd51 O87 Gd24 108.0(5) . .
Gd51 O87 Gd45 105.8(5) . .
Gd24 O87 Gd45 99.8(6) . .
Gd3 O88 Gd51 106.6(6) . .
Gd3 O88 Gd24 101.1(4) . .
Gd51 O88 Gd24 105.3(5) . .
Gd24 O89 Gd3 107.3(5) . .
Gd24 O89 Gd44 105.2(5) . .
Gd3 O89 Gd44 103.0(4) . .
Gd24 O90 Gd44 106.5(7) . .
Gd24 O90 Gd32 101.2(5) . .
Gd44 O90 Gd32 99.4(5) . .
Gd32 O91 Gd22 103.6(5) . .
Gd32 O91 Gd44 101.3(5) . .
Gd22 O91 Gd44 101.4(5) . .
Gd44 O92 Gd3 109.3(5) . .
Gd44 O92 Gd22 101.1(6) . .
Gd3 O92 Gd22 102.9(5) . .
Gd24 O93 Gd17 115.5(5) . .
Gd24 O93 Gd32 97.2(5) . .
Gd17 O93 Gd32 96.9(5) . .
Gd33 O94 Gd14 109.7(5) . .
Gd33 O94 Gd21 102.2(6) . .
Gd14 O94 Gd21 102.8(5) . .
Gd17 O95 Gd33 105.7(6) . .
Gd17 O95 Gd32 100.9(5) . .
Gd33 O95 Gd32 98.4(4) . .
Gd17 O96 Gd50 111.2(6) . .
Gd17 O96 Gd14 104.3(6) . .
Gd50 O96 Gd14 104.0(7) . .
Gd32 O97 Gd21 105.2(6) . .
Gd32 O97 Gd33 101.5(5) . .
Gd21 O97 Gd33 99.9(6) . .
Gd51 O98 Gd10 107.2(5) . .
Gd51 O98 Gd3 103.6(5) . .
Gd10 O98 Gd3 98.8(4) . .
Gd10 O99 Gd51 105.8(5) . .
Gd10 O99 Gd1 100.3(6) . .
Gd51 O99 Gd1 105.2(5) . .
Gd10 O100 Gd1 108.4(5) . .
Gd10 O100 Gd35 107.7(6) . .
Gd1 O100 Gd35 103.2(5) . .
Gd10 O101 Gd35 109.1(5) . .
Gd10 O101 Gd29 106.8(5) . .
Gd35 O101 Gd29 102.3(4) . .
Gd20 O102 Gd29 104.8(6) . .
Gd20 O102 Gd35 103.2(6) . .
Gd29 O102 Gd35 100.3(5) . .
Gd10 O103 Gd28 118.4(5) . .
Gd10 O103 Gd29 101.0(5) . .
Gd28 O103 Gd29 99.2(5) . .
Gd9 O104 Gd5 114.1(5) . .
Gd9 O104 Gd8 100.1(5) . .
Gd5 O104 Gd8 99.4(5) . .
Gd15 O105 Gd8 105.7(5) . .
Gd15 O105 Gd5 106.9(5) . .
Gd8 O105 Gd5 104.9(5) . .
Gd8 O106 Gd22 103.5(4) . .
Gd8 O106 Gd15 102.4(4) . .
Gd22 O106 Gd15 100.3(5) . .
Gd5 O107 Gd15 105.4(5) . .
Gd5 O107 Gd11 106.2(5) . .
Gd15 O107 Gd11 103.1(4) . .
Gd15 O108 Gd11 106.5(5) . .
Gd15 O108 Gd22 101.0(5) . .
Gd11 O108 Gd22 102.6(5) . .
Gd11 O109 Gd3 114.1(6) . .
Gd11 O109 Gd22 99.5(4) . .
Gd3 O109 Gd22 98.4(4) . .
Gd20 O110 Gd1 106.4(6) . .
Gd20 O110 Gd35 102.9(5) . .
Gd1 O110 Gd35 105.1(5) . .
Gd1 O111 Gd4 118.6(5) . .
Gd1 O111 Gd20 99.2(5) . .
Gd4 O111 Gd20 97.3(5) . .
Gd20 O112 Gd34 101.0(6) . .
Gd20 O112 Gd4 102.1(6) . .
Gd34 O112 Gd4 103.8(6) . .
Gd52 O113 Gd28 108.0(5) . .
Gd52 O113 Gd11 106.4(6) . .
Gd28 O113 Gd11 100.6(5) . .
Gd11 O114 Gd5 107.0(5) . .
Gd11 O114 Gd52 106.6(6) . .
Gd5 O114 Gd52 104.0(5) . .
Gd52 O115 Gd7 111.6(6) . .
Gd52 O115 Gd5 104.3(5) . .
Gd7 O115 Gd5 102.5(6) . .
Gd52 O116 Gd31 108.6(6) . .
Gd52 O116 Gd7 107.7(5) . .
Gd31 O116 Gd7 101.7(5) . .
Gd7 O117 Gd31 104.9(5) . .
Gd7 O117 Gd40 103.3(6) . .
Gd31 O117 Gd40 103.1(5) . .
Gd7 O118 Gd30 106.5(6) . .
Gd7 O118 Gd40 105.3(6) . .
Gd30 O118 Gd40 101.0(5) . .
Gd7 O119 Gd6 115.0(5) . .
Gd7 O119 Gd30 99.7(5) . .
Gd6 O119 Gd30 97.4(4) . .
Gd6 O120 Gd30 105.2(5) . .
Gd6 O120 Gd43 106.7(7) . .
Gd30 O120 Gd43 100.3(5) . .
Gd30 O121 Gd39 105.2(6) . 2_766
Gd30 O121 Gd40 98.5(5) . .
Gd39 O121 Gd40 96.3(6) 2_766 .
Gd30 O122 Gd38 102.8(5) . 2_766
Gd30 O122 Gd43 101.7(5) . .
Gd38 O122 Gd43 101.5(6) 2_766 .
Gd26 O123 Gd6 102.4(4) . 2_766
Gd26 O123 Gd48 107.5(6) . 2_766
Gd6 O123 Gd48 103.6(4) 2_766 2_766
Gd43 O124 Gd26 103.4(5) 2_766 .
Gd43 O124 Gd38 101.3(6) 2_766 .
Gd26 O124 Gd38 101.2(4) . .
Gd6 O125 Gd26 106.2(5) 2_766 .
Gd6 O125 Gd43 103.9(6) 2_766 2_766
Gd26 O125 Gd43 101.3(5) . 2_766
Gd27 O126 Gd20 105.6(6) 2_766 .
Gd27 O126 Gd34 102.5(5) 2_766 .
Gd20 O126 Gd34 99.7(5) . .
Gd36 O127 Gd4 106.9(5) . 2_766
Gd36 O127 Gd34 107.4(6) . 2_766
Gd4 O127 Gd34 100.5(5) 2_766 2_766
Gd36 O128 Gd27 106.4(6) . .
Gd36 O128 Gd34 107.6(6) . 2_766
Gd27 O128 Gd34 100.8(5) . 2_766
Gd48 O129 Gd26 112.3(6) 2_766 .
Gd48 O129 Gd4 111.4(5) 2_766 .
Gd26 O129 Gd4 103.7(5) . .
Gd28 O130 Gd12 106.2(5) 2_766 .
Gd28 O130 Gd42 105.3(4) 2_766 .
Gd12 O130 Gd42 103.7(4) . .
Gd28 O131 Gd42 106.5(6) 2_766 .
Gd28 O131 Gd29 103.3(6) 2_766 2_766
Gd42 O131 Gd29 101.5(5) . 2_766
Gd37 O132 Gd29 105.5(6) 2_766 .
Gd37 O132 Gd42 101.6(5) 2_766 2_766
Gd29 O132 Gd42 101.2(5) . 2_766
Gd52 O133 Gd31 110.0(7) 2_766 2_766
Gd52 O133 Gd12 108.9(5) 2_766 .
Gd31 O133 Gd12 106.0(5) 2_766 .
Gd31 O134 Gd39 106.5(6) 2_766 .
Gd31 O134 Gd40 106.7(5) 2_766 2_766
Gd39 O134 Gd40 99.2(5) . 2_766
Gd31 O135 Gd18 115.2(7) 2_766 .
Gd31 O135 Gd39 101.2(5) 2_766 .
Gd18 O135 Gd39 98.4(5) . .
Gd4 O136 Gd48 110.2(5) 2_766 .
Gd4 O136 Gd36 104.5(6) 2_766 .
Gd48 O136 Gd36 103.3(5) . .
Gd22 O137 Gd32 99.9(4) . .
Gd22 O137 Gd3 90.2(5) . .
Gd32 O137 Gd3 163.2(6) . .
Gd22 O137 Gd44 87.7(4) . .
Gd32 O137 Gd44 86.0(4) . .
Gd3 O137 Gd44 81.0(4) . .
Gd22 O137 Gd24 165.5(7) . .
Gd32 O137 Gd24 86.3(4) . .
Gd3 O137 Gd24 80.9(3) . .
Gd44 O137 Gd24 79.7(4) . .
Gd22 O138 Gd32 90.0(4) . .
Gd22 O138 Gd21 160.6(5) . .
Gd32 O138 Gd21 88.3(4) . .
Gd22 O138 Gd8 88.3(4) . .
Gd32 O138 Gd8 159.9(5) . .
Gd21 O138 Gd8 86.7(4) . .
Gd23 O139 Gd39 98.3(5) . .
Gd23 O139 Gd16 90.5(5) . .
Gd39 O139 Gd16 165.4(7) . .
Gd23 O139 Gd18 167.5(6) . .
Gd39 O139 Gd18 86.8(5) . .
Gd16 O139 Gd18 82.3(4) . .
Gd23 O139 Gd47 87.5(4) . .
Gd39 O139 Gd47 86.5(5) . .
Gd16 O139 Gd47 82.3(4) . .
Gd18 O139 Gd47 81.4(4) . .
Gd8 O140 Gd22 96.4(5) . .
Gd8 O140 Gd5 89.5(5) . .
Gd22 O140 Gd5 168.2(7) . .
Gd8 O140 Gd11 169.2(6) . .
Gd22 O140 Gd11 88.7(5) . .
Gd5 O140 Gd11 83.8(4) . .
Gd8 O140 Gd15 88.0(4) . .
Gd22 O140 Gd15 86.9(5) . .
Gd5 O140 Gd15 83.2(4) . .
Gd11 O140 Gd15 82.8(5) . .
Gd39 O141 Gd30 97.7(5) . 2_766
Gd39 O141 Gd31 89.1(5) . 2_766
Gd30 O141 Gd31 166.6(6) 2_766 2_766
Gd39 O141 Gd40 86.2(5) . 2_766
Gd30 O141 Gd40 86.3(4) 2_766 2_766
Gd31 O141 Gd40 82.6(5) 2_766 2_766
Gd39 O141 Gd7 166.4(7) . 2_766
Gd30 O141 Gd7 88.5(4) 2_766 2_766
Gd31 O141 Gd7 82.5(4) 2_766 2_766
Gd40 O141 Gd7 82.1(4) 2_766 2_766
Gd8 O142 Gd21 99.9(5) . .
Gd8 O142 Gd2 162.4(6) . .
Gd21 O142 Gd2 87.6(5) . .
Gd8 O142 Gd9 88.2(4) . .
Gd21 O142 Gd9 162.8(7) . .
Gd2 O142 Gd9 80.7(4) . .
Gd29 O143 Gd20 98.3(6) . .
Gd29 O143 Gd10 91.5(4) . .
Gd20 O143 Gd10 163.6(6) . .
Gd29 O143 Gd1 166.5(6) . .
Gd20 O143 Gd1 85.4(4) . .
Gd10 O143 Gd1 82.1(4) . .
Gd29 O143 Gd35 86.3(5) . .
Gd20 O143 Gd35 85.5(4) . .
Gd10 O143 Gd35 82.1(4) . .
Gd1 O143 Gd35 81.1(4) . .
Gd23 O144 Gd38 95.3(6) . .
Gd23 O144 Gd45 89.2(5) . .
Gd38 O144 Gd45 162.6(8) . .
Gd23 O144 Gd41 162.8(7) . .
Gd38 O144 Gd41 87.7(6) . .
Gd45 O144 Gd41 83.2(5) . .
Gd27 O145 Gd37 100.3(5) . .
Gd27 O145 Gd19 89.8(4) . .
Gd37 O145 Gd19 164.1(6) . .
Gd27 O145 Gd49 88.7(5) . .
Gd37 O145 Gd49 86.3(5) . .
Gd19 O145 Gd49 81.7(3) . .
Gd27 O145 Gd25 166.5(6) . .
Gd37 O145 Gd25 87.0(4) . .
Gd19 O145 Gd25 80.8(4) . .
Gd49 O145 Gd25 80.4(3) . .
Gd21 O146 Gd32 95.4(5) . .
Gd21 O146 Gd17 166.6(7) . .
Gd32 O146 Gd17 88.4(4) . .
Gd21 O146 Gd14 89.2(5) . .
Gd32 O146 Gd14 166.6(6) . .
Gd17 O146 Gd14 84.4(4) . .
Gd21 O146 Gd33 85.0(4) . .
Gd32 O146 Gd33 85.0(4) . .
Gd17 O146 Gd33 82.6(4) . .
Gd14 O146 Gd33 82.8(4) . .
Gd38 O147 Gd23 90.7(5) 2_766 2_766
Gd38 O147 Gd30 90.3(4) 2_766 .
Gd23 O147 Gd30 162.0(6) 2_766 .
Gd38 O147 Gd39 162.5(6) 2_766 2_766
Gd23 O147 Gd39 86.8(4) 2_766 2_766
Gd30 O147 Gd39 86.9(5) . 2_766
Gd30 O148 Gd38 96.2(6) 2_766 .
Gd30 O148 Gd26 165.2(6) 2_766 .
Gd38 O148 Gd26 89.0(6) . .
Gd30 O148 Gd6 88.4(5) 2_766 2_766
Gd38 O148 Gd6 165.2(7) . 2_766
Gd26 O148 Gd6 83.3(5) . 2_766
Gd30 O148 Gd43 85.5(4) 2_766 2_766
Gd38 O148 Gd43 85.5(5) . 2_766
Gd26 O148 Gd43 81.2(5) . 2_766
Gd6 O148 Gd43 80.8(4) 2_766 2_766
Gd27 O149 Gd20 89.6(4) . 2_766
Gd27 O149 Gd37 89.5(5) . .
Gd20 O149 Gd37 160.9(8) 2_766 .
Gd27 O149 Gd29 160.0(7) . 2_766
Gd20 O149 Gd29 87.8(4) 2_766 2_766
Gd37 O149 Gd29 86.6(4) . 2_766
Gd27 O150 Gd20 98.7(7) . 2_766
Gd27 O150 Gd36 89.6(5) . .
Gd20 O150 Gd36 160.6(6) 2_766 .
Gd27 O150 Gd4 162.8(7) . 2_766
Gd20 O150 Gd4 86.4(4) 2_766 2_766
Gd36 O150 Gd4 80.9(4) . 2_766
Gd37 O151 Gd29 94.6(5) . 2_766
Gd37 O151 Gd28 166.8(7) . 2_766
Gd29 O151 Gd28 89.4(4) 2_766 2_766
Gd37 O151 Gd12 88.9(4) . .
Gd29 O151 Gd12 166.9(7) 2_766 .
Gd28 O151 Gd12 84.6(4) 2_766 .
Gd37 O151 Gd42 85.3(5) . .
Gd29 O151 Gd42 86.0(5) 2_766 .
Gd28 O151 Gd42 82.4(4) 2_766 .
Gd12 O151 Gd42 81.7(4) . .
Gd36 O152 Gd19 110.7(5) . .
Gd45 O153 Gd16 108.4(5) . .
Gd28 O154 Gd10 110.5(6) . .
Gd1 O155 Gd4 111.5(5) . .
Gd25 O156 Gd12 110.2(6) . .
Gd41 O157 Gd26 112.6(7) . .
Gd9 O158 Gd5 106.3(5) . .
Gd11 O159 Gd3 111.4(7) . .
Gd17 O160 Gd24 111.1(6) . .
C40 O161 Gd6 121.7(15) . .
C40 O161 Gd9 127.1(16) . .
Gd6 O161 Gd9 110.1(5) . .
Gd2 O162 Gd14 109.1(6) . .
Gd6 O163 Gd7 111.5(5) . .
C56 O11W Gd4 126.6(16) . .
C56 O11W Gd26 128.4(15) . .
Gd4 O11W Gd26 102.5(5) . .
C46 O23W Gd46 126.5(17) . .
C56 O24W Gd41 127.6(17) . .
C56 O24W Gd1 124.6(17) . .
Gd41 O24W Gd1 107.8(6) . .
Gd31 O48W Gd18 108.3(7) 2_766 .
O48 C48 O47 107.1(18) . 2_766
O48 C48 C47 131(2) . .
O47 C48 C47 119.9(19) 2_766 .

loop_
_geom_bond_atom_site_label_1
_geom_bond_atom_site_label_2
_geom_bond_distance
_geom_bond_site_symmetry_2
Gd1 O111 2.303(13) .
Gd1 O110 2.305(16) .
Gd1 O24W 2.384(17) .
Gd1 O100 2.385(13) .
Gd1 O155 2.430(12) .
Gd1 O9 2.440(13) .
Gd1 O99 2.459(13) .
Gd1 O86 2.538(15) .
Gd1 O143 2.887(15) .
Gd1 Gd20 3.6797(19) .
Gd1 Gd10 3.7450(15) .
Gd1 Gd35 3.765(2) .
Gd2 O70 2.303(13) .
Gd2 O66 2.319(10) .
Gd2 O65 2.327(12) .
Gd2 O64 2.340(14) .
Gd2 O62 2.380(15) .
Gd2 O44 2.384(12) .
Gd2 O26 2.410(14) .
Gd2 O162 2.447(15) .
Gd2 O142 2.881(17) .
Gd2 Gd21 3.690(2) .
Gd2 Gd9 3.7465(18) .
Gd2 Gd13 3.7643(16) .
Gd3 O92 2.301(12) .
Gd3 O20 2.358(12) .
Gd3 O89 2.376(12) .
Gd3 O88 2.413(14) .
Gd3 O109 2.422(13) .
Gd3 O12 2.444(17) .
Gd3 O159 2.470(16) .
Gd3 O98 2.587(12) .
Gd3 O137 2.866(16) .
Gd3 Gd22 3.7304(16) .
Gd3 Gd44 3.7509(18) .
Gd3 Gd24 3.762(2) .
Gd4 O136 2.255(16) 2_766
Gd4 O41 2.374(12) .
Gd4 O111 2.386(11) .
Gd4 O112 2.401(18) .
Gd4 O129 2.429(14) .
Gd4 O155 2.447(13) .
Gd4 O11W 2.447(16) .
Gd4 O127 2.448(13) 2_766
Gd4 O150 2.909(16) 2_766
Gd4 Gd20 3.6889(19) .
Gd4 Gd36 3.7448(17) 2_766
Gd4 Gd34 3.765(2) .
Gd5 O107 2.314(14) .
Gd5 O105 2.359(11) .
Gd5 O114 2.382(12) .
Gd5 O15 2.412(12) .
Gd5 O104 2.417(16) .
Gd5 O39 2.426(15) .
Gd5 O158 2.563(16) .
Gd5 O115 2.573(15) .
Gd5 O140 2.804(15) .
Gd5 Gd8 3.7298(17) .
Gd5 Gd15 3.7398(18) .
Gd5 Gd11 3.7629(18) .
Gd6 O120 2.272(14) .
Gd6 O125 2.311(15) 2_766
Gd6 O161 2.326(12) .
Gd6 O17 2.370(11) .
Gd6 O119 2.408(13) .
Gd6 O163 2.418(15) .
Gd6 O123 2.454(13) 2_766
Gd6 O63 2.469(14) .
Gd6 O148 2.847(15) 2_766
Gd6 C40 3.05(2) .
Gd6 Gd30 3.7101(18) .
Gd6 Gd26 3.7547(19) 2_766
Gd7 O118 2.325(14) .
Gd7 O119 2.352(14) .
Gd7 O117 2.364(15) .
Gd7 O115 2.365(15) .
Gd7 O116 2.425(12) .
Gd7 O39 2.430(16) .
Gd7 O16 2.431(15) .
Gd7 O163 2.437(14) .
Gd7 O141 2.861(14) 2_766
Gd7 Gd30 3.7328(19) .
Gd7 Gd40 3.7431(18) .
Gd7 Gd31 3.7520(17) .
Gd8 O69 2.311(13) .
Gd8 O105 2.345(14) .
Gd8 O106 2.345(13) .
Gd8 O67 2.364(15) .
Gd8 O142 2.416(16) .
Gd8 O104 2.474(13) .
Gd8 O140 2.483(15) .
Gd8 O5 2.578(12) .
Gd8 O138 2.703(12) .
Gd8 Gd13 3.6484(19) .
Gd8 Gd15 3.699(2) .
Gd8 Gd22 3.7065(18) .
Gd9 O65 2.317(14) .
Gd9 O69 2.343(12) .
Gd9 O161 2.346(11) .
Gd9 O18 2.374(11) .
Gd9 O104 2.380(15) .
Gd9 O64 2.407(13) .
Gd9 O63 2.446(13) .
Gd9 O158 2.468(17) .
Gd9 O142 2.907(14) .
Gd9 Gd13 3.7498(17) .
Gd10 O100 2.231(12) .
Gd10 O101 2.296(15) .
Gd10 O103 2.319(13) .
Gd10 O11 2.324(15) .
Gd10 O20 2.367(14) .
Gd10 O99 2.420(15) .
Gd10 O98 2.474(14) .
Gd10 O154 2.476(14) .
Gd10 O143 2.813(14) .
Gd10 Gd29 3.7302(19) .
Gd10 Gd35 3.7564(19) .
Gd11 O114 2.298(14) .
Gd11 O108 2.346(11) .
Gd11 O109 2.375(14) .
Gd11 O107 2.390(11) .
Gd11 O159 2.403(15) .
Gd11 O8 2.423(17) .
Gd11 O19 2.460(12) .
Gd11 O113 2.517(14) .
Gd11 O140 2.830(15) .
Gd11 Gd22 3.7248(18) .
Gd11 Gd15 3.7426(15) .
Gd12 O50 2.355(16) .
Gd12 O130 2.365(12) .
Gd12 O34 2.373(14) .
Gd12 O53 2.404(16) .
Gd12 O133 2.416(14) .
Gd12 O54 2.418(12) .
Gd12 O68 2.436(15) 2_766
Gd12 O156 2.452(15) .
Gd12 O151 2.799(14) .
Gd12 Gd37 3.7141(16) .
Gd12 Gd42 3.741(2) .
Gd12 Gd28 3.7486(17) 2_766
Gd13 O6 2.324(14) .
Gd13 O67 2.333(14) .
Gd13 O13W 2.346(17) .
Gd13 O69 2.355(14) .
Gd13 O66 2.361(11) .
Gd13 O15W 2.391(13) .
Gd13 O14W 2.414(15) .
Gd13 O65 2.432(12) .
Gd13 Gd21 3.7170(16) .
Gd14 O74 2.254(14) .
Gd14 O94 2.320(12) .
Gd14 O43 2.322(12) .
Gd14 O27 2.381(16) .
Gd14 O70 2.444(14) .
Gd14 O96 2.471(15) .
Gd14 O162 2.499(14) .
Gd14 O72 2.519(17) .
Gd14 O146 2.782(17) .
Gd14 Gd21 3.6969(19) .
Gd14 Gd17 3.738(2) .
Gd14 Gd33 3.7630(19) .
Gd15 O105 2.297(14) .
Gd15 O108 2.325(11) .
Gd15 O107 2.389(11) .
Gd15 O106 2.400(13) .
Gd15 O10W 2.411(17) .
Gd15 O12W 2.434(12) .
Gd15 O14 2.448(17) .
Gd15 O9W 2.459(13) .
Gd15 O140 2.831(15) .
Gd15 Gd22 3.6667(17) .
Gd16 O73 2.301(13) .
Gd16 O37 2.370(15) .
Gd16 O78 2.375(15) .
Gd16 O77 2.382(15) .
Gd16 O79 2.411(13) .
Gd16 O35 2.435(16) .
Gd16 O71 2.496(13) .
Gd16 O153 2.520(16) .
Gd16 O139 2.823(13) .
Gd16 Gd23 3.7267(17) .
Gd16 Gd18 3.744(2) .
Gd16 Gd47 3.7546(19) .
Gd17 O96 2.259(15) .
Gd17 O36 2.294(17) .
Gd17 O95 2.324(12) .
Gd17 O74 2.344(15) .
Gd17 O37 2.384(13) .
Gd17 O93 2.394(16) .
Gd17 O160 2.407(19) .
Gd17 O71 2.425(14) .
Gd17 O146 2.781(13) .
Gd17 Gd32 3.7065(19) .
Gd17 Gd33 3.7544(16) .
Gd18 O75 2.282(13) .
Gd18 O77 2.331(12) .
Gd18 O29 2.365(17) .
Gd18 O135 2.410(14) .
Gd18 O73 2.417(15) .
Gd18 O49 2.425(12) .
Gd18 O60 2.473(15) .
Gd18 O48W 2.481(16) .
Gd18 O139 2.865(16) .
Gd18 Gd39 3.6922(16) .
Gd18 Gd47 3.7491(19) .
Gd19 O58 2.299(13) .
Gd19 O61 2.349(12) .
Gd19 O28 2.382(13) .
Gd19 O59 2.382(14) .
Gd19 O57 2.431(15) .
Gd19 O43 2.438(15) .
Gd19 O72 2.460(17) .
Gd19 O152 2.486(13) .
Gd19 O145 2.846(13) .
Gd19 Gd27 3.691(2) .
Gd19 Gd25 3.7399(16) .
Gd19 Gd49 3.749(2) .
Gd20 O110 2.289(13) .
Gd20 O102 2.332(15) .
Gd20 O112 2.343(13) .
Gd20 O126 2.348(14) .
Gd20 O150 2.460(17) 2_766
Gd20 O143 2.524(13) .
Gd20 O111 2.526(16) .
Gd20 O149 2.630(14) 2_766
Gd20 O3 2.644(18) .
Gd20 Gd34 3.6469(15) .
Gd20 Gd27 3.6782(18) 2_766
Gd21 O67 2.335(13) .
Gd21 O97 2.338(15) .
Gd21 O66 2.344(12) .
Gd21 O94 2.410(16) .
Gd21 O142 2.428(14) .
Gd21 O146 2.477(13) .
Gd21 O70 2.558(13) .
Gd21 O24 2.626(13) .
Gd21 O138 2.696(16) .
Gd21 Gd33 3.6521(18) .
Gd22 O91 2.358(13) .
Gd22 O106 2.376(10) .
Gd22 O137 2.379(12) .
Gd22 O108 2.426(14) .
Gd22 O92 2.468(14) .
Gd22 O140 2.487(15) .
Gd22 O109 2.503(12) .
Gd22 O138 2.618(16) .
Gd22 O13 2.666(16) .
Gd22 Gd44 3.6828(18) .
Gd22 Gd32 3.705(2) .
Gd23 O80 2.312(14) .
Gd23 O81 2.372(14) .
Gd23 O76 2.385(15) .
Gd23 O139 2.410(16) .
Gd23 O144 2.48(2) .
Gd23 O78 2.482(14) .
Gd23 O45 2.485(17) .
Gd23 O79 2.521(11) .
Gd23 O147 2.661(13) 2_766
Gd23 Gd46 3.672(2) .
Gd23 Gd47 3.675(2) .
Gd23 Gd38 3.6953(19) .
Gd24 O22 2.283(18) .
Gd24 O89 2.296(14) .
Gd24 O90 2.321(13) .
Gd24 O93 2.378(15) .
Gd24 O38 2.436(14) .
Gd24 O88 2.457(13) .
Gd24 O87 2.473(14) .
Gd24 O160 2.485(18) .
Gd24 O137 2.931(12) .
Gd24 Gd32 3.7037(16) .
Gd24 Gd44 3.7429(18) .
Gd25 O54 2.316(13) .
Gd25 O60 2.342(18) .
Gd25 O58 2.345(11) .
Gd25 O49 2.375(14) .
Gd25 O55 2.388(17) .
Gd25 O30 2.396(15) .
Gd25 O59 2.418(16) .
Gd25 O156 2.435(14) .
Gd25 O145 2.925(13) .
Gd25 Gd37 3.713(2) .
Gd25 Gd49 3.7495(19) .
Gd26 O123 2.364(14) .
Gd26 O42 2.381(16) .
Gd26 O125 2.383(12) .
Gd26 O124 2.391(12) .
Gd26 O157 2.423(16) .
Gd26 O129 2.428(14) .
Gd26 O84 2.431(14) .
Gd26 O11W 2.451(13) .
Gd26 O148 2.80(2) .
Gd26 Gd38 3.7172(19) .
Gd26 Gd43 3.7417(18) 2_766
Gd26 Gd6 3.7547(19) 2_766
Gd27 O126 2.270(14) 2_766
Gd27 O56 2.310(14) .
Gd27 O57 2.316(13) .
Gd27 O145 2.359(13) .
Gd27 O128 2.365(12) .
Gd27 O150 2.386(18) .
Gd27 O61 2.499(15) .
Gd27 O48 2.59(2) .
Gd27 O149 2.590(13) .
Gd27 Gd34 3.6591(17) 2_766
Gd27 Gd20 3.6782(18) 2_766
Gd27 Gd49 3.6843(18) .
Gd28 O131 2.314(17) 2_766
Gd28 O130 2.321(12) 2_766
Gd28 O68 2.339(14) .
Gd28 O103 2.378(12) .
Gd28 O7 2.400(14) .
Gd28 O154 2.434(17) .
Gd28 O19 2.468(16) .
Gd28 O113 2.498(13) .
Gd28 O151 2.772(14) 2_766
Gd28 Gd29 3.7252(16) .
Gd28 Gd12 3.7486(17) 2_766
Gd28 Gd42 3.749(2) 2_766
Gd29 O132 2.346(15) .
Gd29 O102 2.349(13) .
Gd29 O101 2.350(12) .
Gd29 O143 2.375(16) .
Gd29 O131 2.436(13) 2_766
Gd29 O103 2.512(15) .
Gd29 O151 2.519(15) 2_766
Gd29 O1 2.532(17) .
Gd29 O149 2.718(14) 2_766
Gd29 Gd35 3.6332(18) .
Gd29 Gd37 3.6839(18) 2_766
Gd30 O121 2.304(17) .
Gd30 O118 2.332(15) .
Gd30 O122 2.342(15) .
Gd30 O120 2.396(14) .
Gd30 O148 2.461(19) 2_766
Gd30 O141 2.473(16) 2_766
Gd30 O119 2.530(12) .
Gd30 O147 2.666(13) .
Gd30 O32 2.680(16) .
Gd30 Gd40 3.640(2) .
Gd30 Gd43 3.687(2) .
Gd30 Gd38 3.688(2) 2_766
Gd31 O134 2.268(13) 2_766
Gd31 O135 2.351(15) 2_766
Gd31 O50 2.364(13) 2_766
Gd31 O117 2.367(11) .
Gd31 O33 2.372(18) 2_766
Gd31 O133 2.398(14) 2_766
Gd31 O116 2.413(15) .
Gd31 O48W 2.479(14) 2_766
Gd31 O141 2.828(16) 2_766
Gd31 Gd39 3.7241(19) 2_766
Gd31 Gd40 3.7392(16) .
Gd32 O97 2.321(15) .
Gd32 O91 2.355(15) .
Gd32 O137 2.459(15) .
Gd32 O90 2.472(15) .
Gd32 O95 2.479(15) .
Gd32 O146 2.527(16) .
Gd32 O93 2.558(12) .
Gd32 O138 2.620(13) .
Gd32 O51W 2.628(18) .
Gd32 Gd44 3.678(2) .
Gd32 Gd33 3.683(2) .
Gd33 O94 2.282(13) .
Gd33 O41W 2.381(16) .
Gd33 O95 2.384(13) .
Gd33 O23 2.390(16) .
Gd33 O97 2.433(17) .
Gd33 O43W 2.47(2) .
Gd33 O74 2.479(14) .
Gd33 O42W 2.51(2) .
Gd33 O146 2.908(13) .
Gd34 O112 2.382(14) .
Gd34 O128 2.384(13) 2_766
Gd34 O4 2.39(2) .
Gd34 O126 2.421(13) .
Gd34 O37W 2.432(16) .
Gd34 O127 2.449(16) 2_766
Gd34 O47 2.46(2) .
Gd34 O40W 2.541(15) .
Gd34 C4 3.047(18) .
Gd34 Gd27 3.6591(17) 2_766
Gd34 Gd36 3.759(2) 2_766
Gd35 O101 2.315(11) .
Gd35 O102 2.383(14) .
Gd35 O19W 2.394(17) .
Gd35 O45W 2.412(12) .
Gd35 O100 2.418(15) .
Gd35 O2 2.418(18) .
Gd35 O110 2.435(14) .
Gd35 O50W 2.443(15) .
Gd35 O143 2.906(16) .
Gd36 O127 2.212(13) .
Gd36 O128 2.274(17) .
Gd36 O44 2.323(15) .
Gd36 O61 2.381(11) .
Gd36 O152 2.411(15) .
Gd36 O25 2.441(15) .
Gd36 O62 2.444(17) .
Gd36 O136 2.476(14) .
Gd36 O150 2.863(16) .
Gd36 Gd4 3.7448(17) 2_766
Gd36 Gd34 3.759(2) 2_766
Gd37 O132 2.281(14) 2_766
Gd37 O53 2.314(12) .
Gd37 O55 2.333(14) .
Gd37 O56 2.358(12) .
Gd37 O145 2.449(14) .
Gd37 O151 2.496(15) .
Gd37 O54 2.533(16) .
Gd37 O149 2.654(15) .
Gd37 O44W 2.77(2) .
Gd37 Gd49 3.6627(17) .
Gd37 Gd42 3.6783(17) .
Gd37 Gd29 3.6839(18) 2_766
Gd38 O122 2.376(13) 2_766
Gd38 O83 2.396(14) .
Gd38 O124 2.418(13) .
Gd38 O80 2.420(14) .
Gd38 O148 2.492(16) .
Gd38 O144 2.520(15) .
Gd38 O147 2.534(16) 2_766
Gd38 O49W 2.538(15) .
Gd38 O84 2.576(14) .
Gd38 Gd30 3.688(2) 2_766
Gd38 Gd46 3.6961(18) .
Gd39 O76 2.265(13) .
Gd39 O121 2.376(13) 2_766
Gd39 O134 2.379(15) .
Gd39 O75 2.403(14) .
Gd39 O141 2.467(14) .
Gd39 O135 2.467(14) .
Gd39 O139 2.492(13) .
Gd39 O51 2.600(19) 2_766
Gd39 O147 2.737(17) 2_766
Gd39 Gd40 3.6320(16) 2_766
Gd39 Gd47 3.6950(17) .
Gd40 O52 2.305(14) .
Gd40 O31 2.334(14) .
Gd40 O118 2.384(17) .
Gd40 O134 2.391(12) 2_766
Gd40 O6W 2.397(16) .
Gd40 O117 2.407(13) .
Gd40 O7W 2.485(12) .
Gd40 O121 2.497(17) .
Gd40 O141 2.837(15) 2_766
Gd40 Gd39 3.6320(16) 2_766
Gd41 O10 2.299(17) .
Gd41 O83 2.318(13) .
Gd41 O84 2.319(14) .
Gd41 O82 2.353(12) .
Gd41 O85 2.370(13) .
Gd41 O24W 2.382(14) .
Gd41 O157 2.407(15) .
Gd41 O86 2.461(14) .
Gd41 O144 2.84(2) .
Gd41 Gd46 3.7457(19) .
Gd41 Gd45 3.7597(19) .
Gd42 O131 2.363(15) .
Gd42 O53 2.387(14) .
Gd42 O36W 2.389(14) .
Gd42 O130 2.393(13) .
Gd42 O33W 2.395(17) .
Gd42 O132 2.463(12) 2_766
Gd42 O35W 2.483(15) .
Gd42 O34W 2.519(17) .
Gd42 O151 2.917(17) .
Gd42 Gd29 3.7179(17) 2_766
Gd43 O124 2.376(12) 2_766
Gd43 O120 2.407(15) .
Gd43 O122 2.412(14) .
Gd43 O1W 2.452(17) .
Gd43 O125 2.455(14) 2_766
Gd43 O4W 2.458(18) .
Gd43 O3W 2.474(16) .
Gd43 O2W 2.58(2) .
Gd43 O148 2.947(15) 2_766
Gd43 Gd38 3.7078(16) 2_766
Gd43 Gd26 3.7417(18) 2_766
Gd44 O92 2.298(14) .
Gd44 O90 2.351(17) .
Gd44 O91 2.400(13) .
Gd44 O28W 2.406(16) .
Gd44 O17W 2.408(19) .
Gd44 O89 2.416(11) .
Gd44 O16W 2.426(17) .
Gd44 O18W 2.489(15) .
Gd44 O137 2.910(15) .
Gd45 O79 2.316(14) .
Gd45 O82 2.350(13) .
Gd45 O81 2.355(13) .
Gd45 O21 2.377(17) .
Gd45 O38 2.397(13) .
Gd45 O85 2.412(13) .
Gd45 O153 2.426(15) .
Gd45 O87 2.541(16) .
Gd45 O144 2.817(16) .
Gd45 Gd46 3.7381(17) .
Gd46 O81 2.343(14) .
Gd46 O82 2.359(13) .
Gd46 O83 2.360(13) .
Gd46 O21W 2.392(17) .
Gd46 O22W 2.429(15) .
Gd46 O80 2.487(15) .
Gd46 O23W 2.503(17) .
Gd46 O20W 2.50(2) .
Gd47 O78 2.340(18) .
Gd47 O75 2.378(14) .
Gd47 O27W 2.382(15) .
Gd47 O46 2.38(2) .
Gd47 O76 2.385(13) .
Gd47 O26W 2.435(17) .
Gd47 O77 2.435(12) .
Gd47 O25W 2.467(16) .
Gd47 O139 2.884(15) .
Gd48 O129 2.255(14) 2_766
Gd48 O63 2.318(12) .
Gd48 O62 2.325(16) .
Gd48 O38W 2.36(2) .
Gd48 O64 2.395(14) .
Gd48 O123 2.460(14) 2_766
Gd48 O136 2.460(16) .
Gd48 Gd4 3.870(2) 2_766
Gd49 O55 2.322(13) .
Gd49 O57 2.323(13) .
Gd49 O29W 2.404(15) .
Gd49 O32W 2.414(13) .
Gd49 O56 2.419(13) .
Gd49 O30W 2.436(17) .
Gd49 O31W 2.453(14) .
Gd49 O58 2.456(15) .
Gd49 O145 2.885(15) .
Gd50 O72 2.269(16) .
Gd50 O71 2.270(13) .
Gd50 O60 2.332(17) .
Gd50 O59 2.383(16) .
Gd50 O5W 2.41(2) .
Gd50 O96 2.446(16) .
Gd50 O73 2.484(13) .
Gd51 O47W 2.21(3) .
Gd51 O86 2.246(14) .
Gd51 O87 2.323(15) .
Gd51 O98 2.343(14) .
Gd51 O88 2.423(11) .
Gd51 O99 2.440(15) .
Gd51 O85 2.446(15) .
Gd52 O113 2.324(15) .
Gd52 O115 2.335(13) .
Gd52 O133 2.361(16) 2_766
Gd52 O116 2.389(14) .
Gd52 O39W 2.43(3) .
Gd52 O114 2.537(13) .
Gd52 O68 2.544(14) .
Gd52 Gd12 3.887(2) 2_766
Cl1 O168 1.36(3) .
Cl1 O167 1.37(2) .
Cl1 O165 1.449(19) .
Cl1 O166 1.47(3) .
Cl2 O171 1.30(3) .
Cl2 O169 1.416(18) .
Cl2 O172 1.48(2) .
Cl2 O170 1.48(3) .
Cl3 O173 1.26(3) .
Cl3 O176 1.33(3) .
Cl3 O175 1.413(18) .
Cl3 O174 1.51(3) .
Cl4 O180 1.22(3) .
Cl4 O179 1.41(3) .
Cl4 O178 1.45(2) .
Cl4 O177 1.466(19) .
Cl5 O183 1.42(2) .
Cl5 O181 1.449(19) .
Cl5 O184 1.50(2) .
Cl5 O182 1.54(2) .
Cl6 O187 1.31(3) .
Cl6 O188 1.45(3) .
Cl6 O185 1.48(2) .
Cl6 O186 1.48(4) .
Cl7 O192 1.438(8) .
Cl7 O190 1.439(8) .
Cl7 O191 1.440(8) .
Cl7 O189 1.441(7) .
Cl8 O194 1.30(3) .
Cl8 O196 1.35(3) .
Cl8 O195 1.38(3) .
Cl8 O193 1.48(3) .
Cl10 O204 1.434(7) .
Cl10 O201 1.435(8) .
Cl10 O203 1.435(8) .
Cl10 O202 1.439(8) .
Cl11 O206 1.427(8) .
Cl11 O205 1.433(7) .
Cl11 O207 1.441(7) .
Cl11 O208 1.442(8) .
Cl13 O216 1.430(7) .
Cl13 O213 1.432(8) .
Cl13 O215 1.439(8) .
Cl13 O214 1.450(8) .
C1 C2 1.505(10) .
C2 O1 1.26(2) .
C2 O2 1.30(2) .
C3 C4 1.503(10) .
C4 O4 0.89(3) .
C4 O3 1.60(3) .
C5 C6 1.52(3) .
C6 O6 1.25(3) .
C6 O5 1.33(3) .
C7 C8 1.56(4) .
C8 O8 1.36(3) .
C8 O7 1.39(3) .
C9 C10 1.507(9) .
C10 O9 1.31(3) .
C10 O10 1.42(3) .
C11 C12 1.501(9) .
C12 O12 1.25(2) .
C12 O11 1.27(2) .
C13 C14 1.508(10) .
C14 O14 1.48(3) .
C14 O13 1.64(5) .
C15 C16 1.513(9) .
C16 O15 1.22(2) .
C16 O16 1.24(2) .
C17 C18 1.58(3) .
C18 O18 1.27(2) .
C18 O17 1.34(2) .
C19 C20 1.52(4) .
C20 O20 1.11(3) .
C20 O19 1.56(3) .
C21 C22 1.511(9) .
C22 O22 1.24(2) .
C22 O21 1.39(2) .
C23 C24 1.510(9) .
C24 O24 1.15(2) .
C24 O23 1.33(2) .
C25 C26 1.510(9) .
C26 O26 1.10(2) .
C26 O25 1.35(2) .
C27 C28 1.515(9) .
C28 O28 1.29(2) .
C28 O27 1.35(2) .
C29 C30 1.514(9) .
C30 O30 1.26(2) .
C30 O29 1.35(2) .
C31 C32 1.512(10) .
C32 O31 1.30(3) .
C32 O32 1.47(4) .
C33 C34 1.508(9) .
C34 O33 1.26(2) .
C34 O34 1.338(18) .
C35 C36 1.73(4) .
C36 O36 1.22(3) .
C36 O35 1.36(3) .
C37 C38 1.505(10) .
C38 O38 1.29(3) .
C38 O37 1.35(3) .
C39 C40 1.513(9) .
C40 O161 1.10(2) .
C40 O39 1.69(4) .
C41 C42 1.515(9) .
C42 O41 1.33(2) .
C42 O42 1.41(3) .
C43 C44 1.510(9) .
C44 O44 1.37(2) .
C44 O43 1.46(3) .
C45 C46 1.513(10) .
C46 O45 1.32(6) .
C46 O23W 1.65(5) .
C47 C48 1.512(10) .
C49 C50 1.510(10) .
C50 O50 1.35(2) .
C50 O49 1.52(2) .
C51 C52 1.506(10) .
C52 O52 1.36(2) .
C52 O51 1.42(3) .
C56 O24W 1.53(3) .
C56 O11W 1.64(3) .
O33 Gd31 2.372(18) 2_766
O47 C48 1.51(3) 2_766
O48 C48 1.47(3) .
O50 Gd31 2.364(13) 2_766
O51 Gd39 2.600(19) 2_766
O68 Gd12 2.436(15) 2_766
O121 Gd39 2.376(13) 2_766
O122 Gd38 2.376(13) 2_766
O123 Gd6 2.454(13) 2_766
O123 Gd48 2.460(13) 2_766
O124 Gd43 2.376(12) 2_766
O125 Gd6 2.311(15) 2_766
O125 Gd43 2.455(14) 2_766
O126 Gd27 2.270(14) 2_766
O127 Gd4 2.448(13) 2_766
O127 Gd34 2.449(16) 2_766
O128 Gd34 2.384(13) 2_766
O129 Gd48 2.255(14) 2_766
O130 Gd28 2.321(12) 2_766
O131 Gd28 2.314(17) 2_766
O131 Gd29 2.436(13) 2_766
O132 Gd37 2.281(14) 2_766
O132 Gd42 2.463(12) 2_766
O133 Gd52 2.361(16) 2_766
O133 Gd31 2.398(14) 2_766
O134 Gd31 2.268(13) 2_766
O134 Gd40 2.391(12) 2_766
O135 Gd31 2.351(15) 2_766
O136 Gd4 2.255(16) 2_766
O141 Gd30 2.473(16) 2_766
O141 Gd31 2.828(16) 2_766
O141 Gd40 2.837(15) 2_766
O141 Gd7 2.861(14) 2_766
O147 Gd38 2.534(16) 2_766
O147 Gd23 2.661(13) 2_766
O147 Gd39 2.737(17) 2_766
O148 Gd30 2.461(19) 2_766
O148 Gd6 2.847(15) 2_766
O148 Gd43 2.947(15) 2_766
O149 Gd20 2.630(14) 2_766
O149 Gd29 2.718(14) 2_766
O150 Gd20 2.460(17) 2_766
O150 Gd4 2.909(16) 2_766
O151 Gd29 2.519(15) 2_766
O151 Gd28 2.772(14) 2_766
O48W Gd31 2.479(14) 2_766
C48 O47 1.51(3) 2_766
